data_2107483
loop_
_publ_author_name
'Wachter, Erin'
'Glazer, Edith C.'
'Parkin, Sean'
'Brock, Carolyn Pratt'

_publ_section_title
;
 An exceptional 5:4 enantiomeric structure
;
_journal_coeditor_code BM5083
_journal_issue 2
_journal_name_full 'Acta Crystallographica Section B'
_journal_page_first 223
_journal_page_last 231
_journal_paper_doi 10.1107/S205252061600127X
_journal_volume 72
_journal_year 2016
_chemical_formula_moiety '(C42 H32 N8 Ru), 2(F6 P), 0.111 (C4 H10 O), 1.222(C3 H6 O)'
_chemical_formula_sum 'C46.111 H40.444 F12 N8 O1.333 P2 Ru'
_chemical_formula_weight 1118.98
_space_group_crystal_system triclinic
_space_group_IT_number 1
_space_group_name_Hall 'P 1'
_space_group_name_H-M_alt 'P 1'
_symmetry_space_group_name_Hall 'P 1'
_symmetry_space_group_name_H-M 'P 1'
_atom_sites_solution_hydrogens difmap
_atom_sites_solution_primary direct
_atom_sites_solution_secondary difmap
_audit_creation_method 'SHELXL-2014/7 and CIFFIX'
_cell_angle_alpha 81.8740(10)
_cell_angle_beta 89.2110(10)
_cell_angle_gamma 69.1080(10)
_cell_formula_units_Z 9
_cell_length_a 18.3127(3)
_cell_length_b 21.3286(4)
_cell_length_c 29.2640(6)
_cell_measurement_reflns_used 9671
_cell_measurement_temperature 90.0(2)
_cell_measurement_theta_max 68.15
_cell_measurement_theta_min 2.75
_cell_volume 10563.1(3)
_computing_cell_refinement '<i>APEX2</i> (Bruker-AXS, 2006)'
_computing_data_collection '<i>APEX2</i> (Bruker-AXS, 2006)'
_computing_data_reduction '<i>APEX2</i> (Bruker-AXS, 2006)'
_computing_molecular_graphics '<i>XP in SHELXTL</i> (Sheldrick, 2008)'
_computing_publication_material '<i>SHELX</i> (Sheldrick, 2008) and <i>CIFFIX</i> (Parkin, 2013)'
_computing_structure_refinement '<i>SHELXL-2014/7</i> (Sheldrick, 2015b)'
_computing_structure_solution '<i>SHELXT</i> (Sheldrick, 2015a)'
_diffrn_ambient_temperature 90.0(2)
_diffrn_detector_area_resol_mean 5.6
_diffrn_measured_fraction_theta_full 0.970
_diffrn_measured_fraction_theta_max 0.963
_diffrn_measurement_device_type 'Bruker X8 Proteum diffractometer'
_diffrn_measurement_method '\f and \w scans'
_diffrn_radiation_type CuK\a
_diffrn_radiation_wavelength 1.54178
_diffrn_reflns_av_R_equivalents 0.0593
_diffrn_reflns_limit_h_max 21
_diffrn_reflns_limit_h_min -22
_diffrn_reflns_limit_k_max 25
_diffrn_reflns_limit_k_min -18
_diffrn_reflns_limit_l_max 33
_diffrn_reflns_limit_l_min -35
_diffrn_reflns_number 139158
_diffrn_reflns_theta_full 67.679
_diffrn_reflns_theta_max 68.284
_diffrn_reflns_theta_min 2.241
_exptl_absorpt_coefficient_mu 4.192
_exptl_absorpt_correction_T_max 0.753
_exptl_absorpt_correction_T_min 0.608
_exptl_absorpt_correction_type multi-scan
_exptl_absorpt_process_details '<i>SADABS</i> (Krause et al., 2015)'
_exptl_crystal_colour red
_exptl_crystal_density_diffrn 1.583
_exptl_crystal_description 'small cut block'
_exptl_crystal_F_000 5092
_exptl_crystal_size_max 0.110
_exptl_crystal_size_mid 0.100
_exptl_crystal_size_min 0.050
_refine_diff_density_max 1.997
_refine_diff_density_min -1.296
_refine_ls_abs_structure_details
;
Refined as an inversion twin.
;
_refine_ls_abs_structure_Flack 0.188(9)
_refine_ls_extinction_method none
_refine_ls_goodness_of_fit_ref 1.035
_refine_ls_hydrogen_treatment constr
_refine_ls_matrix_type full
_refine_ls_number_parameters 5769
_refine_ls_number_reflns 41744
_refine_ls_number_restraints 6050
_refine_ls_restrained_S_all 1.021
_refine_ls_R_factor_all 0.0627
_refine_ls_R_factor_gt 0.0574
_refine_ls_shift/su_max 0.029
_refine_ls_shift/su_mean 0.000
_refine_ls_structure_factor_coef Fsqd
_refine_ls_weighting_details 'w=1/[\s^2^(Fo^2^)+(0.0881P)^2^+31.8949P] where P=(Fo^2^+2Fc^2^)/3'
_refine_ls_weighting_scheme calc
_refine_ls_wR_factor_gt 0.1476
_refine_ls_wR_factor_ref 0.1529
_reflns_number_gt 38577
_reflns_number_total 41744
_reflns_threshold_expression 'I > 2\s(I)'
_cod_data_source_file bm5083sup1.cif
_cod_data_source_block I
_cod_original_formula_sum 'C46.111 H40.444 F12 N8 O1.333 P2 Ru1'
_cod_database_code 2107483
_shelx_space_group_comment
;
The symmetry employed for this shelxl refinement is uniquely defined
by the following loop, which should always be used as a source of
symmetry information in preference to the above space-group names.
They are only intended as comments.
;
_shelx_estimated_absorpt_t_min 0.656
_shelx_estimated_absorpt_t_max 0.818

loop_
_space_group_symop_operation_xyz
'x, y, z'

loop_
_atom_site_type_symbol
_atom_site_label
_atom_site_fract_x
_atom_site_fract_y
_atom_site_fract_z
_atom_site_U_iso_or_equiv
_atom_site_adp_type
_atom_site_calc_flag
_atom_site_occupancy
Ru Ru1A 0.30257(4) 0.00053(3) 0.15203(2) 0.01527(14) Uani d 1
N N1A 0.2981(4) 0.0912(4) 0.1108(3) 0.0220(15) Uani d 1
N N2A 0.3089(5) 0.0569(4) 0.2037(3) 0.0263(16) Uani d 1
N N3A 0.1805(4) 0.0230(4) 0.1575(2) 0.0159(14) Uani d 1
N N4A 0.3036(4) -0.0913(4) 0.1913(3) 0.0212(15) Uani d 1
N N5A 0.3151(4) -0.0577(4) 0.0989(3) 0.0155(14) Uani d 1
N N6A 0.4225(4) -0.0267(4) 0.1413(3) 0.0155(14) Uani d 1
N N7A 0.6204(5) -0.1442(5) 0.0408(3) 0.0311(19) Uani d 1
N N8A 0.5074(5) -0.1824(5) -0.0005(3) 0.0287(18) Uani d 1
C C1A 0.2469(7) 0.0752(6) 0.0375(4) 0.034(2) Uani d 1
H H1A1 0.2875 0.0324 0.0323 0.050 Uiso calc 1
H H1A2 0.2263 0.1031 0.0077 0.050 Uiso calc 1
H H1A3 0.2043 0.0657 0.0542 0.050 Uiso calc 1
C C2A 0.2811(6) 0.1124(5) 0.0653(3) 0.0230(18) Uani d 1
C C3A 0.2903(6) 0.1722(5) 0.0433(4) 0.034(2) Uani d 1
H H3A 0.2791 0.1854 0.0110 0.041 Uiso calc 1
C C4A 0.3147(7) 0.2106(5) 0.0672(5) 0.039(2) Uani d 1
H H4A 0.3221 0.2501 0.0518 0.047 Uiso calc 1
C C5A 0.3294(7) 0.1925(6) 0.1154(5) 0.039(2) Uani d 1
C C6A 0.3191(6) 0.1320(5) 0.1364(4) 0.0294(19) Uani d 1
C C7A 0.3255(6) 0.1152(5) 0.1845(4) 0.0295(19) Uani d 1
C C8A 0.3437(6) 0.1567(6) 0.2121(4) 0.037(2) Uani d 1
C C9A 0.3500(6) 0.1382(6) 0.2587(5) 0.044(2) Uani d 1
H H9A 0.3672 0.1629 0.2780 0.052 Uiso calc 1
C C10A 0.3313(6) 0.0839(7) 0.2775(4) 0.040(2) Uani d 1
H H10A 0.3332 0.0726 0.3102 0.048 Uiso calc 1
C C11A 0.3091(6) 0.0437(6) 0.2497(4) 0.032(2) Uani d 1
C C12A 0.2846(7) -0.0142(6) 0.2716(4) 0.040(2) Uani d 1
H H12D 0.2431 -0.0174 0.2523 0.060 Uiso calc 1
H H12E 0.2651 -0.0058 0.3024 0.060 Uiso calc 1
H H12F 0.3297 -0.0569 0.2744 0.060 Uiso calc 1
C C13A 0.3486(7) 0.2345(6) 0.1428(5) 0.047(3) Uani d 1
H H13A 0.3546 0.2755 0.1293 0.056 Uiso calc 1
C C14A 0.3574(7) 0.2156(6) 0.1859(5) 0.051(3) Uani d 1
H H14A 0.3748 0.2422 0.2034 0.062 Uiso calc 1
C C15A 0.1314(6) 0.1471(5) 0.1368(4) 0.033(2) Uani d 1
H H15D 0.1761 0.1450 0.1558 0.049 Uiso calc 1
H H15E 0.0842 0.1831 0.1447 0.049 Uiso calc 1
H H15F 0.1416 0.1567 0.1041 0.049 Uiso calc 1
C C16A 0.1199(5) 0.0805(5) 0.1457(3) 0.0207(18) Uani d 1
C C17A 0.0426(6) 0.0797(6) 0.1431(4) 0.029(2) Uani d 1
H H17A 0.0006 0.1209 0.1330 0.035 Uiso calc 1
C C18A 0.0277(5) 0.0230(5) 0.1543(3) 0.0250(19) Uani d 1
H H18A -0.0238 0.0231 0.1508 0.030 Uiso calc 1
C C19A 0.0888(5) -0.0364(5) 0.1715(3) 0.0210(17) Uani d 1
C C20A 0.1644(5) -0.0347(5) 0.1722(3) 0.0175(16) Uani d 1
C C21A 0.2298(5) -0.0957(5) 0.1900(3) 0.0200(17) Uani d 1
C C22A 0.2145(6) -0.1543(5) 0.2086(4) 0.0255(19) Uani d 1
C C23A 0.2784(6) -0.2107(5) 0.2268(4) 0.034(2) Uani d 1
H H23A 0.2723 -0.2525 0.2379 0.041 Uiso calc 1
C C24A 0.3509(6) -0.2047(6) 0.2285(4) 0.033(2) Uani d 1
H H24A 0.3942 -0.2426 0.2422 0.040 Uiso calc 1
C C25A 0.3621(6) -0.1471(5) 0.2115(3) 0.0267(19) Uani d 1
C C26A 0.4430(6) -0.1442(6) 0.2149(3) 0.029(2) Uani d 1
H H26D 0.4687 -0.1524 0.1856 0.043 Uiso calc 1
H H26E 0.4737 -0.1791 0.2399 0.043 Uiso calc 1
H H26F 0.4390 -0.0994 0.2216 0.043 Uiso calc 1
C C27A 0.0777(6) -0.0990(5) 0.1883(3) 0.0266(19) Uani d 1
H H27A 0.0266 -0.1005 0.1864 0.032 Uiso calc 1
C C28A 0.1364(6) -0.1549(6) 0.2065(4) 0.033(2) Uani d 1
H H28A 0.1266 -0.1950 0.2179 0.040 Uiso calc 1
C C29A 0.2606(6) -0.0778(5) 0.0801(3) 0.0209(18) Uani d 1
H H29A 0.2086 -0.0622 0.0903 0.025 Uiso calc 1
C C30A 0.2784(6) -0.1189(5) 0.0475(3) 0.027(2) Uani d 1
H H30A 0.2386 -0.1311 0.0350 0.032 Uiso calc 1
C C31A 0.3547(6) -0.1442(5) 0.0318(3) 0.0241(19) Uani d 1
H H31A 0.3672 -0.1739 0.0091 0.029 Uiso calc 1
C C32A 0.4110(6) -0.1248(5) 0.0499(3) 0.0205(18) Uani d 1
C C33A 0.3898(5) -0.0826(4) 0.0844(3) 0.0133(15) Uani d 1
C C34A 0.4468(5) -0.0641(4) 0.1060(3) 0.0131(15) Uani d 1
C C35A 0.4754(5) -0.0097(5) 0.1623(3) 0.0202(18) Uani d 1
H H35A 0.4595 0.0160 0.1870 0.024 Uiso calc 1
C C36A 0.5526(6) -0.0279(5) 0.1497(3) 0.0201(17) Uani d 1
H H36A 0.5880 -0.0141 0.1654 0.024 Uiso calc 1
C C37A 0.5775(5) -0.0655(5) 0.1150(3) 0.0205(18) Uani d 1
H H37A 0.6303 -0.0783 0.1061 0.025 Uiso calc 1
C C38A 0.5240(5) -0.0853(4) 0.0925(3) 0.0150(16) Uani d 1
C C39A 0.5460(5) -0.1259(5) 0.0550(3) 0.0212(18) Uani d 1
C C40A 0.6364(6) -0.1804(6) 0.0061(4) 0.034(2) Uani d 1
H H40A 0.6877 -0.1938 -0.0053 0.041 Uiso calc 1
C C41A 0.5809(6) -0.1992(6) -0.0141(4) 0.035(2) Uani d 1
H H41A 0.5958 -0.2253 -0.0388 0.042 Uiso calc 1
C C42A 0.4901(6) -0.1460(5) 0.0348(3) 0.0233(18) Uani d 1
Ru Ru1B 0.18560(4) 0.22722(3) 0.45285(2) 0.01779(14) Uani d 1
N N1B 0.0633(5) 0.2537(4) 0.4498(3) 0.0220(15) Uani d 1
N N2B 0.1737(5) 0.1456(4) 0.4975(3) 0.0192(15) Uani d 1
N N3B 0.1996(5) 0.2767(4) 0.5081(3) 0.0235(16) Uani d 1
N N4B 0.3081(5) 0.2020(4) 0.4550(3) 0.0193(15) Uani d 1
N N5B 0.1910(5) 0.3041(4) 0.4012(3) 0.0264(17) Uani d 1
N N6B 0.1735(4) 0.1868(4) 0.3943(2) 0.0168(14) Uani d 1
N N7B 0.1517(5) 0.2441(4) 0.2281(3) 0.0277(18) Uani d 1
N N8B 0.1579(6) 0.3723(5) 0.2373(3) 0.041(2) Uani d 1
C C1B 0.0218(7) 0.3740(6) 0.4128(4) 0.043(3) Uani d 1
H H1B1 0.0562 0.3809 0.4354 0.065 Uiso calc 1
H H1B2 -0.0278 0.4126 0.4091 0.065 Uiso calc 1
H H1B3 0.0470 0.3702 0.3830 0.065 Uiso calc 1
C C2B 0.0066(7) 0.3100(6) 0.4295(4) 0.036(2) Uani d 1
C C3B -0.0697(8) 0.3115(8) 0.4237(4) 0.051(3) Uani d 1
H H3B -0.1073 0.3509 0.4069 0.061 Uiso calc 1
C C4B -0.0919(7) 0.2598(8) 0.4408(4) 0.050(3) Uani d 1
H H4B -0.1443 0.2624 0.4367 0.059 Uiso calc 1
C C5B -0.0340(6) 0.2005(7) 0.4655(4) 0.036(2) Uani d 1
C C6B 0.0415(6) 0.2012(5) 0.4685(3) 0.0247(18) Uani d 1
C C7B 0.1007(5) 0.1434(5) 0.4946(3) 0.0196(17) Uani d 1
C C8B 0.0790(6) 0.0899(5) 0.5165(3) 0.0271(19) Uani d 1
C C9B 0.1373(6) 0.0358(6) 0.5441(4) 0.034(2) Uani d 1
H H9B 0.1268 -0.0025 0.5589 0.041 Uiso calc 1
C C10B 0.2083(7) 0.0405(6) 0.5488(4) 0.031(2) Uani d 1
H H10B 0.2473 0.0050 0.5680 0.037 Uiso calc 1
C C11B 0.2274(5) 0.0956(5) 0.5266(3) 0.0181(17) Uani d 1
C C12B 0.3065(5) 0.0962(5) 0.5338(3) 0.0231(19) Uani d 1
H H12V 0.3382 0.0805 0.5075 0.035 Uiso calc 1
H H12W 0.3308 0.0661 0.5622 0.035 Uiso calc 1
H H12X 0.3032 0.1425 0.5363 0.035 Uiso calc 1
C C13B -0.0530(7) 0.1442(7) 0.4878(4) 0.043(3) Uani d 1
H H13B -0.1048 0.1447 0.4847 0.052 Uiso calc 1
C C14B 0.0015(7) 0.0908(6) 0.5129(4) 0.038(2) Uani d 1
H H14B -0.0118 0.0542 0.5281 0.046 Uiso calc 1
C C15B 0.0706(7) 0.2931(6) 0.5435(3) 0.033(2) Uani d 1
H H15V 0.0339 0.3210 0.5181 0.049 Uiso calc 1
H H15W 0.0481 0.3052 0.5730 0.049 Uiso calc 1
H H15X 0.0804 0.2451 0.5424 0.049 Uiso calc 1
C C16B 0.1474(7) 0.3058(5) 0.5386(4) 0.032(2) Uani d 1
C C17B 0.1638(8) 0.3457(6) 0.5684(4) 0.037(2) Uani d 1
H H17B 0.1249 0.3680 0.5884 0.045 Uiso calc 1
C C18B 0.2348(8) 0.3529(6) 0.5690(4) 0.041(3) Uani d 1
H H18B 0.2448 0.3815 0.5882 0.050 Uiso calc 1
C C19B 0.2925(8) 0.3176(6) 0.5410(4) 0.036(2) Uani d 1
C C20B 0.2720(7) 0.2796(5) 0.5109(4) 0.030(2) Uani d 1
C C21B 0.3303(6) 0.2398(5) 0.4828(4) 0.028(2) Uani d 1
C C22B 0.4076(7) 0.2385(7) 0.4865(4) 0.039(2) Uani d 1
C C23B 0.4647(7) 0.1953(7) 0.4606(4) 0.044(3) Uani d 1
H H23B 0.5171 0.1940 0.4611 0.053 Uiso calc 1
C C24B 0.4436(7) 0.1558(7) 0.4349(4) 0.038(2) Uani d 1
H H24B 0.4821 0.1251 0.4187 0.046 Uiso calc 1
C C25B 0.3642(6) 0.1599(5) 0.4320(3) 0.0255(19) Uani d 1
C C26B 0.3464(6) 0.1130(6) 0.4041(4) 0.031(2) Uani d 1
H H26V 0.3179 0.0881 0.4228 0.046 Uiso calc 1
H H26W 0.3955 0.0808 0.3947 0.046 Uiso calc 1
H H26X 0.3143 0.1394 0.3766 0.046 Uiso calc 1
C C27B 0.3696(8) 0.3165(7) 0.5430(5) 0.048(3) Uani d 1
H H27B 0.3827 0.3428 0.5628 0.058 Uiso calc 1
C C28B 0.4249(9) 0.2787(8) 0.5174(5) 0.054(3) Uani d 1
H H28B 0.4767 0.2785 0.5198 0.065 Uiso calc 1
C C29B 0.1980(7) 0.3620(5) 0.4076(4) 0.036(3) Uani d 1
H H29B 0.2065 0.3694 0.4380 0.043 Uiso calc 1
C C30B 0.1931(7) 0.4122(5) 0.3705(4) 0.034(2) Uani d 1
H H30B 0.1990 0.4531 0.3760 0.040 Uiso calc 1
C C31B 0.1800(7) 0.4036(5) 0.3268(4) 0.036(2) Uani d 1
H H31B 0.1764 0.4378 0.3014 0.044 Uiso calc 1
C C32B 0.1717(7) 0.3414(5) 0.3200(3) 0.028(2) Uani d 1
C C33B 0.1773(6) 0.2947(5) 0.3585(4) 0.028(2) Uani d 1
C C34B 0.1691(5) 0.2309(5) 0.3535(3) 0.0206(17) Uani d 1
C C35B 0.1680(5) 0.1285(5) 0.3903(3) 0.0185(17) Uani d 1
H H35B 0.1723 0.0975 0.4178 0.022 Uiso calc 1
C C36B 0.1561(5) 0.1088(5) 0.3487(3) 0.0223(19) Uani d 1
H H36B 0.1519 0.0658 0.3480 0.027 Uiso calc 1
C C37B 0.1505(5) 0.1529(5) 0.3080(3) 0.0184(17) Uani d 1
H H37B 0.1413 0.1410 0.2791 0.022 Uiso calc 1
C C38B 0.1585(5) 0.2137(5) 0.3104(3) 0.0200(17) Uani d 1
C C39B 0.1577(6) 0.2628(5) 0.2696(3) 0.027(2) Uani d 1
C C40B 0.1513(7) 0.2900(6) 0.1920(4) 0.036(2) Uani d 1
H H40B 0.1499 0.2791 0.1618 0.043 Uiso calc 1
C C41B 0.1528(7) 0.3530(6) 0.1972(4) 0.041(3) Uani d 1
H H41B 0.1500 0.3842 0.1701 0.049 Uiso calc 1
C C42B 0.1619(6) 0.3253(5) 0.2744(3) 0.029(2) Uani d 1
Ru Ru1C 0.93361(4) 0.69272(3) 0.14384(2) 0.01497(13) Uani d 1
N N1C 0.8105(5) 0.7152(4) 0.1436(3) 0.0202(15) Uani d 1
N N2C 0.9217(5) 0.6413(4) 0.0902(3) 0.0192(15) Uani d 1
N N3C 0.9403(4) 0.7751(4) 0.0969(3) 0.0191(15) Uani d 1
N N4C 1.0571(4) 0.6701(4) 0.1452(3) 0.0169(14) Uani d 1
N N5C 0.9460(4) 0.7341(4) 0.2023(3) 0.0156(14) Uani d 1
N N6C 0.9366(5) 0.6145(4) 0.1966(3) 0.0191(15) Uani d 1
N N7C 0.9804(7) 0.5481(5) 0.3608(3) 0.048(3) Uani d 1
N N8C 0.9813(6) 0.6795(5) 0.3681(3) 0.035(2) Uani d 1
C C1C 0.7713(5) 0.8053(5) 0.1924(4) 0.029(2) Uani d 1
H H1C1 0.7977 0.7807 0.2220 0.043 Uiso calc 1
H H1C2 0.7222 0.8410 0.1980 0.043 Uiso calc 1
H H1C3 0.8052 0.8258 0.1748 0.043 Uiso calc 1
C C2C 0.7545(6) 0.7573(5) 0.1655(4) 0.026(2) Uani d 1
C C3C 0.6776(6) 0.7584(6) 0.1633(4) 0.033(2) Uani d 1
H H3C 0.6385 0.7885 0.1796 0.039 Uiso calc 1
C C4C 0.6576(7) 0.7173(6) 0.1381(4) 0.036(2) Uani d 1
H H4C 0.6052 0.7186 0.1370 0.043 Uiso calc 1
C C5C 0.7142(6) 0.6742(5) 0.1145(4) 0.031(2) Uani d 1
C C6C 0.7904(6) 0.6738(5) 0.1168(3) 0.0244(18) Uani d 1
C C7C 0.8487(6) 0.6349(5) 0.0894(3) 0.0221(17) Uani d 1
C C8C 0.8296(7) 0.5947(5) 0.0612(4) 0.029(2) Uani d 1
C C9C 0.8892(7) 0.5575(5) 0.0331(4) 0.033(2) Uani d 1
H H9C 0.8800 0.5272 0.0150 0.039 Uiso calc 1
C C10C 0.9587(7) 0.5658(5) 0.0326(4) 0.030(2) Uani d 1
H H10C 0.9982 0.5417 0.0136 0.036 Uiso calc 1
C C11C 0.9738(6) 0.6102(5) 0.0602(3) 0.0221(18) Uani d 1
C C12C 1.0484(6) 0.6230(5) 0.0542(3) 0.025(2) Uani d 1
H H12A 1.0393 0.6702 0.0575 0.038 Uiso calc 1
H H12B 1.0675 0.6145 0.0234 0.038 Uiso calc 1
H H12C 1.0874 0.5926 0.0777 0.038 Uiso calc 1
C C13C 0.6968(7) 0.6317(6) 0.0856(4) 0.039(2) Uani d 1
H H13C 0.6452 0.6312 0.0838 0.047 Uiso calc 1
C C14C 0.7529(7) 0.5927(6) 0.0610(4) 0.036(2) Uani d 1
H H14C 0.7411 0.5633 0.0431 0.043 Uiso calc 1
C C15C 0.8073(6) 0.8176(5) 0.0619(4) 0.029(2) Uani d 1
H H15A 0.8129 0.7701 0.0625 0.043 Uiso calc 1
H H15B 0.7838 0.8436 0.0320 0.043 Uiso calc 1
H H15C 0.7735 0.8364 0.0866 0.043 Uiso calc 1
C C16C 0.8860(5) 0.8220(4) 0.0687(3) 0.0184(17) Uani d 1
C C17C 0.9011(6) 0.8777(5) 0.0438(4) 0.029(2) Uani d 1
H H17C 0.8619 0.9098 0.0228 0.035 Uiso calc 1
C C18C 0.9696(6) 0.8862(5) 0.0491(4) 0.029(2) Uani d 1
H H18C 0.9780 0.9250 0.0333 0.035 Uiso calc 1
C C19C 1.0285(6) 0.8367(5) 0.0783(3) 0.0245(18) Uani d 1
C C20C 1.0130(5) 0.7813(5) 0.1010(3) 0.0185(17) Uani d 1
C C21C 1.0738(5) 0.7256(5) 0.1273(3) 0.0180(16) Uani d 1
C C22C 1.1494(6) 0.7295(6) 0.1301(3) 0.0265(19) Uani d 1
C C23C 1.2081(6) 0.6729(6) 0.1542(4) 0.033(2) Uani d 1
H H23C 1.2593 0.6733 0.1586 0.040 Uiso calc 1
C C24C 1.1910(6) 0.6181(6) 0.1710(4) 0.031(2) Uani d 1
H H24C 1.2306 0.5801 0.1878 0.037 Uiso calc 1
C C25C 1.1150(5) 0.6147(5) 0.1647(3) 0.0227(18) Uani d 1
C C26C 1.1050(6) 0.5498(5) 0.1796(4) 0.031(2) Uani d 1
H H26A 1.0922 0.5467 0.2123 0.046 Uiso calc 1
H H26B 1.1536 0.5125 0.1755 0.046 Uiso calc 1
H H26C 1.0624 0.5469 0.1611 0.046 Uiso calc 1
C C27C 1.1050(6) 0.8395(6) 0.0821(4) 0.031(2) Uani d 1
H H27C 1.1154 0.8779 0.0673 0.037 Uiso calc 1
C C28C 1.1640(7) 0.7859(6) 0.1074(4) 0.035(2) Uani d 1
H H28C 1.2150 0.7875 0.1093 0.041 Uiso calc 1
C C29C 0.9489(5) 0.7962(4) 0.2044(3) 0.0171(17) Uani d 1
H H29C 0.9423 0.8271 0.1767 0.021 Uiso calc 1
C C30C 0.9612(5) 0.8159(5) 0.2457(3) 0.0183(17) Uani d 1
H H30C 0.9621 0.8601 0.2458 0.022 Uiso calc 1
C C31C 0.9719(6) 0.7732(5) 0.2865(3) 0.0223(18) Uani d 1
H H31C 0.9814 0.7867 0.3147 0.027 Uiso calc 1
C C32C 0.9685(5) 0.7079(5) 0.2852(3) 0.0206(17) Uani d 1
C C33C 0.9556(5) 0.6919(4) 0.2430(3) 0.0178(17) Uani d 1
C C34C 0.9504(6) 0.6261(4) 0.2386(3) 0.0203(17) Uani d 1
C C35C 0.9277(6) 0.5559(5) 0.1928(4) 0.028(2) Uani d 1
H H35C 0.9134 0.5485 0.1635 0.033 Uiso calc 1
C C36C 0.9386(7) 0.5060(5) 0.2302(4) 0.035(2) Uani d 1
H H36C 0.9322 0.4648 0.2262 0.042 Uiso calc 1
C C37C 0.9582(7) 0.5148(5) 0.2728(4) 0.034(2) Uani d 1
H H37C 0.9692 0.4790 0.2980 0.041 Uiso calc 1
C C38C 0.9621(7) 0.5772(5) 0.2790(3) 0.028(2) Uani d 1
C C39C 0.9744(7) 0.5958(5) 0.3225(4) 0.031(2) Uani d 1
C C40C 0.9868(8) 0.5692(6) 0.4009(4) 0.042(3) Uani d 1
H H40C 0.9924 0.5385 0.4286 0.051 Uiso calc 1
C C41C 0.9857(8) 0.6340(6) 0.4041(4) 0.041(3) Uani d 1
H H41C 0.9884 0.6458 0.4340 0.050 Uiso calc 1
C C42C 0.9749(6) 0.6607(5) 0.3264(3) 0.0269(19) Uani d 1
Ru Ru1D 0.81512(4) 0.92334(3) 0.44321(2) 0.01673(14) Uani d 1
N N1D 0.8180(5) 0.8301(4) 0.4815(3) 0.0229(16) Uani d 1
N N2D 0.8113(5) 0.8700(4) 0.3883(3) 0.0214(15) Uani d 1
N N3D 0.9361(5) 0.9032(4) 0.4396(3) 0.0204(15) Uani d 1
N N4D 0.8163(5) 1.0160(4) 0.4060(3) 0.0192(14) Uani d 1
N N5D 0.8019(5) 0.9790(4) 0.4978(3) 0.0207(15) Uani d 1
N N6D 0.6960(4) 0.9495(4) 0.4530(3) 0.0186(15) Uani d 1
N N7D 0.4967(5) 1.0583(5) 0.5555(3) 0.036(2) Uani d 1
N N8D 0.6051(5) 1.0989(5) 0.5980(3) 0.034(2) Uani d 1
C C1D 0.8571(7) 0.8434(6) 0.5580(4) 0.035(2) Uani d 1
H H1D1 0.8896 0.8658 0.5409 0.053 Uiso calc 1
H H1D2 0.8881 0.8109 0.5840 0.053 Uiso calc 1
H H1D3 0.8122 0.8775 0.5699 0.053 Uiso calc 1
C C2D 0.8290(6) 0.8074(5) 0.5270(4) 0.029(2) Uani d 1
C C3D 0.8177(8) 0.7473(6) 0.5462(4) 0.043(3) Uani d 1
H H3D 0.8236 0.7334 0.5787 0.051 Uiso calc 1
C C4D 0.7982(8) 0.7090(6) 0.5184(5) 0.044(3) Uani d 1
H H4D 0.7894 0.6689 0.5311 0.053 Uiso calc 1
C C5D 0.7914(6) 0.7301(5) 0.4711(4) 0.034(2) Uani d 1
C C6D 0.8000(6) 0.7904(5) 0.4533(4) 0.0267(19) Uani d 1
C C7D 0.7947(5) 0.8124(5) 0.4047(4) 0.0242(18) Uani d 1
C C8D 0.7796(6) 0.7733(5) 0.3739(4) 0.033(2) Uani d 1
C C9D 0.7756(6) 0.7957(6) 0.3269(4) 0.034(2) Uani d 1
H H9D 0.7627 0.7712 0.3056 0.041 Uiso calc 1
C C10D 0.7900(6) 0.8522(5) 0.3119(4) 0.031(2) Uani d 1
H H10D 0.7852 0.8688 0.2798 0.037 Uiso calc 1
C C11D 0.8123(6) 0.8875(5) 0.3432(3) 0.0255(19) Uani d 1
C C12D 0.8375(6) 0.9434(5) 0.3234(3) 0.028(2) Uani d 1
H H12Y 0.7938 0.9866 0.3228 0.043 Uiso calc 1
H H12Z 0.8542 0.9374 0.2918 0.043 Uiso calc 1
H H12' 0.8812 0.9435 0.3423 0.043 Uiso calc 1
C C13D 0.7751(7) 0.6896(6) 0.4390(5) 0.042(3) Uani d 1
H H13D 0.7694 0.6479 0.4508 0.051 Uiso calc 1
C C14D 0.7679(7) 0.7106(6) 0.3925(4) 0.039(2) Uani d 1
H H14D 0.7553 0.6844 0.3723 0.046 Uiso calc 1
C C15D 0.9879(6) 0.7783(6) 0.4619(4) 0.039(3) Uani d 1
H H15Y 0.9676 0.7722 0.4927 0.058 Uiso calc 1
H H15Z 1.0392 0.7426 0.4602 0.058 Uiso calc 1
H H15' 0.9517 0.7754 0.4386 0.058 Uiso calc 1
C C16D 0.9960(6) 0.8451(6) 0.4530(4) 0.033(2) Uani d 1
C C17D 1.0725(7) 0.8470(6) 0.4575(5) 0.042(3) Uani d 1
H H17D 1.1142 0.8060 0.4685 0.050 Uiso calc 1
C C18D 1.0885(7) 0.9049(6) 0.4466(4) 0.036(2) Uani d 1
H H18D 1.1395 0.9051 0.4517 0.043 Uiso calc 1
C C19D 1.0275(6) 0.9639(6) 0.4277(3) 0.0280(19) Uani d 1
C C20D 0.9524(6) 0.9617(5) 0.4259(3) 0.0201(17) Uani d 1
C C21D 0.8890(6) 1.0203(5) 0.4074(3) 0.0220(17) Uani d 1
C C22D 0.9029(6) 1.0790(5) 0.3898(3) 0.0248(18) Uani d 1
C C23D 0.8401(7) 1.1363(5) 0.3708(4) 0.033(2) Uani d 1
H H23D 0.8471 1.1778 0.3598 0.039 Uiso calc 1
C C24D 0.7686(7) 1.1309(5) 0.3685(4) 0.034(2) Uani d 1
H H24D 0.7255 1.1687 0.3545 0.041 Uiso calc 1
C C25D 0.7565(6) 1.0700(5) 0.3865(3) 0.0236(18) Uani d 1
C C26D 0.6769(6) 1.0680(5) 0.3808(4) 0.031(2) Uani d 1
H H26Y 0.6810 1.0246 0.3712 0.046 Uiso calc 1
H H26Z 0.6465 1.1053 0.3572 0.046 Uiso calc 1
H H26' 0.6506 1.0726 0.4102 0.046 Uiso calc 1
C C27D 1.0407(6) 1.0246(6) 0.4104(4) 0.030(2) Uani d 1
H H27D 1.0915 1.0265 0.4123 0.037 Uiso calc 1
C C28D 0.9805(7) 1.0789(5) 0.3914(4) 0.031(2) Uani d 1
H H28D 0.9899 1.1187 0.3786 0.037 Uiso calc 1
C C29D 0.8557(6) 0.9946(6) 0.5183(3) 0.027(2) Uani d 1
H H29D 0.9084 0.9773 0.5093 0.032 Uiso calc 1
C C30D 0.8362(6) 1.0368(6) 0.5535(4) 0.032(2) Uani d 1
H H30D 0.8750 1.0497 0.5665 0.038 Uiso calc 1
C C31D 0.7625(6) 1.0585(6) 0.5685(3) 0.028(2) Uani d 1
H H31D 0.7500 1.0848 0.5931 0.034 Uiso calc 1
C C32D 0.7047(5) 1.0423(5) 0.5477(3) 0.0199(17) Uani d 1
C C33D 0.7263(5) 1.0022(5) 0.5122(3) 0.0184(17) Uani d 1
C C34D 0.6702(5) 0.9843(5) 0.4893(3) 0.0192(17) Uani d 1
C C35D 0.6423(5) 0.9346(5) 0.4293(3) 0.0201(18) Uani d 1
H H35D 0.6589 0.9108 0.4036 0.024 Uiso calc 1
C C36D 0.5650(6) 0.9525(5) 0.4408(3) 0.0226(19) Uani d 1
H H36D 0.5294 0.9420 0.4228 0.027 Uiso calc 1
C C37D 0.5391(5) 0.9859(5) 0.4787(3) 0.0230(19) Uani d 1
H H37D 0.4868 0.9960 0.4880 0.028 Uiso calc 1
C C38D 0.5920(5) 1.0045(5) 0.5029(3) 0.0234(19) Uani d 1
C C39D 0.5697(6) 1.0429(5) 0.5414(3) 0.026(2) Uani d 1
C C40D 0.4773(7) 1.0926(7) 0.5909(4) 0.043(3) Uani d 1
H H40D 0.4262 1.1032 0.6025 0.052 Uiso calc 1
C C41D 0.5343(7) 1.1139(6) 0.6120(4) 0.040(3) Uani d 1
H H41D 0.5191 1.1396 0.6368 0.048 Uiso calc 1
C C42D 0.6254(6) 1.0623(5) 0.5630(3) 0.0240(19) Uani d 1
Ru Ru1E 0.50301(4) 0.59366(4) 0.44515(3) 0.02839(18) Uani d 1
N N1E 0.5184(5) 0.5770(6) 0.5171(3) 0.042(2) Uani d 1
N N2E 0.5408(5) 0.6741(5) 0.4529(4) 0.043(2) Uani d 1
N N3E 0.6120(5) 0.5326(5) 0.4266(3) 0.035(2) Uani d 1
N N4E 0.4854(5) 0.6079(5) 0.3720(3) 0.0332(18) Uani d 1
N N5E 0.4534(5) 0.5201(4) 0.4407(3) 0.0262(17) Uani d 1
N N6E 0.3891(5) 0.6447(4) 0.4623(3) 0.0252(16) Uani d 1
N N7E 0.1473(5) 0.6082(5) 0.4961(3) 0.0341(19) Uani d 1
N N8E 0.2146(6) 0.4777(5) 0.4705(4) 0.041(2) Uani d 1
C C1E 0.5222(9) 0.4591(8) 0.5357(5) 0.065(4) Uani d 1
H H1E1 0.4720 0.4638 0.5215 0.097 Uiso calc 1
H H1E2 0.5342 0.4246 0.5633 0.097 Uiso calc 1
H H1E3 0.5636 0.4452 0.5136 0.097 Uiso calc 1
C C2E 0.5174(8) 0.5255(9) 0.5492(5) 0.056(3) Uani d 1
C C3E 0.5128(8) 0.5350(11) 0.5966(5) 0.074(4) Uani d 1
H H3E 0.5108 0.4994 0.6196 0.088 Uiso calc 1
C C4E 0.5113(9) 0.5965(11) 0.6098(6) 0.083(4) Uani d 1
H H4E 0.5055 0.6033 0.6412 0.100 Uiso calc 1
C C5E 0.5181(8) 0.6455(10) 0.5775(5) 0.072(3) Uani d 1
C C6E 0.5233(7) 0.6373(8) 0.5315(5) 0.053(3) Uani d 1
C C7E 0.5364(6) 0.6843(7) 0.4986(5) 0.051(2) Uani d 1
C C8E 0.5462(7) 0.7453(8) 0.5119(7) 0.067(3) Uani d 1
C C9E 0.5650(9) 0.7868(10) 0.4765(8) 0.080(4) Uani d 1
H H9E 0.5716 0.8267 0.4833 0.096 Uiso calc 1
C C10E 0.5741(8) 0.7730(8) 0.4339(7) 0.070(4) Uani d 1
H H10E 0.5893 0.8022 0.4114 0.084 Uiso calc 1
C C11E 0.5620(8) 0.7160(7) 0.4204(6) 0.056(3) Uani d 1
C C12E 0.5735(8) 0.7031(8) 0.3737(6) 0.060(3) Uani d 1
H H12S 0.5969 0.6541 0.3734 0.091 Uiso calc 1
H H12T 0.6085 0.7251 0.3593 0.091 Uiso calc 1
H H12U 0.5231 0.7212 0.3565 0.091 Uiso calc 1
C C13E 0.5232(9) 0.7099(11) 0.5897(7) 0.087(4) Uani d 1
H H13E 0.5154 0.7199 0.6204 0.105 Uiso calc 1
C C14E 0.5386(10) 0.7527(12) 0.5571(8) 0.090(4) Uani d 1
H H14E 0.5448 0.7917 0.5661 0.108 Uiso calc 1
C C15E 0.6885(7) 0.5131(8) 0.4980(4) 0.051(3) Uani d 1
H H15S 0.6752 0.5620 0.4972 0.077 Uiso calc 1
H H15T 0.7430 0.4892 0.5092 0.077 Uiso calc 1
H H15U 0.6539 0.4977 0.5188 0.077 Uiso calc 1
C C16E 0.6792(7) 0.4991(7) 0.4526(4) 0.044(3) Uani d 1
C C17E 0.7408(7) 0.4455(8) 0.4351(5) 0.056(4) Uani d 1
H H17E 0.7852 0.4197 0.4548 0.067 Uiso calc 1
C C18E 0.7387(8) 0.4297(9) 0.3915(5) 0.069(5) Uani d 1
H H18E 0.7812 0.3948 0.3808 0.083 Uiso calc 1
C C19E 0.6717(7) 0.4667(8) 0.3632(5) 0.052(3) Uani d 1
C C20E 0.6111(7) 0.5186(6) 0.3813(4) 0.038(2) Uani d 1
C C21E 0.5419(6) 0.5578(6) 0.3538(4) 0.031(2) Uani d 1
C C22E 0.5377(7) 0.5480(7) 0.3082(4) 0.039(2) Uani d 1
C C23E 0.4713(7) 0.5875(6) 0.2808(4) 0.042(2) Uani d 1
H H23E 0.4647 0.5807 0.2499 0.050 Uiso calc 1
C C24E 0.4160(8) 0.6366(6) 0.3010(4) 0.042(2) Uani d 1
H H24E 0.3699 0.6642 0.2832 0.050 Uiso calc 1
C C25E 0.4231(7) 0.6486(6) 0.3455(4) 0.038(2) Uani d 1
C C26E 0.3643(7) 0.7083(6) 0.3634(4) 0.041(2) Uani d 1
H H26S 0.3223 0.6950 0.3777 0.061 Uiso calc 1
H H26T 0.3422 0.7452 0.3377 0.061 Uiso calc 1
H H26U 0.3899 0.7236 0.3864 0.061 Uiso calc 1
C C27E 0.6646(7) 0.4594(8) 0.3171(5) 0.054(3) Uani d 1
H H27E 0.7068 0.4267 0.3045 0.065 Uiso calc 1
C C28E 0.6020(7) 0.4959(7) 0.2898(4) 0.050(3) Uani d 1
H H28E 0.5993 0.4881 0.2588 0.060 Uiso calc 1
C C29E 0.4856(7) 0.4589(6) 0.4287(4) 0.039(3) Uani d 1
H H29E 0.5389 0.4444 0.4207 0.046 Uiso calc 1
C C30E 0.4463(8) 0.4149(6) 0.4270(5) 0.048(3) Uani d 1
H H30E 0.4714 0.3723 0.4167 0.057 Uiso calc 1
C C31E 0.3712(8) 0.4331(6) 0.4403(4) 0.042(3) Uani d 1
H H31E 0.3442 0.4023 0.4410 0.050 Uiso calc 1
C C32E 0.3335(6) 0.4976(5) 0.4530(3) 0.0252(19) Uani d 1
C C33E 0.3759(6) 0.5391(5) 0.4528(3) 0.0217(17) Uani d 1
C C34E 0.3423(5) 0.6059(5) 0.4655(3) 0.0189(16) Uani d 1
C C35E 0.3573(6) 0.7074(5) 0.4734(4) 0.033(2) Uani d 1
H H35E 0.3876 0.7357 0.4705 0.040 Uiso calc 1
C C36E 0.2820(6) 0.7326(5) 0.4889(4) 0.032(2) Uani d 1
H H36E 0.2619 0.7773 0.4967 0.039 Uiso calc 1
C C37E 0.2365(6) 0.6933(5) 0.4930(3) 0.030(2) Uani d 1
H H37E 0.1855 0.7095 0.5046 0.036 Uiso calc 1
C C38E 0.2668(6) 0.6295(5) 0.4799(3) 0.0219(17) Uani d 1
C C39E 0.2223(6) 0.5843(5) 0.4815(3) 0.0241(18) Uani d 1
C C40E 0.1101(7) 0.5649(6) 0.4983(4) 0.041(2) Uani d 1
H H40E 0.0580 0.5787 0.5086 0.049 Uiso calc 1
C C41E 0.1428(7) 0.5018(6) 0.4867(4) 0.042(2) Uani d 1
H H41E 0.1130 0.4730 0.4901 0.050 Uiso calc 1
C C42E 0.2547(6) 0.5199(5) 0.4681(3) 0.0256(18) Uani d 1
Ru Ru1F 0.61539(4) 0.32941(3) 0.13466(3) 0.01918(15) Uani d 1
N N1F 0.5962(5) 0.3611(4) 0.0625(3) 0.0236(15) Uani d 1
N N2F 0.5790(4) 0.2525(4) 0.1156(3) 0.0236(15) Uani d 1
N N3F 0.5032(5) 0.3841(4) 0.1588(3) 0.0233(16) Uani d 1
N N4F 0.6372(4) 0.3010(4) 0.2062(3) 0.0194(14) Uani d 1
N N5F 0.6636(4) 0.3993(4) 0.1474(3) 0.0184(14) Uani d 1
N N6F 0.7288(4) 0.2832(4) 0.1150(3) 0.0191(15) Uani d 1
N N7F 0.9737(5) 0.3206(4) 0.1000(3) 0.0222(15) Uani d 1
N N8F 0.9039(5) 0.4444(4) 0.1347(3) 0.0283(18) Uani d 1
C C1F 0.5921(7) 0.4788(5) 0.0582(4) 0.033(2) Uani d 1
H H1F1 0.5577 0.4826 0.0844 0.050 Uiso calc 1
H H1F2 0.5712 0.5198 0.0354 0.050 Uiso calc 1
H H1F3 0.6446 0.4736 0.0690 0.050 Uiso calc 1
C C2F 0.5961(6) 0.4180(5) 0.0364(4) 0.0274(19) Uani d 1
C C3F 0.5958(6) 0.4251(6) -0.0118(4) 0.033(2) Uani d 1
H H3F 0.5991 0.4650 -0.0292 0.040 Uiso calc 1
C C4F 0.5907(6) 0.3738(6) -0.0340(4) 0.032(2) Uani d 1
H H4F 0.5897 0.3787 -0.0668 0.039 Uiso calc 1
C C5F 0.5870(5) 0.3147(5) -0.0085(4) 0.0277(19) Uani d 1
C C6F 0.5905(5) 0.3100(5) 0.0401(3) 0.0218(17) Uani d 1
C C7F 0.5798(5) 0.2542(5) 0.0680(4) 0.0253(17) Uani d 1
C C8F 0.5664(5) 0.2047(5) 0.0471(4) 0.0303(19) Uani d 1
C C9F 0.5520(6) 0.1508(6) 0.0750(4) 0.038(2) Uani d 1
H H9F 0.5447 0.1150 0.0620 0.045 Uiso calc 1
C C10F 0.5490(6) 0.1526(6) 0.1212(4) 0.036(2) Uani d 1
H H10F 0.5384 0.1174 0.1405 0.043 Uiso calc 1
C C11F 0.5609(6) 0.2041(5) 0.1419(4) 0.0290(19) Uani d 1
C C12F 0.5555(7) 0.2023(6) 0.1925(4) 0.036(2) Uani d 1
H H12G 0.6082 0.1872 0.2068 0.055 Uiso calc 1
H H12H 0.5296 0.1708 0.2048 0.055 Uiso calc 1
H H12I 0.5252 0.2478 0.1995 0.055 Uiso calc 1
C C13F 0.5766(6) 0.2620(6) -0.0281(4) 0.035(2) Uani d 1
H H13F 0.5757 0.2643 -0.0608 0.042 Uiso calc 1
C C14F 0.5677(6) 0.2083(6) -0.0020(4) 0.033(2) Uani d 1
H H14F 0.5623 0.1727 -0.0161 0.039 Uiso calc 1
C C15F 0.4272(6) 0.4172(6) 0.0851(4) 0.034(2) Uani d 1
H H15G 0.4569 0.4418 0.0673 0.051 Uiso calc 1
H H15H 0.3717 0.4383 0.0754 0.051 Uiso calc 1
H H15I 0.4469 0.3699 0.0795 0.051 Uiso calc 1
C C16F 0.4365(6) 0.4196(5) 0.1356(4) 0.030(2) Uani d 1
C C17F 0.3711(7) 0.4595(6) 0.1586(4) 0.043(3) Uani d 1
H H17F 0.3235 0.4851 0.1414 0.051 Uiso calc 1
C C18F 0.3754(7) 0.4616(6) 0.2043(4) 0.040(3) Uani d 1
H H18F 0.3307 0.4873 0.2194 0.048 Uiso calc 1
C C19F 0.4462(6) 0.4255(5) 0.2295(4) 0.030(2) Uani d 1
C C20F 0.5094(6) 0.3845(5) 0.2054(3) 0.0238(18) Uani d 1
C C21F 0.5790(5) 0.3432(5) 0.2305(3) 0.0225(17) Uani d 1
C C22F 0.5867(6) 0.3440(5) 0.2783(4) 0.033(2) Uani d 1
C C23F 0.6598(7) 0.3033(7) 0.3009(4) 0.043(3) Uani d 1
H H23F 0.6702 0.3053 0.3322 0.052 Uiso calc 1
C C24F 0.7140(6) 0.2617(6) 0.2764(4) 0.034(2) Uani d 1
H H24F 0.7625 0.2336 0.2917 0.040 Uiso calc 1
C C25F 0.7032(5) 0.2574(5) 0.2308(3) 0.0236(18) Uani d 1
C C26F 0.7605(5) 0.2037(5) 0.2098(4) 0.027(2) Uani d 1
H H26G 0.7355 0.1934 0.1839 0.040 Uiso calc 1
H H26H 0.7816 0.1630 0.2328 0.040 Uiso calc 1
H H26I 0.8031 0.2186 0.1984 0.040 Uiso calc 1
C C27F 0.4550(7) 0.4253(5) 0.2782(4) 0.036(2) Uani d 1
H H27F 0.4127 0.4525 0.2943 0.043 Uiso calc 1
C C28F 0.5227(7) 0.3867(6) 0.3011(4) 0.041(3) Uani d 1
H H28F 0.5281 0.3878 0.3332 0.049 Uiso calc 1
C C29F 0.6283(6) 0.4583(5) 0.1643(3) 0.0235(19) Uani d 1
H H29F 0.5747 0.4709 0.1715 0.028 Uiso calc 1
C C30F 0.6679(6) 0.5012(5) 0.1713(4) 0.027(2) Uani d 1
H H30F 0.6410 0.5423 0.1831 0.033 Uiso calc 1
C C31F 0.7457(6) 0.4846(5) 0.1615(4) 0.025(2) Uani d 1
H H31F 0.7731 0.5134 0.1668 0.030 Uiso calc 1
C C32F 0.7835(6) 0.4242(5) 0.1434(3) 0.0219(18) Uani d 1
C C33F 0.7401(5) 0.3824(4) 0.1370(3) 0.0180(16) Uani d 1
C C34F 0.7759(5) 0.3205(5) 0.1189(3) 0.0207(17) Uani d 1
C C35F 0.7622(5) 0.2234(5) 0.0998(3) 0.0220(18) Uani d 1
H H35F 0.7312 0.1965 0.0972 0.026 Uiso calc 1
C C36F 0.8398(5) 0.1987(5) 0.0877(3) 0.0214(18) Uani d 1
H H36F 0.8611 0.1554 0.0778 0.026 Uiso calc 1
C C37F 0.8856(5) 0.2369(5) 0.0900(3) 0.0223(18) Uani d 1
H H37F 0.9379 0.2216 0.0803 0.027 Uiso calc 1
C C38F 0.8538(5) 0.2991(4) 0.1072(3) 0.0189(17) Uani d 1
C C39F 0.8993(6) 0.3414(5) 0.1128(3) 0.0209(17) Uani d 1
C C40F 1.0099(6) 0.3636(5) 0.1047(4) 0.030(2) Uani d 1
H H40F 1.0624 0.3521 0.0955 0.037 Uiso calc 1
C C41F 0.9758(6) 0.4235(5) 0.1221(4) 0.033(2) Uani d 1
H H41F 1.0062 0.4509 0.1249 0.039 Uiso calc 1
C C42F 0.8636(5) 0.4023(5) 0.1298(3) 0.0207(17) Uani d 1
Ru Ru1G 0.72425(4) 1.08995(3) 0.83398(2) 0.01681(14) Uani d 1
N N1G 0.7269(5) 0.9999(4) 0.8107(3) 0.0181(14) Uani d 1
N N2G 0.6040(5) 1.1111(4) 0.8229(3) 0.0194(15) Uani d 1
N N3G 0.7207(4) 1.0635(4) 0.9062(2) 0.0162(14) Uani d 1
N N4G 0.7242(5) 1.1794(4) 0.8570(3) 0.0207(15) Uani d 1
N N5G 0.8449(5) 1.0665(4) 0.8341(3) 0.0188(15) Uani d 1
N N6G 0.7407(4) 1.1143(4) 0.7644(3) 0.0166(14) Uani d 1
N N7G 0.9430(6) 1.0964(6) 0.6551(3) 0.042(2) Uani d 1
N N8G 1.0551(5) 1.0508(5) 0.7293(3) 0.036(2) Uani d 1
C C1G 0.8554(6) 0.9223(5) 0.8400(4) 0.027(2) Uani d 1
H H1G1 0.8946 0.9351 0.8218 0.040 Uiso calc 1
H H1G2 0.8761 0.8734 0.8509 0.040 Uiso calc 1
H H1G3 0.8431 0.9471 0.8666 0.040 Uiso calc 1
C C2G 0.7840(5) 0.9395(4) 0.8112(3) 0.0212(18) Uani d 1
C C3G 0.7768(6) 0.8930(5) 0.7836(3) 0.0234(19) Uani d 1
H H3G 0.8187 0.8507 0.7842 0.028 Uiso calc 1
C C4G 0.7128(6) 0.9059(5) 0.7562(3) 0.0258(19) Uani d 1
H H4G 0.7108 0.8749 0.7364 0.031 Uiso calc 1
C C5G 0.6489(6) 0.9670(5) 0.7579(3) 0.0192(17) Uani d 1
C C6G 0.6578(5) 1.0119(5) 0.7865(3) 0.0190(17) Uani d 1
C C7G 0.5913(5) 1.0701(4) 0.7936(3) 0.0176(16) Uani d 1
C C8G 0.5207(5) 1.0820(5) 0.7719(3) 0.0195(17) Uani d 1
C C9G 0.4554(5) 1.1384(5) 0.7824(3) 0.0253(19) Uani d 1
H H9G 0.4056 1.1494 0.7677 0.030 Uiso calc 1
C C10G 0.4660(6) 1.1761(5) 0.8137(3) 0.025(2) Uani d 1
H H10G 0.4224 1.2123 0.8221 0.030 Uiso calc 1
C C11G 0.5404(5) 1.1625(4) 0.8339(3) 0.0187(17) Uani d 1
C C12G 0.5501(6) 1.2035(5) 0.8692(3) 0.024(2) Uani d 1
H H12P 0.5888 1.1740 0.8932 0.036 Uiso calc 1
H H12Q 0.4999 1.2240 0.8833 0.036 Uiso calc 1
H H12R 0.5680 1.2393 0.8544 0.036 Uiso calc 1
C C13G 0.5756(6) 0.9836(5) 0.7339(3) 0.0262(19) Uani d 1
H H13G 0.5703 0.9554 0.7128 0.031 Uiso calc 1
C C14G 0.5139(6) 1.0386(6) 0.7409(3) 0.030(2) Uani d 1
H H14G 0.4654 1.0484 0.7249 0.036 Uiso calc 1
C C15G 0.6802(5) 0.9656(5) 0.9080(3) 0.0196(18) Uani d 1
H H15P 0.6496 0.9909 0.8797 0.029 Uiso calc 1
H H15Q 0.6476 0.9473 0.9286 0.029 Uiso calc 1
H H15R 0.7258 0.9282 0.9001 0.029 Uiso calc 1
C C16G 0.7067(5) 1.0116(4) 0.9315(3) 0.0160(16) Uani d 1
C C17G 0.7167(6) 0.9996(5) 0.9790(3) 0.0238(19) Uani d 1
H H17G 0.7077 0.9616 0.9957 0.029 Uiso calc 1
C C18G 0.7393(5) 1.0411(4) 1.0029(3) 0.0198(17) Uani d 1
H H18G 0.7468 1.0321 1.0356 0.024 Uiso calc 1
C C19G 0.7511(5) 1.0970(4) 0.9775(3) 0.0165(16) Uani d 1
C C20G 0.7391(5) 1.1083(4) 0.9298(3) 0.0139(16) Uani d 1
C C21G 0.7430(5) 1.1691(4) 0.9033(3) 0.0144(15) Uani d 1
C C22G 0.7602(5) 1.2164(5) 0.9266(3) 0.0217(18) Uani d 1
C C23G 0.7571(6) 1.2773(5) 0.9004(4) 0.029(2) Uani d 1
H H23G 0.7698 1.3102 0.9141 0.034 Uiso calc 1
C C24G 0.7349(6) 1.2888(5) 0.8541(4) 0.029(2) Uani d 1
H H24G 0.7310 1.3307 0.8362 0.035 Uiso calc 1
C C25G 0.7180(6) 1.2399(5) 0.8327(3) 0.026(2) Uani d 1
C C26G 0.6910(7) 1.2572(5) 0.7836(3) 0.032(2) Uani d 1
H H26P 0.7362 1.2424 0.7640 0.049 Uiso calc 1
H H26Q 0.6642 1.3064 0.7760 0.049 Uiso calc 1
H H26R 0.6549 1.2342 0.7780 0.049 Uiso calc 1
C C27G 0.7716(5) 1.1446(5) 0.9996(3) 0.0201(17) Uani d 1
H H27G 0.7825 1.1356 1.0320 0.024 Uiso calc 1
C C28G 0.7756(6) 1.2015(5) 0.9754(3) 0.0231(18) Uani d 1
H H28G 0.7889 1.2324 0.9910 0.028 Uiso calc 1
C C29G 0.8963(5) 1.0465(4) 0.8702(3) 0.0201(17) Uani d 1
H H29G 0.8773 1.0431 0.9005 0.024 Uiso calc 1
C C30G 0.9769(6) 1.0303(5) 0.8651(3) 0.0228(19) Uani d 1
H H30G 1.0110 1.0171 0.8917 0.027 Uiso calc 1
C C31G 1.0066(5) 1.0335(5) 0.8223(3) 0.0207(18) Uani d 1
H H31G 1.0614 1.0205 0.8185 0.025 Uiso calc 1
C C32G 0.9529(5) 1.0570(4) 0.7835(3) 0.0191(17) Uani d 1
C C33G 0.8734(5) 1.0724(4) 0.7911(3) 0.0198(17) Uani d 1
C C34G 0.8161(6) 1.0980(4) 0.7535(3) 0.0180(16) Uani d 1
C C35G 0.6868(6) 1.1383(5) 0.7290(3) 0.0213(18) Uani d 1
H H35G 0.6334 1.1473 0.7358 0.026 Uiso calc 1
C C36G 0.7053(6) 1.1502(5) 0.6837(3) 0.025(2) Uani d 1
H H36G 0.6649 1.1697 0.6603 0.030 Uiso calc 1
C C37G 0.7824(6) 1.1340(5) 0.6722(3) 0.0212(18) Uani d 1
H H37G 0.7963 1.1410 0.6410 0.025 Uiso calc 1
C C38G 0.8396(6) 1.1070(5) 0.7080(3) 0.0203(17) Uani d 1
C C39G 0.9229(6) 1.0885(5) 0.6995(3) 0.0254(19) Uani d 1
C C40G 1.0185(7) 1.0802(8) 0.6496(4) 0.052(4) Uani d 1
H H40G 1.0359 1.0845 0.6190 0.063 Uiso calc 1
C C41G 1.0748(7) 1.0572(7) 0.6860(4) 0.047(3) Uani d 1
H H41G 1.1285 1.0459 0.6793 0.057 Uiso calc 1
C C42G 0.9781(6) 1.0649(5) 0.7365(3) 0.0255(19) Uani d 1
Ru Ru1H 0.37994(4) 0.82223(3) 0.76267(2) 0.02195(16) Uani d 1
N N1H 0.3785(5) 0.9122(4) 0.7838(3) 0.0208(15) Uani d 1
N N2H 0.5002(5) 0.8016(4) 0.7714(3) 0.0230(16) Uani d 1
N N3H 0.3820(5) 0.8448(4) 0.6904(3) 0.0274(17) Uani d 1
N N4H 0.3794(5) 0.7307(4) 0.7427(3) 0.0289(18) Uani d 1
N N5H 0.2592(5) 0.8446(4) 0.7642(3) 0.0210(15) Uani d 1
N N6H 0.3661(5) 0.8007(4) 0.8331(3) 0.0221(16) Uani d 1
N N7H 0.1645(6) 0.8141(5) 0.9444(3) 0.038(2) Uani d 1
N N8H 0.0524(5) 0.8556(5) 0.8710(3) 0.036(2) Uani d 1
C C1H 0.2487(6) 0.9914(5) 0.7548(4) 0.026(2) Uani d 1
H H1H1 0.2605 0.9683 0.7275 0.039 Uiso calc 1
H H1H2 0.2276 1.0406 0.7451 0.039 Uiso calc 1
H H1H3 0.2100 0.9776 0.7728 0.039 Uiso calc 1
C C2H 0.3215(5) 0.9729(4) 0.7838(3) 0.0176(16) Uani d 1
C C3H 0.3294(6) 1.0203(5) 0.8101(3) 0.0245(19) Uani d 1
H H3H 0.2879 1.0628 0.8090 0.029 Uiso calc 1
C C4H 0.3945(6) 1.0075(5) 0.8374(3) 0.027(2) Uani d 1
H H4H 0.3972 1.0386 0.8570 0.032 Uiso calc 1
C C5H 0.4577(6) 0.9463(5) 0.8351(3) 0.0225(18) Uani d 1
C C6H 0.4487(5) 0.9021(5) 0.8071(3) 0.0191(17) Uani d 1
C C7H 0.5130(6) 0.8425(5) 0.8003(3) 0.0208(17) Uani d 1
C C8H 0.5862(6) 0.8309(5) 0.8201(3) 0.0250(19) Uani d 1
C C9H 0.6501(6) 0.7775(5) 0.8084(4) 0.029(2) Uani d 1
H H9H 0.7008 0.7670 0.8217 0.034 Uiso calc 1
C C10H 0.6367(6) 0.7406(6) 0.7768(4) 0.033(2) Uani d 1
H H10H 0.6799 0.7054 0.7670 0.039 Uiso calc 1
C C11H 0.5626(6) 0.7526(5) 0.7585(3) 0.028(2) Uani d 1
C C12H 0.5542(7) 0.7104(6) 0.7246(4) 0.038(3) Uani d 1
H H12J 0.6057 0.6774 0.7193 0.057 Uiso calc 1
H H12K 0.5197 0.6862 0.7365 0.057 Uiso calc 1
H H12L 0.5316 0.7393 0.6954 0.057 Uiso calc 1
C C13H 0.5307(6) 0.9315(5) 0.8588(3) 0.027(2) Uani d 1
H H13H 0.5361 0.9604 0.8793 0.032 Uiso calc 1
C C14H 0.5927(6) 0.8755(5) 0.8516(3) 0.029(2) Uani d 1
H H14H 0.6412 0.8655 0.8676 0.034 Uiso calc 1
C C15H 0.4254(6) 0.9422(5) 0.6847(3) 0.032(2) Uani d 1
H H15J 0.3826 0.9754 0.6987 0.048 Uiso calc 1
H H15K 0.4472 0.9661 0.6603 0.048 Uiso calc 1
H H15L 0.4664 0.9160 0.7083 0.048 Uiso calc 1
C C16H 0.3950(6) 0.8954(5) 0.6644(3) 0.030(2) Uani d 1
C C17H 0.3836(7) 0.9055(6) 0.6153(4) 0.044(3) Uani d 1
H H17H 0.3970 0.9399 0.5968 0.053 Uiso calc 1
C C18H 0.3536(8) 0.8659(7) 0.5951(4) 0.049(3) Uani d 1
H H18H 0.3398 0.8762 0.5630 0.059 Uiso calc 1
C C19H 0.3431(7) 0.8103(7) 0.6214(4) 0.048(3) Uani d 1
C C20H 0.3602(6) 0.7996(6) 0.6697(4) 0.033(2) Uani d 1
C C21H 0.3578(6) 0.7409(6) 0.6963(4) 0.034(2) Uani d 1
C C22H 0.3402(7) 0.6926(6) 0.6752(5) 0.049(3) Uani d 1
C C23H 0.3451(9) 0.6299(7) 0.7053(6) 0.059(3) Uani d 1
H H23H 0.3304 0.5967 0.6935 0.071 Uiso calc 1
C C24H 0.3699(8) 0.6198(6) 0.7488(5) 0.053(3) Uani d 1
H H24H 0.3745 0.5787 0.7680 0.064 Uiso calc 1
C C25H 0.3896(7) 0.6702(5) 0.7669(4) 0.037(2) Uani d 1
C C26H 0.4201(9) 0.6541(6) 0.8166(5) 0.052(3) Uani d 1
H H26J 0.4673 0.6653 0.8187 0.078 Uiso calc 1
H H26K 0.4326 0.6057 0.8276 0.078 Uiso calc 1
H H26L 0.3800 0.6809 0.8358 0.078 Uiso calc 1
C C27H 0.3204(8) 0.7615(7) 0.6017(5) 0.054(3) Uani d 1
H H27H 0.3059 0.7694 0.5698 0.065 Uiso calc 1
C C28H 0.3194(8) 0.7059(7) 0.6276(5) 0.057(3) Uani d 1
H H28H 0.3044 0.6742 0.6139 0.069 Uiso calc 1
C C29H 0.2074(6) 0.8636(5) 0.7284(3) 0.0260(19) Uani d 1
H H29H 0.2258 0.8667 0.6979 0.031 Uiso calc 1
C C30H 0.1271(6) 0.8791(5) 0.7341(4) 0.031(2) Uani d 1
H H30H 0.0917 0.8931 0.7080 0.037 Uiso calc 1
C C31H 0.1002(6) 0.8736(5) 0.7785(3) 0.031(2) Uani d 1
H H31H 0.0459 0.8841 0.7832 0.037 Uiso calc 1
C C32H 0.1521(6) 0.8529(5) 0.8153(4) 0.031(2) Uani d 1
C C33H 0.2314(6) 0.8381(5) 0.8073(3) 0.0229(18) Uani d 1
C C34H 0.2885(6) 0.8147(4) 0.8453(3) 0.0200(17) Uani d 1
C C35H 0.4208(7) 0.7769(5) 0.8671(3) 0.027(2) Uani d 1
H H35H 0.4742 0.7655 0.8597 0.033 Uiso calc 1
C C36H 0.4012(6) 0.7682(5) 0.9139(3) 0.026(2) Uani d 1
H H36H 0.4409 0.7538 0.9377 0.031 Uiso calc 1
C C37H 0.3257(6) 0.7803(5) 0.9248(4) 0.028(2) Uani d 1
H H37H 0.3131 0.7716 0.9561 0.034 Uiso calc 1
C C38H 0.2667(6) 0.8054(5) 0.8905(3) 0.0246(18) Uani d 1
C C39H 0.1853(6) 0.8211(5) 0.8997(3) 0.0260(18) Uani d 1
C C40H 0.0895(7) 0.8272(7) 0.9504(4) 0.046(3) Uani d 1
H H40H 0.0719 0.8228 0.9810 0.055 Uiso calc 1
C C41H 0.0350(7) 0.8471(7) 0.9136(4) 0.049(3) Uani d 1
H H41H -0.0182 0.8550 0.9203 0.058 Uiso calc 1
C C42H 0.1293(6) 0.8429(5) 0.8631(4) 0.0288(19) Uani d 1
Ru Ru1I 0.11292(5) 0.37517(4) 0.86782(3) 0.02901(17) Uani d 1
N N1I 0.1040(5) 0.4585(4) 0.9015(3) 0.0272(16) Uani d 1
N N2I 0.2221(5) 0.3395(5) 0.9022(3) 0.0377(19) Uani d 1
N N3I 0.0682(5) 0.3158(4) 0.9151(3) 0.0295(17) Uani d 1
N N4I 0.1213(7) 0.2950(5) 0.8308(3) 0.045(2) Uani d 1
N N5I 0.0107(6) 0.4168(5) 0.8290(3) 0.0354(19) Uani d 1
N N6I 0.1471(6) 0.4300(5) 0.8127(3) 0.0374(19) Uani d 1
N N7I 0.0679(8) 0.5290(8) 0.6555(4) 0.071(4) Uani d 1
N N8I -0.0840(9) 0.5241(10) 0.6737(4) 0.092(5) Uani d 1
C C1I -0.0390(6) 0.5174(6) 0.8985(5) 0.040(3) Uani d 1
H H1I1 -0.0535 0.5313 0.8655 0.060 Uiso calc 1
H H1I2 -0.0752 0.5501 0.9162 0.060 Uiso calc 1
H H1I3 -0.0417 0.4724 0.9083 0.060 Uiso calc 1
C C2I 0.0424(6) 0.5147(5) 0.9069(4) 0.030(2) Uani d 1
C C3I 0.0525(7) 0.5720(6) 0.9204(4) 0.041(2) Uani d 1
H H3I 0.0083 0.6115 0.9231 0.049 Uiso calc 1
C C4I 0.1273(7) 0.5708(6) 0.9296(4) 0.041(2) Uani d 1
H H4I 0.1351 0.6105 0.9361 0.050 Uiso calc 1
C C5I 0.1902(7) 0.5111(6) 0.9292(4) 0.042(2) Uani d 1
C C6I 0.1760(6) 0.4566(6) 0.9147(3) 0.0321(19) Uani d 1
C C7I 0.2389(6) 0.3925(6) 0.9170(4) 0.035(2) Uani d 1
C C8I 0.3128(7) 0.3858(7) 0.9353(4) 0.046(2) Uani d 1
C C9I 0.3691(8) 0.3169(8) 0.9396(5) 0.064(3) Uani d 1
H H9I 0.4214 0.3083 0.9494 0.077 Uiso calc 1
C C10I 0.3506(7) 0.2679(8) 0.9308(5) 0.058(3) Uani d 1
H H10I 0.3874 0.2230 0.9381 0.070 Uiso calc 1
C C11I 0.2778(7) 0.2777(6) 0.9107(4) 0.047(3) Uani d 1
C C12I 0.2604(8) 0.2184(7) 0.8998(6) 0.064(4) Uani d 1
H H12M 0.2193 0.2120 0.9196 0.096 Uiso calc 1
H H12N 0.3078 0.1776 0.9053 0.096 Uiso calc 1
H H12O 0.2428 0.2264 0.8673 0.096 Uiso calc 1
C C13I 0.2682(8) 0.5032(8) 0.9436(4) 0.051(3) Uani d 1
H H13I 0.2790 0.5414 0.9503 0.061 Uiso calc 1
C C14I 0.3259(9) 0.4422(8) 0.9476(5) 0.061(3) Uani d 1
H H14I 0.3763 0.4371 0.9590 0.074 Uiso calc 1
C C15I 0.0844(8) 0.3576(6) 0.9876(4) 0.043(3) Uani d 1
H H15M 0.1191 0.3756 0.9687 0.064 Uiso calc 1
H H15N 0.1134 0.3286 1.0154 0.064 Uiso calc 1
H H15O 0.0402 0.3953 0.9967 0.064 Uiso calc 1
C C16I 0.0539(6) 0.3163(5) 0.9598(3) 0.0261(19) Uani d 1
C C17I 0.0127(6) 0.2786(5) 0.9831(4) 0.032(2) Uani d 1
H H17I 0.0064 0.2777 1.0155 0.038 Uiso calc 1
C C18I -0.0192(7) 0.2425(5) 0.9589(4) 0.036(2) Uani d 1
H H18I -0.0501 0.2191 0.9743 0.043 Uiso calc 1
C C19I -0.0058(7) 0.2406(5) 0.9121(4) 0.032(2) Uani d 1
C C20I 0.0427(7) 0.2747(5) 0.8921(4) 0.033(2) Uani d 1
C C21I 0.0672(8) 0.2660(6) 0.8469(4) 0.042(2) Uani d 1
C C22I 0.0415(10) 0.2256(6) 0.8211(4) 0.053(3) Uani d 1
C C23I 0.0747(11) 0.2119(8) 0.7798(5) 0.067(4) Uani d 1
H H23I 0.0575 0.1866 0.7611 0.080 Uiso calc 1
C C24I 0.1326(11) 0.2351(8) 0.7659(5) 0.074(4) Uani d 1
H H24I 0.1569 0.2246 0.7376 0.089 Uiso calc 1
C C25I 0.1579(10) 0.2751(7) 0.7927(5) 0.065(4) Uani d 1
C C26I 0.2273(10) 0.2955(8) 0.7786(5) 0.069(4) Uani d 1
H H26M 0.2097 0.3370 0.7560 0.103 Uiso calc 1
H H26N 0.2661 0.2590 0.7648 0.103 Uiso calc 1
H H26O 0.2511 0.3038 0.8058 0.103 Uiso calc 1
C C27I -0.0355(9) 0.2042(6) 0.8853(4) 0.049(3) Uani d 1
H H27I -0.0713 0.1843 0.8984 0.059 Uiso calc 1
C C28I -0.0139(11) 0.1973(7) 0.8419(5) 0.064(4) Uani d 1
H H28I -0.0355 0.1734 0.8244 0.077 Uiso calc 1
C C29I -0.0605(7) 0.4132(6) 0.8380(4) 0.039(2) Uani d 1
H H29I -0.0674 0.3920 0.8677 0.047 Uiso calc 1
C C30I -0.1238(9) 0.4383(8) 0.8070(5) 0.058(4) Uani d 1
H H30I -0.1734 0.4365 0.8154 0.069 Uiso calc 1
C C31I -0.1121(9) 0.4660(9) 0.7631(5) 0.065(4) Uani d 1
H H31I -0.1539 0.4822 0.7406 0.078 Uiso calc 1
C C32I -0.0420(8) 0.4704(7) 0.7517(4) 0.050(3) Uani d 1
C C33I 0.0184(7) 0.4463(7) 0.7866(4) 0.043(3) Uani d 1
C C34I 0.0954(7) 0.4524(6) 0.7778(4) 0.038(2) Uani d 1
C C35I 0.2164(7) 0.4378(7) 0.8061(4) 0.047(3) Uani d 1
H H35I 0.2536 0.4236 0.8313 0.057 Uiso calc 1
C C36I 0.2351(8) 0.4650(8) 0.7652(4) 0.058(4) Uani d 1
H H36I 0.2856 0.4678 0.7619 0.069 Uiso calc 1
C C37I 0.1823(8) 0.4887(7) 0.7282(4) 0.052(3) Uani d 1
H H37I 0.1950 0.5078 0.6992 0.063 Uiso calc 1
C C38I 0.1104(8) 0.4833(7) 0.7352(4) 0.048(3) Uani d 1
C C39I 0.0500(9) 0.5056(8) 0.6985(5) 0.059(3) Uani d 1
C C40I 0.0108(10) 0.5533(10) 0.6235(5) 0.073(5) Uani d 1
H H40I 0.0197 0.5734 0.5939 0.088 Uiso calc 1
C C41I -0.0640(10) 0.5496(10) 0.6331(5) 0.077(5) Uani d 1
H H41I -0.1029 0.5666 0.6087 0.092 Uiso calc 1
C C42I -0.0259(9) 0.5021(8) 0.7065(5) 0.057(3) Uani d 1
P P1A 0.47001(16) 0.04869(13) -0.02831(9) 0.0275(5) Uani d 1
F F1A 0.4414(5) 0.1231(3) -0.0155(3) 0.0496(17) Uani d 1
F F2A 0.4999(6) -0.0257(4) -0.0406(3) 0.063(2) Uani d 1
F F3A 0.5473(4) 0.0288(4) 0.0037(4) 0.067(2) Uani d 1
F F4A 0.3937(6) 0.0689(5) -0.0596(3) 0.072(2) Uani d 1
F F5A 0.4276(4) 0.0262(3) 0.0145(2) 0.0471(17) Uani d 1
F F6A 0.5137(6) 0.0715(4) -0.0708(3) 0.084(3) Uani d 1
P P1B 0.80864(16) 0.42007(13) -0.02555(9) 0.0265(5) Uani d 1
F F1B 0.8830(4) 0.4037(3) 0.0080(2) 0.0406(15) Uani d 1
F F2B 0.7339(4) 0.4388(4) -0.0603(3) 0.0500(17) Uani d 1
F F3B 0.7549(4) 0.4517(4) 0.0149(3) 0.0540(18) Uani d 1
F F4B 0.8629(4) 0.3903(4) -0.0659(2) 0.0456(16) Uani d 1
F F5B 0.8032(5) 0.3490(3) -0.0084(2) 0.0514(18) Uani d 1
F F6B 0.8132(4) 0.4931(3) -0.0427(3) 0.0483(17) Uani d 1
P P1C 0.3134(2) 0.50111(15) 0.61220(11) 0.0394(7) Uani d 1
F F1C 0.2947(5) 0.4427(4) 0.6447(3) 0.059(2) Uani d 1
F F2C 0.3323(5) 0.5603(4) 0.5795(3) 0.059(2) Uani d 1
F F3C 0.3812(6) 0.4955(4) 0.6473(3) 0.076(3) Uani d 1
F F4C 0.2447(6) 0.5072(5) 0.5782(3) 0.073(3) Uani d 1
F F5C 0.2544(5) 0.5573(4) 0.6390(3) 0.064(2) Uani d 1
F F6C 0.3755(7) 0.4451(5) 0.5873(4) 0.094(3) Uani d 1
P P1D 0.6456(2) 0.85900(16) 0.62639(11) 0.0407(7) Uani d 1
F F1D 0.6228(6) 0.8432(4) 0.6788(3) 0.068(2) Uani d 1
F F2D 0.6726(5) 0.8761(5) 0.5770(3) 0.072(2) Uani d 1
F F3D 0.6680(6) 0.7838(4) 0.6192(3) 0.075(3) Uani d 1
F F4D 0.6214(7) 0.9357(4) 0.6346(3) 0.084(3) Uani d 1
F F5D 0.7324(6) 0.8416(5) 0.6467(3) 0.072(2) Uani d 1
F F6D 0.5595(6) 0.8772(6) 0.6079(4) 0.096(3) Uani d 1
P P1E 0.08466(19) -0.12879(17) 0.59553(11) 0.0401(7) Uani d 1
F F1E 0.0455(5) -0.0700(4) 0.5543(3) 0.070(2) Uani d 1
F F2E 0.1197(5) -0.1859(4) 0.6390(3) 0.062(2) Uani d 1
F F3E 0.1399(6) -0.1754(6) 0.5643(3) 0.097(3) Uani d 1
F F4E 0.0284(6) -0.0807(5) 0.6289(4) 0.092(3) Uani d 1
F F5E 0.0205(6) -0.1576(5) 0.5877(4) 0.083(3) Uani d 1
F F6E 0.1455(6) -0.0987(5) 0.6081(4) 0.096(3) Uani d 1
P P1F 0.32374(18) -0.08038(15) 0.44163(10) 0.0339(6) Uani d 1
F F1F 0.2754(6) -0.1064(5) 0.4816(3) 0.070(2) Uani d 1
F F2F 0.3693(8) -0.0534(6) 0.4034(4) 0.102(4) Uani d 1
F F3F 0.2508(8) -0.0328(7) 0.4151(5) 0.127(4) Uani d 1
F F4F 0.3946(9) -0.1319(9) 0.4706(5) 0.158(5) Uani d 1
F F5F 0.3246(9) -0.1377(6) 0.4147(4) 0.119(4) Uani d 1
F F6F 0.3226(10) -0.0249(7) 0.4688(4) 0.132(4) Uani d 1
P P1G 0.5586(2) -0.03387(19) 0.29620(11) 0.0394(6) Uani d 1
F F1G 0.5372(5) 0.0292(4) 0.2543(2) 0.0524(18) Uani d 1
F F2G 0.5805(5) -0.0957(4) 0.3368(2) 0.0528(18) Uani d 1
F F3G 0.6048(4) -0.0845(4) 0.2617(2) 0.0513(18) Uani d 1
F F4G 0.5140(5) 0.0173(4) 0.3315(2) 0.0547(19) Uani d 1
F F5G 0.6375(4) -0.0220(4) 0.3079(3) 0.0558(19) Uani d 1
F F6G 0.4807(4) -0.0443(4) 0.2841(3) 0.0537(18) Uani d 1
P P1H 0.79373(15) 0.00379(13) 0.15525(9) 0.0238(5) Uani d 1
F F1H 0.7553(5) -0.0320(4) 0.1245(3) 0.060(2) Uani d 1
F F2H 0.8324(5) 0.0413(4) 0.1849(3) 0.059(2) Uani d 1
F F3H 0.7976(6) 0.0531(4) 0.1117(3) 0.072(2) Uani d 1
F F4H 0.7908(6) -0.0469(4) 0.1999(3) 0.069(2) Uani d 1
F F5H 0.7130(5) 0.0533(5) 0.1667(4) 0.087(3) Uani d 1
F F6H 0.8772(5) -0.0464(4) 0.1460(3) 0.069(2) Uani d 1
P P1I 1.02494(15) 0.05388(13) 0.00953(9) 0.0253(5) Uani d 1
F F1I 1.0118(5) 0.1184(3) 0.0350(2) 0.0485(17) Uani d 1
F F2I 1.0381(5) -0.0108(3) -0.0156(2) 0.0475(17) Uani d 1
F F3I 1.0851(5) 0.0736(4) -0.0217(3) 0.0537(18) Uani d 1
F F4I 0.9620(5) 0.0372(4) 0.0413(3) 0.0536(18) Uani d 1
F F5I 0.9577(5) 0.1001(4) -0.0275(3) 0.0545(19) Uani d 1
F F6I 1.0897(5) 0.0077(4) 0.0471(3) 0.060(2) Uani d 1
P P1J 0.2508(2) 0.16001(18) 0.65778(12) 0.0570(10) Uani d 1
F F1J 0.2183(6) 0.2366(4) 0.6668(3) 0.076(3) Uani d 1
F F2J 0.2821(6) 0.0841(4) 0.6498(3) 0.082(3) Uani d 1
F F3J 0.1810(5) 0.1470(4) 0.6858(3) 0.071(2) Uani d 1
F F4J 0.3102(7) 0.1746(6) 0.6260(4) 0.111(4) Uani d 1
F F5J 0.1932(7) 0.1787(5) 0.6116(3) 0.095(3) Uani d 1
F F6J 0.2996(7) 0.1395(6) 0.7059(4) 0.097(3) Uani d 1
P P1K 0.6658(2) 0.2602(2) 0.45154(17) 0.0640(11) Uani d 1
F F1K 0.7285(4) 0.2593(4) 0.4125(3) 0.0524(18) Uani d 1
F F2K 0.6024(8) 0.2641(8) 0.4888(5) 0.116(4) Uani d 1
F F3K 0.5994(8) 0.2893(10) 0.4140(5) 0.153(5) Uani d 1
F F4K 0.7314(7) 0.2319(7) 0.4892(4) 0.110(4) Uani d 1
F F5K 0.6578(9) 0.3321(7) 0.4618(5) 0.121(4) Uani d 1
F F6K 0.6728(10) 0.1854(8) 0.4475(5) 0.143(5) Uani d 1
P P1L 0.89940(17) 0.33304(13) 0.28254(10) 0.0301(6) Uani d 1
F F1L 0.9633(4) 0.2638(3) 0.3061(3) 0.0499(18) Uani d 1
F F2L 0.8362(4) 0.4040(4) 0.2589(3) 0.0476(17) Uani d 1
F F3L 0.9604(4) 0.3418(4) 0.2449(3) 0.0491(17) Uani d 1
F F4L 0.8385(4) 0.3237(4) 0.3200(3) 0.0470(17) Uani d 1
F F5L 0.8672(4) 0.2951(4) 0.2489(3) 0.0494(17) Uani d 1
F F6L 0.9283(5) 0.3745(3) 0.3152(3) 0.0496(18) Uani d 1
P P1M 1.20631(15) 0.42289(13) 0.07041(9) 0.0244(5) Uani d 1
F F1M 1.1858(3) 0.3548(3) 0.0811(2) 0.0323(13) Uani d 1
F F3M 1.2565(4) 0.4004(3) 0.1186(2) 0.0369(14) Uani d 1
F F2M 1.2263(4) 0.4900(3) 0.0617(2) 0.0347(13) Uani d 1
F F5M 1.1299(3) 0.4621(3) 0.0970(2) 0.0327(13) Uani d 1
F F4M 1.1555(4) 0.4452(4) 0.0238(2) 0.0460(16) Uani d 1
F F6M 1.2813(4) 0.3832(3) 0.0443(2) 0.0401(15) Uani d 1
P P1N 0.91638(18) 0.48811(16) 0.52065(11) 0.0383(7) Uani d 1
F F1N 0.9942(4) 0.4524(4) 0.4949(3) 0.0498(17) Uani d 1
F F2N 0.8397(4) 0.5253(4) 0.5473(3) 0.0554(19) Uani d 1
F F3N 0.8907(4) 0.4246(4) 0.5202(3) 0.0574(19) Uani d 1
F F4N 0.9418(5) 0.5517(4) 0.5208(3) 0.0574(19) Uani d 1
F F5N 0.8718(5) 0.5207(4) 0.4721(3) 0.0532(18) Uani d 1
F F6N 0.9621(5) 0.4541(5) 0.5689(3) 0.063(2) Uani d 1
P P1O 1.22330(17) 0.58568(14) 0.30964(10) 0.0309(6) Uani d 1
F F1O 1.2834(5) 0.5116(4) 0.3304(3) 0.0527(18) Uani d 1
F F2O 1.1654(5) 0.6575(4) 0.2880(3) 0.057(2) Uani d 1
F F3O 1.2833(4) 0.5896(4) 0.2697(2) 0.0445(16) Uani d 1
F F4O 1.1652(4) 0.5791(4) 0.3491(3) 0.0479(17) Uani d 1
F F5O 1.1845(5) 0.5501(4) 0.2774(3) 0.0520(18) Uani d 1
F F6O 1.2632(5) 0.6188(4) 0.3418(3) 0.0481(17) Uani d 1
P P1P 1.44900(18) 0.66459(19) 0.13802(13) 0.0446(8) Uani d 1
F F1P 1.4442(6) 0.7389(5) 0.1421(4) 0.076(2) Uani d 1
F F2P 1.4528(7) 0.5923(6) 0.1339(5) 0.105(4) Uani d 1
F F3P 1.3937(4) 0.6657(4) 0.1798(3) 0.0470(17) Uani d 1
F F4P 1.5052(6) 0.6651(7) 0.0963(4) 0.097(3) Uani d 1
F F5P 1.3749(6) 0.6962(6) 0.1037(3) 0.080(3) Uani d 1
F F6P 1.5219(5) 0.6404(6) 0.1734(4) 0.089(3) Uani d 1
P P1Q 0.45317(18) 0.41334(15) 0.82929(11) 0.0388(6) Uani d 1
F F1Q 0.4295(4) 0.4477(3) 0.7765(2) 0.0486(17) Uani d 1
F F2Q 0.4766(5) 0.3792(4) 0.8813(3) 0.060(2) Uani d 1
F F3Q 0.3690(5) 0.4594(5) 0.8440(3) 0.071(2) Uani d 1
F F4Q 0.5353(5) 0.3683(4) 0.8143(3) 0.064(2) Uani d 1
F F5Q 0.4862(6) 0.4712(4) 0.8379(3) 0.069(2) Uani d 1
F F6Q 0.4172(5) 0.3574(4) 0.8226(3) 0.072(2) Uani d 1
P P1R 0.8455(3) 0.74897(19) 0.93108(14) 0.0799(15) Uani d 1
F F1R 0.8656(6) 0.6771(4) 0.9177(3) 0.078(3) Uani d 1
F F2R 0.8271(9) 0.8222(5) 0.9447(4) 0.121(4) Uani d 1
F F3R 0.8265(8) 0.7240(6) 0.9800(4) 0.105(3) Uani d 1
F F4R 0.8316(12) 0.7811(7) 0.8824(5) 0.149(5) Uani d 1
F F5R 0.9291(9) 0.7300(7) 0.9432(7) 0.150(5) Uani d 1
F F6R 0.7537(9) 0.7631(7) 0.9234(5) 0.146(4) Uani d 1
O O1SA 0.0352(5) -0.1285(5) 0.3382(4) 0.057(2) Uani d 1
C C1SA 0.1066(6) -0.1577(5) 0.3433(4) 0.051(3) Uani d 1
C C2SA 0.1610(8) -0.1218(7) 0.3321(5) 0.055(3) Uani d 1
H H2S4 0.1316 -0.0745 0.3192 0.083 Uiso calc 1
H H2S5 0.1976 -0.1437 0.3094 0.083 Uiso calc 1
H H2S6 0.1903 -0.1231 0.3602 0.083 Uiso calc 1
C C3SA 0.1377(8) -0.2306(6) 0.3614(5) 0.060(4) Uani d 1
H H3S4 0.0956 -0.2441 0.3754 0.091 Uiso calc 1
H H3S5 0.1794 -0.2396 0.3848 0.091 Uiso calc 1
H H3S6 0.1587 -0.2566 0.3361 0.091 Uiso calc 1
O O1SB 0.0896(4) 0.0431(4) 0.2646(3) 0.0427(19) Uani d 1
C C1SB 0.0180(5) 0.0712(5) 0.2600(4) 0.043(3) Uani d 1
C C2SB -0.0340(8) 0.0331(8) 0.2709(5) 0.056(3) Uani d 1
H H2SP -0.0034 -0.0130 0.2855 0.085 Uiso calc 1
H H2SQ -0.0601 0.0312 0.2424 0.085 Uiso calc 1
H H2SR -0.0733 0.0557 0.2921 0.085 Uiso calc 1
C C3SB -0.0186(8) 0.1436(6) 0.2425(5) 0.059(3) Uani d 1
H H3SP -0.0386 0.1687 0.2684 0.088 Uiso calc 1
H H3SQ -0.0620 0.1507 0.2207 0.088 Uiso calc 1
H H3SR 0.0202 0.1600 0.2267 0.088 Uiso calc 1
O O1SC 0.5020(9) 0.2147(7) 0.3198(6) 0.131(6) Uani d 1
C C1SC 0.4368(10) 0.2629(9) 0.3200(6) 0.142(10) Uani d 1
C C2SC 0.4131(13) 0.2886(8) 0.2724(6) 0.107(7) Uani d 1
H H2S7 0.4116 0.3354 0.2656 0.161 Uiso calc 1
H H2S8 0.3610 0.2877 0.2666 0.161 Uiso calc 1
H H2S9 0.4505 0.2604 0.2527 0.161 Uiso calc 1
C C3SC 0.3926(12) 0.3049(9) 0.3529(7) 0.105(6) Uani d 1
H H3S7 0.3527 0.2873 0.3655 0.157 Uiso calc 1
H H3S8 0.3672 0.3515 0.3373 0.157 Uiso calc 1
H H3S9 0.4278 0.3043 0.3780 0.157 Uiso calc 1
O O1SD 0.7769(8) 0.6646(5) 0.2795(4) 0.085(4) Uani d 1
C C1SD 0.7667(9) 0.6098(6) 0.2894(5) 0.078(4) Uani d 1
C C2SD 0.7268(11) 0.5939(9) 0.2521(6) 0.086(5) Uani d 1
H H2SJ 0.6726 0.6009 0.2601 0.130 Uiso calc 1
H H2SK 0.7539 0.5465 0.2478 0.130 Uiso calc 1
H H2SL 0.7273 0.6236 0.2234 0.130 Uiso calc 1
C C3SD 0.7915(9) 0.5605(8) 0.3316(5) 0.078(4) Uani d 1
H H3SJ 0.8378 0.5640 0.3457 0.118 Uiso calc 1
H H3SK 0.8042 0.5145 0.3240 0.118 Uiso calc 1
H H3SL 0.7491 0.5698 0.3534 0.118 Uiso calc 1
O O1SE 0.5178(5) 0.2217(4) 0.6897(3) 0.058(3) Uani d 1
C C1SE 0.4644(7) 0.2751(5) 0.6934(4) 0.062(4) Uani d 1
C C2SE 0.3850(9) 0.2808(11) 0.6810(9) 0.136(10) Uani d 1
H H2SS 0.3871 0.2419 0.6660 0.204 Uiso calc 1
H H2ST 0.3599 0.3228 0.6597 0.204 Uiso calc 1
H H2SU 0.3548 0.2814 0.7090 0.204 Uiso calc 1
C C3SE 0.4827(15) 0.3313(9) 0.7055(11) 0.190(15) Uani d 1
H H3SS 0.5100 0.3183 0.7358 0.286 Uiso calc 1
H H3ST 0.4342 0.3703 0.7065 0.286 Uiso calc 1
H H3SU 0.5163 0.3435 0.6823 0.286 Uiso calc 1
O O1SF 0.7249(15) 0.6172(9) 0.6266(7) 0.193(10) Uani d 1
C C1SF 0.7265(8) 0.5654(8) 0.6548(5) 0.083(4) Uani d 1
C C2SF 0.7443(13) 0.4957(8) 0.6461(7) 0.105(7) Uani d 1
H H2SX 0.7160 0.4961 0.6178 0.157 Uiso calc 1
H H2SY 0.7282 0.4701 0.6722 0.157 Uiso calc 1
H H2SZ 0.8007 0.4743 0.6424 0.157 Uiso calc 1
C C3SF 0.7103(8) 0.5726(7) 0.7012(5) 0.065(4) Uani d 1
H H3SX 0.7399 0.5301 0.7210 0.098 Uiso calc 1
H H3SY 0.6542 0.5834 0.7056 0.098 Uiso calc 1
H H3SZ 0.7255 0.6093 0.7095 0.098 Uiso calc 1
O O1SG 0.9740(8) 0.7034(7) 0.6388(6) 0.117(5) Uani d 1
C C1SG 1.0465(8) 0.6875(6) 0.6382(5) 0.087(5) Uani d 1
C C2SG 1.0908(11) 0.6748(8) 0.6815(5) 0.089(5) Uani d 1
H H2S1 1.0891 0.7180 0.6902 0.133 Uiso calc 1
H H2S2 1.1452 0.6460 0.6779 0.133 Uiso calc 1
H H2S3 1.0679 0.6517 0.7057 0.133 Uiso calc 1
C C3SG 1.0887(11) 0.6794(9) 0.5957(5) 0.091(6) Uani d 1
H H3S1 1.0537 0.6795 0.5707 0.136 Uiso calc 1
H H3S2 1.1333 0.6364 0.5999 0.136 Uiso calc 1
H H3S3 1.1077 0.7170 0.5878 0.136 Uiso calc 1
O O1SH 0.5855(6) 0.6753(9) 0.8855(7) 0.162(8) Uani d 1
C C1SH 0.6497(7) 0.6413(7) 0.9008(6) 0.088(5) Uani d 1
C C2SH 0.6573(13) 0.6297(10) 0.9511(6) 0.133(8) Uani d 1
H H2SA 0.6873 0.6555 0.9614 0.200 Uiso calc 1
H H2SB 0.6845 0.5812 0.9618 0.200 Uiso calc 1
H H2SC 0.6052 0.6446 0.9639 0.200 Uiso calc 1
C C3SH 0.7184(9) 0.6121(9) 0.8755(6) 0.107(7) Uani d 1
H H3SA 0.7267 0.5644 0.8743 0.160 Uiso calc 1
H H3SB 0.7639 0.6152 0.8909 0.160 Uiso calc 1
H H3SC 0.7114 0.6368 0.8440 0.160 Uiso calc 1
O O1SI 0.1849(5) -0.0222(5) 0.8647(3) 0.048(2) Uani d 1
C C1SI 0.2041(6) 0.0074(5) 0.8932(3) 0.039(2) Uani d 1
C C2SI 0.1801(11) 0.0812(6) 0.8873(6) 0.076(5) Uani d 1
H H2SM 0.1594 0.1002 0.8556 0.114 Uiso calc 1
H H2SN 0.2254 0.0937 0.8932 0.114 Uiso calc 1
H H2SO 0.1395 0.0994 0.9091 0.114 Uiso calc 1
C C3SI 0.2518(9) -0.0296(6) 0.9346(4) 0.059(4) Uani d 1
H H3SM 0.2531 -0.0764 0.9394 0.089 Uiso calc 1
H H3SN 0.2292 -0.0076 0.9613 0.089 Uiso calc 1
H H3SO 0.3051 -0.0297 0.9309 0.089 Uiso calc 1
O O1SJ 0.7087(6) 0.4215(5) 0.7702(4) 0.083(4) Uani d 1
C C1SJ 0.6492(7) 0.4728(7) 0.7704(5) 0.081(5) Uani d 1
C C2SJ 0.6353(13) 0.5185(12) 0.8047(8) 0.130(8) Uani d 1
H H2SG 0.6175 0.4988 0.8330 0.195 Uiso calc 1
H H2SH 0.5952 0.5623 0.7927 0.195 Uiso calc 1
H H2SI 0.6840 0.5253 0.8117 0.195 Uiso calc 1
C C3SJ 0.5856(10) 0.4939(12) 0.7356(7) 0.115(7) Uani d 1
H H3SG 0.6009 0.4651 0.7112 0.172 Uiso calc 1
H H3SH 0.5744 0.5413 0.7223 0.172 Uiso calc 1
H H3SI 0.5388 0.4893 0.7500 0.172 Uiso calc 1
O O1SK 0.9200(5) 0.9377(4) 0.7332(3) 0.0407(19) Uani d 1
C C1SK 0.9028(6) 0.9073(5) 0.7049(3) 0.034(2) Uani d 1
C C2SK 0.8445(8) 0.9432(7) 0.6668(4) 0.057(4) Uani d 1
H H2SD 0.8095 0.9865 0.6751 0.086 Uiso calc 1
H H2SE 0.8140 0.9153 0.6613 0.086 Uiso calc 1
H H2SF 0.8714 0.9517 0.6387 0.086 Uiso calc 1
C C3SK 0.9411(10) 0.8338(5) 0.7068(5) 0.068(4) Uani d 1
H H3SD 0.9874 0.8241 0.6880 0.102 Uiso calc 1
H H3SE 0.9046 0.8152 0.6949 0.102 Uiso calc 1
H H3SF 0.9568 0.8129 0.7389 0.102 Uiso calc 1
O O1E1 0.3343(6) 0.6204(5) 0.9839(3) 0.061(2) Uani d 1
C C1E1 0.2189(9) 0.6544(8) 1.0232(5) 0.069(4) Uani d 1
H H1E4 0.1970 0.6980 1.0030 0.103 Uiso calc 1
H H1E5 0.1979 0.6590 1.0540 0.103 Uiso calc 1
H H1E6 0.2046 0.6201 1.0103 0.103 Uiso calc 1
C C2E1 0.3027(10) 0.6338(12) 1.0263(6) 0.090(5) Uani d 1
H H2E1 0.3171 0.6703 1.0366 0.107 Uiso calc 1
H H2E2 0.3244 0.5927 1.0496 0.107 Uiso calc 1
C C3E1 0.4145(10) 0.6001(13) 0.9854(7) 0.129(8) Uani d 1
H H3E1 0.4369 0.5606 1.0098 0.154 Uiso calc 1
H H3E2 0.4304 0.6374 0.9929 0.154 Uiso calc 1
C C4E1 0.4459(13) 0.5809(11) 0.9383(7) 0.131(9) Uani d 1
H H4E1 0.4345 0.5411 0.9323 0.196 Uiso calc 1
H H4E2 0.5025 0.5702 0.9385 0.196 Uiso calc 1
H H4E3 0.4205 0.6190 0.9139 0.196 Uiso calc 1

loop_
_atom_site_aniso_label
_atom_site_aniso_U_11
_atom_site_aniso_U_22
_atom_site_aniso_U_33
_atom_site_aniso_U_12
_atom_site_aniso_U_13
_atom_site_aniso_U_23
Ru1A 0.0115(3) 0.0164(3) 0.0179(3) -0.0044(3) 0.0014(2) -0.0041(3)
N1A 0.010(3) 0.022(3) 0.036(3) -0.007(3) 0.002(3) -0.006(3)
N2A 0.020(4) 0.026(4) 0.033(3) -0.003(3) 0.000(3) -0.019(3)
N3A 0.010(3) 0.018(3) 0.018(3) -0.004(2) 0.004(2) -0.002(2)
N4A 0.014(3) 0.028(3) 0.019(3) -0.005(3) 0.002(2) 0.001(3)
N5A 0.012(3) 0.017(3) 0.019(3) -0.007(3) 0.003(2) -0.003(3)
N6A 0.013(3) 0.013(3) 0.021(3) -0.006(3) 0.000(2) 0.000(3)
N7A 0.019(4) 0.031(4) 0.041(4) -0.003(3) 0.006(3) -0.015(4)
N8A 0.026(4) 0.032(4) 0.031(4) -0.010(3) 0.004(3) -0.014(3)
C1A 0.037(6) 0.035(6) 0.027(5) -0.012(5) 0.003(4) -0.001(4)
C2A 0.016(4) 0.019(4) 0.030(4) -0.003(3) 0.010(3) 0.000(3)
C3A 0.028(5) 0.025(4) 0.049(5) -0.011(4) 0.010(4) -0.001(4)
C4A 0.025(5) 0.019(5) 0.069(5) -0.004(4) 0.009(4) -0.004(4)
C5A 0.023(5) 0.025(4) 0.070(5) -0.007(4) 0.007(4) -0.014(4)
C6A 0.016(5) 0.022(4) 0.048(4) -0.002(3) -0.003(3) -0.013(3)
C7A 0.016(5) 0.026(4) 0.048(4) -0.003(3) 0.000(3) -0.019(3)
C8A 0.012(4) 0.037(5) 0.067(5) -0.005(4) -0.002(4) -0.037(4)
C9A 0.015(5) 0.050(5) 0.064(5) 0.002(4) -0.003(4) -0.039(4)
C10A 0.011(5) 0.059(6) 0.045(5) 0.004(4) 0.004(4) -0.038(4)
C11A 0.015(5) 0.043(5) 0.029(4) 0.004(4) -0.002(3) -0.019(3)
C12A 0.028(6) 0.057(6) 0.027(5) -0.003(5) 0.004(4) -0.012(4)
C13A 0.021(5) 0.030(5) 0.091(6) -0.004(4) 0.007(5) -0.029(4)
C14A 0.032(6) 0.039(5) 0.090(6) -0.011(5) -0.002(5) -0.033(4)
C15A 0.023(5) 0.014(4) 0.052(7) 0.001(4) 0.001(4) 0.000(4)
C16A 0.010(3) 0.024(4) 0.024(4) -0.004(3) -0.001(3) 0.001(3)
C17A 0.012(4) 0.031(4) 0.040(6) -0.003(3) -0.004(3) 0.003(4)
C18A 0.009(4) 0.038(4) 0.027(4) -0.007(3) 0.001(3) -0.002(3)
C19A 0.018(4) 0.030(4) 0.018(4) -0.012(3) 0.002(3) -0.006(3)
C20A 0.013(3) 0.022(4) 0.017(4) -0.006(3) -0.003(3) -0.004(3)
C21A 0.016(3) 0.021(4) 0.017(4) -0.001(3) 0.005(3) -0.001(3)
C22A 0.019(4) 0.024(4) 0.035(5) -0.009(3) 0.009(3) -0.003(3)
C23A 0.026(4) 0.020(4) 0.050(6) -0.006(3) 0.006(4) 0.006(4)
C24A 0.022(4) 0.029(5) 0.042(6) -0.004(4) 0.001(4) 0.005(4)
C25A 0.020(4) 0.025(4) 0.026(4) 0.000(3) -0.002(3) 0.004(3)
C26A 0.020(4) 0.036(6) 0.026(5) -0.008(4) 0.000(3) 0.003(4)
C27A 0.020(4) 0.035(4) 0.031(5) -0.016(3) 0.007(3) -0.009(3)
C28A 0.029(4) 0.035(5) 0.035(5) -0.011(3) 0.010(3) -0.004(4)
C29A 0.020(4) 0.028(5) 0.022(4) -0.017(4) 0.001(3) -0.005(3)
C30A 0.030(5) 0.032(5) 0.027(4) -0.022(4) 0.003(3) -0.006(4)
C31A 0.028(4) 0.029(5) 0.023(4) -0.016(4) 0.000(3) -0.010(4)
C32A 0.020(4) 0.024(4) 0.022(4) -0.012(3) 0.002(3) -0.006(3)
C33A 0.011(3) 0.016(4) 0.015(3) -0.009(3) 0.001(2) 0.001(3)
C34A 0.010(3) 0.014(4) 0.017(3) -0.008(3) -0.001(2) 0.001(3)
C35A 0.014(4) 0.020(4) 0.028(4) -0.006(3) -0.003(3) -0.007(3)
C36A 0.019(4) 0.015(4) 0.025(4) -0.007(3) -0.002(3) 0.002(3)
C37A 0.010(4) 0.025(5) 0.027(4) -0.007(3) 0.000(3) -0.005(3)
C38A 0.012(3) 0.012(4) 0.019(3) -0.003(3) 0.000(3) 0.000(3)
C39A 0.016(4) 0.018(4) 0.026(4) -0.003(3) 0.000(3) -0.003(3)
C40A 0.023(5) 0.036(6) 0.041(5) -0.002(4) 0.008(4) -0.019(4)
C41A 0.027(4) 0.045(6) 0.036(5) -0.010(4) 0.009(4) -0.023(5)
C42A 0.022(4) 0.024(4) 0.022(4) -0.006(3) 0.003(3) -0.006(3)
Ru1B 0.0208(4) 0.0135(3) 0.0188(3) -0.0058(3) -0.0013(3) -0.0023(3)
N1B 0.020(3) 0.026(3) 0.018(3) -0.004(3) 0.003(3) -0.007(3)
N2B 0.019(3) 0.019(3) 0.021(3) -0.008(3) -0.003(2) -0.003(3)
N3B 0.036(4) 0.020(4) 0.020(3) -0.015(3) -0.002(3) -0.007(3)
N4B 0.020(3) 0.016(3) 0.027(4) -0.013(3) 0.001(3) -0.003(3)
N5B 0.032(4) 0.020(3) 0.028(3) -0.011(3) 0.000(3) -0.002(3)
N6B 0.015(4) 0.017(3) 0.016(3) -0.003(3) -0.001(2) -0.003(2)
N7B 0.029(4) 0.024(4) 0.022(3) -0.001(3) 0.001(3) 0.000(3)
N8B 0.053(6) 0.034(4) 0.027(4) -0.009(4) 0.008(3) 0.005(3)
C1B 0.041(6) 0.027(5) 0.045(6) 0.008(4) -0.001(5) -0.004(4)
C2B 0.025(4) 0.034(4) 0.032(5) 0.010(3) 0.000(3) -0.006(4)
C3B 0.035(5) 0.064(6) 0.040(6) -0.002(4) -0.003(4) -0.004(5)
C4B 0.023(5) 0.068(6) 0.043(6) -0.001(4) -0.004(4) -0.002(5)
C5B 0.017(4) 0.058(5) 0.033(5) -0.012(4) 0.002(3) -0.010(4)
C6B 0.017(4) 0.031(4) 0.024(4) -0.004(3) -0.001(3) -0.007(3)
C7B 0.013(3) 0.025(4) 0.022(4) -0.008(3) 0.003(3) -0.005(3)
C8B 0.026(4) 0.031(4) 0.029(4) -0.016(3) 0.006(3) -0.004(3)
C9B 0.028(4) 0.033(5) 0.044(6) -0.019(4) 0.006(4) 0.008(4)
C10B 0.033(5) 0.030(5) 0.030(5) -0.015(4) 0.003(4) 0.005(4)
C11B 0.019(4) 0.019(4) 0.013(4) -0.003(3) 0.002(3) -0.002(3)
C12B 0.019(4) 0.027(5) 0.020(4) -0.006(4) -0.005(3) 0.003(4)
C13B 0.027(5) 0.064(6) 0.043(6) -0.020(4) 0.006(4) -0.009(4)
C14B 0.030(4) 0.052(6) 0.044(6) -0.026(4) 0.010(4) -0.012(4)
C15B 0.036(5) 0.033(6) 0.022(5) -0.002(4) 0.000(4) -0.012(4)
C16B 0.041(5) 0.023(5) 0.026(4) -0.004(4) -0.004(3) -0.005(4)
C17B 0.056(6) 0.026(5) 0.029(5) -0.014(4) -0.005(4) -0.004(4)
C18B 0.065(6) 0.039(6) 0.028(5) -0.025(5) -0.002(4) -0.013(4)
C19B 0.055(5) 0.035(5) 0.032(5) -0.032(4) 0.000(4) -0.007(4)
C20B 0.042(4) 0.026(5) 0.029(4) -0.024(4) 0.001(3) -0.001(4)
C21B 0.034(4) 0.027(5) 0.031(4) -0.021(3) 0.001(3) -0.003(4)
C22B 0.038(5) 0.052(6) 0.040(5) -0.031(4) 0.003(4) -0.007(5)
C23B 0.030(5) 0.062(7) 0.052(6) -0.030(5) 0.005(4) -0.012(5)
C24B 0.035(5) 0.049(6) 0.035(5) -0.021(4) 0.007(4) -0.008(5)
C25B 0.027(4) 0.022(4) 0.029(4) -0.011(3) 0.004(3) -0.003(4)
C26B 0.023(5) 0.033(5) 0.039(5) -0.010(4) 0.001(4) -0.011(4)
C27B 0.062(6) 0.054(7) 0.050(6) -0.045(5) 0.006(5) -0.016(5)
C28B 0.055(6) 0.076(8) 0.056(7) -0.046(6) 0.005(5) -0.026(6)
C29B 0.058(8) 0.026(4) 0.033(5) -0.028(5) -0.002(4) 0.001(3)
C30B 0.050(7) 0.021(4) 0.037(4) -0.022(4) 0.003(4) -0.002(3)
C31B 0.055(7) 0.020(4) 0.036(4) -0.018(4) 0.001(4) 0.002(3)
C32B 0.039(6) 0.019(4) 0.026(4) -0.012(4) 0.005(3) 0.001(3)
C33B 0.031(5) 0.021(4) 0.030(4) -0.010(4) 0.003(3) -0.001(3)
C34B 0.015(4) 0.018(4) 0.025(3) -0.001(3) 0.002(3) -0.002(3)
C35B 0.015(4) 0.020(4) 0.023(4) -0.009(3) -0.001(3) -0.005(3)
C36B 0.016(5) 0.023(4) 0.031(4) -0.010(4) 0.002(3) -0.007(3)
C37B 0.010(4) 0.021(4) 0.024(4) -0.004(3) 0.001(3) -0.007(3)
C38B 0.017(4) 0.022(4) 0.017(3) -0.003(3) -0.002(3) 0.001(3)
C39B 0.030(5) 0.020(4) 0.025(3) -0.003(3) 0.000(3) 0.001(3)
C40B 0.041(6) 0.035(5) 0.023(4) -0.006(4) 0.002(4) 0.005(3)
C41B 0.048(7) 0.037(5) 0.030(4) -0.009(5) 0.011(4) 0.003(4)
C42B 0.037(6) 0.023(4) 0.025(4) -0.010(4) 0.007(3) 0.000(3)
Ru1C 0.0137(3) 0.0100(3) 0.0224(3) -0.0064(2) -0.0003(2) -0.0005(2)
N1C 0.018(3) 0.017(3) 0.027(4) -0.010(3) -0.004(3) 0.003(3)
N2C 0.021(3) 0.010(3) 0.025(3) -0.004(3) -0.001(3) -0.003(3)
N3C 0.012(3) 0.019(3) 0.025(3) -0.004(2) 0.001(2) -0.003(3)
N4C 0.013(3) 0.013(3) 0.023(3) -0.001(2) -0.001(2) -0.005(2)
N5C 0.015(4) 0.012(3) 0.021(3) -0.007(3) 0.000(2) -0.001(2)
N6C 0.021(4) 0.012(3) 0.026(3) -0.009(3) 0.002(3) 0.002(2)
N7C 0.074(8) 0.026(4) 0.031(4) -0.008(4) 0.000(4) 0.012(3)
N8C 0.038(5) 0.032(4) 0.024(3) 0.000(4) 0.004(3) -0.003(3)
C1C 0.009(4) 0.026(5) 0.052(6) -0.003(4) 0.010(4) -0.016(4)
C2C 0.015(4) 0.024(4) 0.039(5) -0.008(3) 0.002(3) -0.006(4)
C3C 0.018(4) 0.030(5) 0.052(6) -0.011(4) 0.000(4) -0.002(4)
C4C 0.024(5) 0.031(5) 0.053(6) -0.013(4) -0.002(4) -0.002(4)
C5C 0.026(4) 0.030(5) 0.043(5) -0.020(3) -0.001(3) -0.002(4)
C6C 0.031(4) 0.017(4) 0.029(4) -0.017(3) -0.003(3) 0.004(3)
C7C 0.027(4) 0.015(4) 0.026(4) -0.011(3) -0.004(3) 0.002(3)
C8C 0.040(4) 0.019(4) 0.032(4) -0.017(3) -0.005(3) 0.000(3)
C9C 0.044(5) 0.024(5) 0.039(5) -0.020(4) -0.003(4) -0.012(4)
C10C 0.038(5) 0.018(4) 0.035(5) -0.010(4) -0.003(4) -0.008(4)
C11C 0.026(4) 0.013(4) 0.028(4) -0.007(3) -0.001(3) -0.004(3)
C12C 0.027(4) 0.018(5) 0.029(5) -0.006(4) 0.004(4) -0.002(4)
C13C 0.042(5) 0.037(5) 0.051(6) -0.031(4) -0.003(4) -0.003(4)
C14C 0.042(5) 0.034(5) 0.041(5) -0.026(4) -0.009(4) -0.004(4)
C15C 0.020(4) 0.018(5) 0.043(6) -0.006(4) -0.004(4) 0.006(4)
C16C 0.017(4) 0.015(4) 0.022(4) -0.004(3) 0.004(3) -0.002(3)
C17C 0.024(4) 0.012(4) 0.046(5) -0.003(3) 0.000(4) 0.007(4)
C18C 0.030(4) 0.014(4) 0.044(5) -0.008(3) 0.010(3) -0.002(4)
C19C 0.024(4) 0.019(4) 0.034(4) -0.011(3) 0.011(3) -0.009(3)
C20C 0.016(3) 0.016(3) 0.023(4) -0.005(3) 0.002(3) -0.003(3)
C21C 0.015(3) 0.019(3) 0.022(4) -0.007(3) 0.002(3) -0.005(3)
C22C 0.021(4) 0.037(4) 0.025(4) -0.014(3) 0.002(3) -0.010(3)
C23C 0.016(4) 0.048(5) 0.036(5) -0.013(4) 0.000(4) -0.003(4)
C24C 0.012(4) 0.041(5) 0.033(5) -0.004(3) -0.008(3) 0.003(4)
C25C 0.013(4) 0.021(4) 0.029(4) 0.002(3) -0.005(3) -0.005(3)
C26C 0.031(5) 0.018(4) 0.035(5) 0.000(4) -0.007(4) -0.002(4)
C27C 0.029(4) 0.038(5) 0.034(5) -0.023(4) 0.009(3) -0.008(4)
C28C 0.025(5) 0.046(5) 0.043(5) -0.025(4) 0.004(4) -0.007(4)
C29C 0.018(4) 0.013(4) 0.025(4) -0.011(3) 0.005(3) -0.002(3)
C30C 0.013(4) 0.020(4) 0.027(4) -0.010(3) 0.006(3) -0.010(3)
C31C 0.022(5) 0.023(4) 0.025(4) -0.009(3) 0.006(3) -0.009(3)
C32C 0.013(4) 0.019(4) 0.027(3) -0.003(3) 0.004(3) -0.004(3)
C33C 0.018(4) 0.014(3) 0.023(3) -0.009(3) 0.003(3) -0.001(3)
C34C 0.021(5) 0.011(3) 0.028(3) -0.006(3) 0.002(3) 0.000(3)
C35C 0.038(6) 0.018(4) 0.033(4) -0.016(4) -0.001(4) -0.002(3)
C36C 0.053(7) 0.018(4) 0.033(4) -0.014(4) 0.003(4) 0.002(3)
C37C 0.055(7) 0.014(4) 0.032(4) -0.016(4) -0.003(4) 0.007(3)
C38C 0.040(6) 0.015(4) 0.026(4) -0.010(4) 0.005(3) 0.005(3)
C39C 0.039(6) 0.022(4) 0.026(4) -0.006(4) 0.002(3) 0.003(3)
C40C 0.055(7) 0.033(5) 0.024(4) -0.001(4) 0.001(4) 0.007(3)
C41C 0.054(7) 0.032(5) 0.028(4) -0.003(4) 0.004(4) 0.001(3)
C42C 0.026(5) 0.020(4) 0.027(4) 0.000(3) 0.007(3) -0.002(3)
Ru1D 0.0138(3) 0.0168(3) 0.0181(3) -0.0044(3) 0.0009(2) -0.0009(3)
N1D 0.021(4) 0.020(3) 0.025(3) -0.006(3) 0.006(3) 0.002(2)
N2D 0.013(4) 0.022(3) 0.029(3) -0.005(3) 0.003(3) -0.006(3)
N3D 0.017(3) 0.018(3) 0.023(4) -0.004(2) 0.003(3) 0.004(3)
N4D 0.024(3) 0.018(3) 0.017(3) -0.007(2) -0.001(2) -0.006(2)
N5D 0.018(3) 0.026(4) 0.017(3) -0.006(3) 0.001(2) -0.004(3)
N6D 0.016(3) 0.019(4) 0.020(3) -0.004(3) -0.001(2) -0.004(3)
N7D 0.016(4) 0.058(6) 0.033(4) -0.007(4) 0.004(3) -0.025(4)
N8D 0.027(4) 0.038(5) 0.036(4) -0.007(3) 0.002(3) -0.019(4)
C1D 0.046(7) 0.028(5) 0.022(4) -0.008(5) -0.007(4) 0.016(4)
C2D 0.031(5) 0.026(4) 0.027(4) -0.010(4) 0.004(3) 0.008(3)
C3D 0.047(7) 0.033(5) 0.046(5) -0.018(5) 0.009(5) 0.007(4)
C4D 0.043(7) 0.030(5) 0.061(5) -0.021(5) 0.012(4) 0.006(4)
C5D 0.025(5) 0.020(4) 0.057(5) -0.009(4) 0.008(4) -0.001(3)
C6D 0.018(5) 0.021(4) 0.040(4) -0.006(3) 0.006(3) -0.003(3)
C7D 0.011(4) 0.021(4) 0.040(4) -0.003(3) 0.006(3) -0.010(3)
C8D 0.024(5) 0.029(4) 0.050(4) -0.010(4) 0.011(4) -0.020(3)
C9D 0.030(6) 0.035(5) 0.046(4) -0.016(4) 0.010(4) -0.024(4)
C10D 0.024(5) 0.035(5) 0.038(5) -0.011(4) 0.008(4) -0.018(4)
C11D 0.021(5) 0.025(4) 0.030(4) -0.005(4) 0.001(3) -0.010(3)
C12D 0.034(6) 0.029(5) 0.025(5) -0.015(4) 0.001(4) -0.006(4)
C13D 0.038(6) 0.028(5) 0.069(5) -0.020(5) 0.012(4) -0.011(4)
C14D 0.033(6) 0.030(5) 0.064(5) -0.019(4) 0.017(4) -0.024(4)
C15D 0.019(5) 0.028(5) 0.059(7) 0.000(4) 0.010(5) 0.004(4)
C16D 0.020(4) 0.029(4) 0.040(6) -0.002(3) 0.002(4) 0.006(4)
C17D 0.023(5) 0.037(5) 0.055(7) -0.005(4) 0.003(4) 0.007(4)
C18D 0.027(5) 0.044(5) 0.037(6) -0.014(4) 0.001(4) 0.003(4)
C19D 0.028(4) 0.036(4) 0.023(4) -0.016(3) 0.005(3) -0.006(3)
C20D 0.022(4) 0.022(4) 0.017(4) -0.009(3) 0.004(3) -0.004(3)
C21D 0.025(4) 0.021(4) 0.021(4) -0.010(3) 0.003(3) -0.004(3)
C22D 0.029(4) 0.024(4) 0.024(4) -0.014(3) 0.008(3) -0.001(3)
C23D 0.039(5) 0.017(4) 0.040(6) -0.012(3) 0.005(4) 0.005(4)
C24D 0.035(5) 0.022(4) 0.042(6) -0.008(4) 0.003(4) 0.003(4)
C25D 0.025(4) 0.023(4) 0.019(4) -0.006(3) -0.004(3) 0.002(3)
C26D 0.027(5) 0.025(5) 0.032(5) -0.003(4) -0.006(4) 0.010(4)
C27D 0.028(5) 0.038(4) 0.032(5) -0.020(4) 0.005(4) -0.007(4)
C28D 0.035(4) 0.027(4) 0.037(5) -0.019(3) 0.007(3) -0.005(4)
C29D 0.015(4) 0.044(6) 0.026(4) -0.016(4) 0.003(3) -0.007(4)
C30D 0.023(4) 0.054(6) 0.026(5) -0.021(4) 0.001(3) -0.014(4)
C31D 0.023(4) 0.040(6) 0.027(4) -0.016(4) 0.002(3) -0.013(4)
C32D 0.019(4) 0.022(4) 0.019(4) -0.006(3) 0.000(3) -0.005(3)
C33D 0.015(3) 0.018(4) 0.020(4) -0.004(3) 0.000(3) -0.002(3)
C34D 0.018(3) 0.015(4) 0.023(4) -0.003(3) -0.004(3) -0.004(3)
C35D 0.018(4) 0.024(5) 0.019(4) -0.008(3) -0.004(3) -0.003(3)
C36D 0.017(4) 0.027(5) 0.026(4) -0.010(3) 0.000(3) -0.007(4)
C37D 0.011(4) 0.027(5) 0.028(4) -0.003(3) -0.001(3) -0.003(4)
C38D 0.014(4) 0.034(5) 0.021(4) -0.006(3) 0.001(3) -0.010(4)
C39D 0.018(4) 0.033(5) 0.025(4) -0.005(3) 0.001(3) -0.010(4)
C40D 0.021(5) 0.070(8) 0.040(5) -0.011(5) 0.007(4) -0.033(6)
C41D 0.030(5) 0.053(7) 0.040(5) -0.011(4) 0.004(4) -0.026(5)
C42D 0.018(4) 0.029(5) 0.024(4) -0.004(3) -0.001(3) -0.010(4)
Ru1E 0.0166(4) 0.0264(4) 0.0399(4) -0.0044(3) -0.0046(3) -0.0058(3)
N1E 0.018(4) 0.067(5) 0.031(4) -0.002(4) 0.001(3) -0.014(3)
N2E 0.022(4) 0.042(4) 0.070(5) -0.016(4) -0.004(3) -0.017(4)
N3E 0.019(4) 0.047(5) 0.038(4) -0.011(3) -0.002(3) -0.009(3)
N4E 0.029(4) 0.039(4) 0.033(4) -0.016(3) -0.005(3) 0.002(3)
N5E 0.022(3) 0.023(3) 0.035(4) -0.009(3) 0.001(3) -0.006(3)
N6E 0.021(3) 0.022(3) 0.031(4) -0.005(3) -0.011(3) -0.004(3)
N7E 0.024(4) 0.037(4) 0.034(5) -0.007(3) 0.001(3) 0.008(3)
N8E 0.040(4) 0.032(4) 0.055(6) -0.023(4) -0.002(4) 0.007(4)
C1E 0.057(9) 0.070(7) 0.048(7) -0.010(6) -0.013(6) 0.020(5)
C2E 0.028(6) 0.086(6) 0.042(5) -0.010(5) -0.005(4) 0.003(4)
C3E 0.035(7) 0.127(9) 0.038(5) -0.007(7) -0.004(5) -0.007(5)
C4E 0.045(9) 0.138(9) 0.052(7) -0.008(7) 0.000(6) -0.030(6)
C5E 0.025(6) 0.118(8) 0.059(6) 0.000(6) -0.003(5) -0.039(5)
C6E 0.017(5) 0.074(6) 0.060(5) 0.001(4) -0.009(4) -0.026(4)
C7E 0.011(5) 0.064(6) 0.075(5) -0.001(4) -0.007(4) -0.028(4)
C8E 0.018(6) 0.071(7) 0.109(7) -0.001(5) -0.012(5) -0.043(5)
C9E 0.029(7) 0.075(8) 0.135(8) -0.010(6) -0.006(6) -0.032(6)
C10E 0.038(7) 0.054(7) 0.129(8) -0.026(6) -0.002(6) -0.022(6)
C11E 0.035(7) 0.042(6) 0.096(6) -0.024(5) 0.001(5) -0.003(5)
C12E 0.037(7) 0.062(8) 0.096(7) -0.037(6) 0.002(6) -0.003(6)
C13E 0.033(8) 0.118(9) 0.101(9) 0.001(6) -0.008(7) -0.059(6)
C14E 0.039(8) 0.120(10) 0.112(8) -0.014(8) -0.010(6) -0.057(7)
C15E 0.020(6) 0.075(9) 0.047(6) 0.000(6) -0.001(4) -0.018(6)
C16E 0.016(4) 0.067(7) 0.044(5) -0.006(4) -0.004(4) -0.012(5)
C17E 0.020(5) 0.076(8) 0.061(6) 0.002(5) -0.006(4) -0.027(6)
C18E 0.028(6) 0.100(10) 0.062(6) 0.010(6) -0.009(5) -0.038(6)
C19E 0.030(5) 0.070(7) 0.050(5) -0.005(5) -0.003(4) -0.022(5)
C20E 0.027(4) 0.052(6) 0.033(4) -0.012(4) 0.001(3) -0.006(4)
C21E 0.025(4) 0.037(5) 0.035(4) -0.019(3) -0.001(3) 0.004(3)
C22E 0.038(5) 0.055(6) 0.034(4) -0.032(4) 0.001(3) 0.005(4)
C23E 0.046(5) 0.052(6) 0.033(5) -0.030(4) -0.004(4) 0.007(4)
C24E 0.047(6) 0.044(5) 0.042(5) -0.035(4) -0.006(4) 0.015(4)
C25E 0.033(5) 0.035(5) 0.046(5) -0.020(4) -0.010(4) 0.016(4)
C26E 0.028(5) 0.040(5) 0.056(6) -0.020(4) -0.017(4) 0.010(4)
C27E 0.032(5) 0.087(8) 0.049(5) -0.022(5) 0.001(4) -0.025(5)
C28E 0.037(5) 0.078(7) 0.042(5) -0.027(5) 0.004(4) -0.016(5)
C29E 0.041(6) 0.024(4) 0.049(7) -0.006(4) 0.017(5) -0.015(4)
C30E 0.053(6) 0.033(5) 0.061(8) -0.016(4) 0.012(5) -0.019(5)
C31E 0.048(5) 0.025(5) 0.058(7) -0.018(4) 0.010(5) -0.015(4)
C32E 0.029(4) 0.023(4) 0.026(5) -0.012(3) 0.000(3) -0.003(3)
C33E 0.029(4) 0.022(4) 0.013(4) -0.009(3) 0.001(3) 0.000(3)
C34E 0.016(3) 0.021(4) 0.017(4) -0.004(3) -0.006(3) -0.001(3)
C35E 0.025(4) 0.023(4) 0.048(6) -0.002(3) -0.010(4) -0.013(4)
C36E 0.027(4) 0.025(4) 0.038(5) 0.000(3) -0.009(4) -0.006(4)
C37E 0.025(4) 0.025(4) 0.030(5) 0.003(3) -0.006(4) -0.003(3)
C38E 0.022(4) 0.023(4) 0.019(4) -0.006(3) -0.003(3) 0.000(3)
C39E 0.021(4) 0.025(4) 0.022(4) -0.006(3) -0.006(3) 0.006(3)
C40E 0.028(5) 0.043(5) 0.047(6) -0.014(4) 0.000(4) 0.010(4)
C41E 0.034(5) 0.040(5) 0.048(6) -0.018(4) -0.003(4) 0.015(4)
C42E 0.027(4) 0.026(4) 0.025(4) -0.013(3) 0.000(3) 0.004(3)
Ru1F 0.0111(3) 0.0145(3) 0.0317(4) -0.0029(3) -0.0016(3) -0.0070(3)
N1F 0.017(4) 0.027(3) 0.027(3) -0.007(3) -0.003(3) -0.007(3)
N2F 0.011(3) 0.022(3) 0.038(3) -0.005(3) -0.002(3) -0.007(3)
N3F 0.014(3) 0.017(4) 0.035(3) -0.001(3) -0.001(2) -0.004(3)
N4F 0.010(3) 0.015(3) 0.034(3) -0.006(2) -0.003(2) 0.000(3)
N5F 0.015(3) 0.016(3) 0.023(3) -0.002(2) 0.001(3) -0.005(3)
N6F 0.019(3) 0.013(3) 0.026(4) -0.006(2) 0.000(3) -0.005(3)
N7F 0.016(3) 0.030(4) 0.021(4) -0.011(3) -0.001(3) 0.002(3)
N8F 0.028(4) 0.022(4) 0.042(5) -0.019(3) 0.001(3) 0.002(3)
C1F 0.035(6) 0.029(5) 0.036(5) -0.011(4) -0.005(4) -0.004(4)
C2F 0.019(5) 0.027(4) 0.034(4) -0.006(3) -0.001(3) -0.005(3)
C3F 0.022(5) 0.036(5) 0.036(4) -0.006(4) -0.001(4) -0.006(3)
C4F 0.018(5) 0.042(5) 0.035(5) -0.008(4) 0.003(4) -0.011(3)
C5F 0.009(4) 0.036(4) 0.036(4) -0.001(3) 0.001(3) -0.013(3)
C6F 0.005(4) 0.025(4) 0.036(4) -0.003(3) -0.002(3) -0.012(3)
C7F 0.008(4) 0.027(4) 0.040(4) -0.002(3) -0.005(3) -0.011(3)
C8F 0.008(4) 0.029(4) 0.051(4) 0.001(3) -0.004(3) -0.018(3)
C9F 0.029(5) 0.033(5) 0.055(5) -0.013(4) -0.007(4) -0.014(4)
C10F 0.027(5) 0.032(5) 0.053(5) -0.014(4) -0.004(4) -0.011(4)
C11F 0.019(5) 0.021(4) 0.048(4) -0.009(3) -0.003(3) -0.005(3)
C12F 0.036(6) 0.033(6) 0.047(5) -0.020(5) 0.000(4) -0.007(4)
C13F 0.024(5) 0.041(5) 0.040(5) -0.007(4) 0.001(4) -0.019(4)
C14F 0.014(5) 0.035(5) 0.050(5) -0.004(4) -0.003(4) -0.020(3)
C15F 0.023(5) 0.036(6) 0.036(5) -0.001(4) -0.004(4) -0.009(4)
C16F 0.018(4) 0.026(5) 0.039(4) -0.001(3) -0.002(3) -0.005(3)
C17F 0.028(5) 0.040(6) 0.044(5) 0.010(4) -0.003(4) -0.013(4)
C18F 0.024(5) 0.039(6) 0.046(5) 0.004(4) 0.002(4) -0.015(4)
C19F 0.021(4) 0.022(4) 0.045(4) -0.002(3) 0.001(3) -0.009(3)
C20F 0.018(4) 0.020(4) 0.035(4) -0.007(3) 0.001(3) -0.008(3)
C21F 0.017(4) 0.020(4) 0.033(4) -0.009(3) 0.000(3) -0.004(3)
C22F 0.034(4) 0.025(5) 0.035(4) -0.004(4) -0.002(3) -0.005(3)
C23F 0.034(5) 0.054(6) 0.029(5) -0.001(4) -0.009(4) -0.003(4)
C24F 0.022(4) 0.038(5) 0.037(4) -0.008(4) -0.006(3) 0.001(4)
C25F 0.014(4) 0.021(4) 0.032(4) -0.006(3) -0.004(3) 0.010(3)
C26F 0.012(4) 0.023(4) 0.044(5) -0.009(3) -0.002(4) 0.004(4)
C27F 0.034(5) 0.031(5) 0.041(4) -0.006(4) 0.001(3) -0.014(4)
C28F 0.041(5) 0.041(6) 0.034(5) -0.005(4) 0.001(4) -0.013(4)
C29F 0.017(4) 0.015(4) 0.036(5) -0.003(3) 0.004(3) -0.006(3)
C30F 0.020(4) 0.017(4) 0.046(6) -0.006(3) 0.010(4) -0.012(4)
C31F 0.021(4) 0.018(4) 0.043(5) -0.013(3) 0.000(3) -0.008(4)
C32F 0.018(4) 0.020(4) 0.029(4) -0.010(3) -0.001(3) 0.002(3)
C33F 0.013(3) 0.015(3) 0.023(4) -0.003(3) -0.003(3) 0.001(3)
C34F 0.018(3) 0.018(4) 0.025(4) -0.005(3) -0.004(3) -0.004(3)
C35F 0.019(4) 0.017(4) 0.029(5) -0.002(3) -0.004(3) -0.012(3)
C36F 0.017(4) 0.018(4) 0.025(4) 0.001(3) -0.004(3) -0.009(3)
C37F 0.015(4) 0.022(4) 0.023(4) 0.001(3) -0.004(3) -0.001(3)
C38F 0.014(3) 0.016(4) 0.022(4) -0.001(3) -0.004(3) 0.001(3)
C39F 0.020(4) 0.022(4) 0.019(4) -0.007(3) -0.002(3) 0.002(3)
C40F 0.024(4) 0.035(5) 0.034(5) -0.015(4) -0.003(4) 0.002(4)
C41F 0.029(4) 0.029(5) 0.047(6) -0.019(4) 0.001(4) -0.002(4)
C42F 0.016(3) 0.018(4) 0.028(4) -0.008(3) -0.003(3) 0.002(3)
Ru1G 0.0174(3) 0.0125(3) 0.0175(3) -0.0017(3) -0.0021(2) -0.0020(2)
N1G 0.021(3) 0.012(3) 0.020(3) -0.003(2) 0.001(3) -0.003(2)
N2G 0.020(3) 0.012(3) 0.023(3) -0.002(2) -0.004(2) -0.002(3)
N3G 0.021(4) 0.014(3) 0.017(3) -0.008(3) 0.003(2) -0.007(2)
N4G 0.023(4) 0.013(3) 0.025(3) -0.006(3) 0.001(3) -0.001(2)
N5G 0.024(3) 0.009(3) 0.021(3) -0.004(3) 0.000(2) -0.002(2)
N6G 0.015(3) 0.013(3) 0.020(3) -0.002(2) -0.002(2) -0.003(2)
N7G 0.030(4) 0.066(7) 0.026(4) -0.014(4) 0.001(3) 0.002(4)
N8G 0.024(4) 0.050(6) 0.028(4) -0.009(4) 0.000(3) 0.002(4)
C1G 0.025(4) 0.017(5) 0.035(5) -0.001(4) 0.000(4) -0.010(4)
C2G 0.018(4) 0.011(3) 0.033(4) -0.005(3) 0.007(3) -0.004(3)
C3G 0.025(4) 0.011(4) 0.031(4) -0.003(3) 0.004(3) -0.005(3)
C4G 0.030(4) 0.023(4) 0.028(4) -0.012(3) 0.007(3) -0.008(3)
C5G 0.023(4) 0.021(4) 0.017(4) -0.011(3) 0.006(3) -0.007(3)
C6G 0.016(3) 0.018(4) 0.020(4) -0.004(3) 0.003(3) -0.002(3)
C7G 0.021(3) 0.015(3) 0.017(4) -0.006(3) 0.003(3) -0.003(3)
C8G 0.012(3) 0.025(4) 0.022(4) -0.009(3) 0.001(3) 0.000(3)
C9G 0.010(4) 0.030(4) 0.034(5) -0.005(3) -0.001(3) -0.004(4)
C10G 0.013(4) 0.024(4) 0.032(4) 0.002(3) -0.002(3) -0.005(4)
C11G 0.010(3) 0.015(4) 0.030(4) -0.003(3) -0.001(3) -0.003(3)
C12G 0.020(5) 0.016(4) 0.034(5) -0.002(4) -0.001(4) -0.006(4)
C13G 0.025(4) 0.032(5) 0.025(4) -0.013(3) -0.002(3) -0.005(3)
C14G 0.030(5) 0.037(5) 0.023(4) -0.014(4) -0.002(3) -0.006(4)
C15G 0.018(4) 0.019(4) 0.024(4) -0.008(3) 0.000(3) -0.005(3)
C16G 0.014(4) 0.012(3) 0.023(3) -0.005(3) 0.001(3) -0.005(3)
C17G 0.024(5) 0.019(4) 0.027(4) -0.005(4) -0.003(3) -0.003(3)
C18G 0.017(4) 0.018(4) 0.019(4) 0.000(3) -0.003(3) -0.001(3)
C19G 0.010(4) 0.011(3) 0.024(3) 0.003(3) 0.001(3) -0.007(3)
C20G 0.016(4) 0.007(3) 0.021(3) -0.005(3) -0.002(3) -0.002(2)
C21G 0.008(4) 0.012(3) 0.023(3) -0.003(3) 0.003(3) -0.003(3)
C22G 0.018(4) 0.016(4) 0.033(4) -0.008(3) 0.001(3) -0.006(3)
C23G 0.038(6) 0.017(4) 0.036(4) -0.014(4) 0.001(4) -0.009(3)
C24G 0.034(6) 0.018(4) 0.034(4) -0.010(4) 0.002(4) -0.001(3)
C25G 0.036(5) 0.010(4) 0.029(4) -0.008(3) 0.001(3) 0.002(3)
C26G 0.044(6) 0.010(4) 0.029(4) 0.006(4) -0.004(4) 0.001(3)
C27G 0.021(5) 0.023(4) 0.019(4) -0.010(3) -0.002(3) -0.004(3)
C28G 0.022(5) 0.020(4) 0.032(4) -0.011(3) -0.004(3) -0.008(3)
C29G 0.021(4) 0.010(4) 0.022(4) 0.002(3) -0.005(3) 0.000(3)
C30G 0.021(4) 0.024(5) 0.022(4) -0.006(3) -0.003(3) -0.001(3)
C31G 0.016(4) 0.019(4) 0.025(4) -0.004(3) -0.003(3) -0.001(3)
C32G 0.020(4) 0.014(4) 0.025(3) -0.006(3) -0.003(3) -0.006(3)
C33G 0.022(3) 0.014(4) 0.023(3) -0.006(3) -0.006(3) -0.006(3)
C34G 0.027(4) 0.011(4) 0.020(3) -0.011(3) -0.003(3) -0.002(3)
C35G 0.021(4) 0.021(5) 0.020(3) -0.005(3) -0.006(3) 0.000(3)
C36G 0.023(4) 0.027(5) 0.024(4) -0.008(4) -0.004(3) -0.002(3)
C37G 0.023(4) 0.023(5) 0.020(4) -0.011(3) 0.000(3) -0.005(3)
C38G 0.023(4) 0.016(4) 0.023(3) -0.008(3) -0.004(3) -0.005(3)
C39G 0.024(4) 0.026(5) 0.024(4) -0.008(3) -0.002(3) -0.002(3)
C40G 0.033(5) 0.089(10) 0.023(5) -0.012(5) 0.003(4) 0.002(5)
C41G 0.031(5) 0.068(8) 0.035(4) -0.010(5) 0.001(4) 0.002(4)
C42G 0.022(4) 0.028(5) 0.024(4) -0.006(3) -0.002(3) -0.004(3)
Ru1H 0.0229(4) 0.0168(3) 0.0218(3) -0.0006(3) -0.0059(3) -0.0054(3)
N1H 0.019(3) 0.022(3) 0.020(3) -0.007(3) 0.001(3) -0.001(3)
N2H 0.025(3) 0.018(3) 0.020(3) -0.001(3) -0.003(3) -0.002(3)
N3H 0.026(4) 0.026(4) 0.022(3) 0.003(3) -0.002(3) -0.009(3)
N4H 0.033(5) 0.017(3) 0.035(4) -0.002(3) -0.010(3) -0.013(3)
N5H 0.029(3) 0.016(4) 0.019(3) -0.009(3) -0.005(2) -0.003(3)
N6H 0.032(4) 0.017(4) 0.016(3) -0.007(3) -0.003(2) -0.003(3)
N7H 0.030(4) 0.046(6) 0.027(4) -0.005(4) 0.001(3) 0.000(3)
N8H 0.028(4) 0.033(5) 0.040(4) -0.003(3) 0.000(3) -0.007(3)
C1H 0.019(4) 0.019(5) 0.037(5) -0.003(3) -0.006(4) -0.005(4)
C2H 0.017(4) 0.014(3) 0.022(4) -0.006(3) 0.003(3) -0.001(3)
C3H 0.024(4) 0.025(4) 0.027(4) -0.011(3) 0.007(3) -0.008(3)
C4H 0.028(4) 0.026(4) 0.033(5) -0.013(3) 0.003(3) -0.014(4)
C5H 0.024(4) 0.027(4) 0.021(4) -0.015(3) 0.005(3) -0.004(3)
C6H 0.017(4) 0.020(4) 0.018(4) -0.005(3) -0.002(3) 0.000(3)
C7H 0.024(4) 0.017(4) 0.018(4) -0.006(3) 0.000(3) 0.003(3)
C8H 0.025(4) 0.026(4) 0.021(4) -0.007(3) -0.004(3) 0.002(3)
C9H 0.025(4) 0.028(4) 0.031(5) -0.008(3) 0.000(3) 0.000(4)
C10H 0.025(4) 0.030(5) 0.037(5) -0.004(4) 0.002(4) -0.003(4)
C11H 0.023(4) 0.027(4) 0.026(4) 0.000(3) 0.000(3) -0.005(4)
C12H 0.037(6) 0.031(5) 0.040(5) -0.001(5) 0.000(4) -0.018(5)
C13H 0.025(4) 0.037(5) 0.025(4) -0.017(3) 0.002(3) -0.010(4)
C14H 0.025(4) 0.037(5) 0.026(4) -0.014(4) 0.000(3) -0.004(4)
C15H 0.031(5) 0.032(5) 0.024(5) -0.001(4) 0.000(4) 0.000(4)
C16H 0.026(5) 0.029(4) 0.026(4) 0.003(4) -0.003(3) -0.005(3)
C17H 0.041(6) 0.042(6) 0.025(4) 0.015(4) -0.011(4) -0.004(4)
C18H 0.046(7) 0.056(6) 0.027(5) 0.009(5) -0.014(4) -0.016(4)
C19H 0.039(6) 0.050(5) 0.037(5) 0.010(4) -0.009(4) -0.017(4)
C20H 0.024(5) 0.033(4) 0.032(4) 0.005(4) -0.010(3) -0.015(3)
C21H 0.025(5) 0.032(4) 0.039(4) 0.000(4) -0.009(3) -0.015(3)
C22H 0.036(6) 0.040(5) 0.067(5) -0.001(4) -0.015(4) -0.032(4)
C23H 0.056(8) 0.038(5) 0.083(6) -0.008(5) -0.015(5) -0.029(5)
C24H 0.055(8) 0.023(5) 0.082(6) -0.006(5) -0.008(5) -0.027(5)
C25H 0.044(6) 0.013(4) 0.054(5) -0.007(4) -0.007(4) -0.010(3)
C26H 0.070(9) 0.021(6) 0.060(6) -0.011(6) -0.019(6) -0.002(5)
C27H 0.042(7) 0.058(6) 0.049(6) 0.008(5) -0.012(5) -0.034(4)
C28H 0.050(8) 0.054(6) 0.063(6) -0.002(5) -0.018(5) -0.037(4)
C29H 0.030(4) 0.018(5) 0.026(4) -0.004(3) -0.010(3) -0.004(3)
C30H 0.027(4) 0.035(6) 0.027(4) -0.005(4) -0.010(3) -0.006(4)
C31H 0.025(4) 0.031(5) 0.028(4) 0.001(4) -0.008(3) -0.005(3)
C32H 0.029(4) 0.031(5) 0.026(4) -0.002(3) -0.005(3) -0.008(3)
C33H 0.027(4) 0.012(4) 0.022(3) 0.001(3) -0.006(3) -0.002(3)
C34H 0.024(4) 0.009(4) 0.024(3) -0.002(3) -0.005(3) -0.002(3)
C35H 0.034(5) 0.021(5) 0.028(4) -0.013(4) -0.006(3) 0.005(3)
C36H 0.033(4) 0.021(5) 0.022(4) -0.010(4) -0.011(3) 0.000(3)
C37H 0.035(4) 0.018(5) 0.029(4) -0.009(3) -0.006(3) 0.001(3)
C38H 0.033(4) 0.013(4) 0.027(4) -0.007(3) -0.003(3) -0.002(3)
C39H 0.034(4) 0.012(4) 0.029(4) -0.004(3) -0.002(3) 0.001(3)
C40H 0.030(5) 0.056(8) 0.041(5) -0.005(4) 0.005(4) 0.003(5)
C41H 0.028(5) 0.060(8) 0.042(5) 0.003(5) 0.004(4) -0.005(4)
C42H 0.034(4) 0.017(4) 0.029(4) -0.001(3) -0.003(3) -0.008(3)
Ru1I 0.0330(4) 0.0248(4) 0.0248(4) -0.0055(3) 0.0091(3) -0.0032(3)
N1I 0.024(3) 0.027(4) 0.029(4) -0.008(3) 0.004(3) -0.004(3)
N2I 0.031(4) 0.037(4) 0.034(4) -0.001(3) 0.007(3) 0.005(3)
N3I 0.033(4) 0.018(4) 0.031(3) -0.003(3) 0.010(3) -0.002(3)
N4I 0.066(6) 0.031(4) 0.036(4) -0.015(4) 0.019(4) -0.010(3)
N5I 0.050(4) 0.038(5) 0.027(4) -0.027(4) 0.000(3) 0.000(3)
N6I 0.034(4) 0.041(5) 0.035(4) -0.014(3) 0.003(3) 0.002(3)
N7I 0.069(7) 0.105(10) 0.040(5) -0.043(7) -0.012(4) 0.017(5)
N8I 0.073(7) 0.155(15) 0.040(5) -0.043(8) -0.014(5) 0.021(7)
C1I 0.021(4) 0.032(6) 0.065(7) -0.005(4) 0.009(4) -0.012(5)
C2I 0.025(4) 0.028(4) 0.037(5) -0.011(3) 0.005(3) 0.002(4)
C3I 0.042(5) 0.041(5) 0.048(6) -0.024(4) 0.012(4) -0.008(4)
C4I 0.039(5) 0.046(5) 0.053(7) -0.030(4) 0.009(4) -0.012(5)
C5I 0.047(5) 0.053(5) 0.031(5) -0.025(4) 0.008(4) -0.008(4)
C6I 0.028(4) 0.041(4) 0.024(4) -0.011(3) 0.004(3) 0.001(3)
C7I 0.026(4) 0.044(4) 0.027(5) -0.006(3) 0.003(3) 0.006(3)
C8I 0.022(4) 0.069(5) 0.033(5) -0.010(4) -0.003(4) 0.016(4)
C9I 0.032(6) 0.070(6) 0.073(9) -0.009(4) -0.003(5) 0.019(5)
C10I 0.028(5) 0.061(6) 0.068(7) -0.007(4) 0.012(5) 0.021(5)
C11I 0.030(5) 0.036(5) 0.055(6) 0.004(4) 0.011(4) 0.015(4)
C12I 0.047(7) 0.041(6) 0.088(10) -0.001(5) 0.006(7) 0.004(6)
C13I 0.045(5) 0.079(7) 0.037(6) -0.035(4) 0.009(4) -0.005(5)
C14I 0.047(6) 0.081(6) 0.052(8) -0.023(5) -0.006(5) 0.006(5)
C15I 0.055(7) 0.050(7) 0.031(5) -0.031(6) 0.006(5) 0.001(5)
C16I 0.028(5) 0.021(4) 0.025(4) -0.004(4) 0.007(3) -0.002(3)
C17I 0.039(5) 0.027(5) 0.028(4) -0.011(4) 0.009(4) -0.002(3)
C18I 0.043(6) 0.022(5) 0.037(4) -0.006(4) 0.003(4) -0.002(3)
C19I 0.048(6) 0.013(4) 0.033(4) -0.008(4) 0.004(4) 0.000(3)
C20I 0.051(6) 0.020(4) 0.027(4) -0.011(4) 0.005(3) -0.002(3)
C21I 0.067(6) 0.026(5) 0.034(4) -0.016(5) 0.015(4) -0.011(4)
C22I 0.097(8) 0.029(6) 0.041(5) -0.030(6) 0.009(5) -0.014(4)
C23I 0.107(10) 0.058(8) 0.040(6) -0.031(7) 0.016(6) -0.019(5)
C24I 0.113(10) 0.063(9) 0.054(7) -0.034(8) 0.032(7) -0.030(7)
C25I 0.097(8) 0.051(7) 0.046(6) -0.022(6) 0.033(6) -0.021(5)
C26I 0.085(9) 0.058(8) 0.051(8) -0.011(7) 0.033(7) -0.011(6)
C27I 0.080(8) 0.030(6) 0.043(5) -0.026(6) -0.001(5) -0.007(4)
C28I 0.114(10) 0.052(8) 0.046(5) -0.051(8) 0.014(6) -0.021(5)
C29I 0.045(5) 0.042(6) 0.035(5) -0.022(4) 0.005(4) -0.004(4)
C30I 0.051(6) 0.074(9) 0.053(6) -0.035(6) -0.005(5) 0.009(6)
C31I 0.051(6) 0.091(11) 0.052(6) -0.035(6) -0.005(5) 0.015(6)
C32I 0.048(5) 0.069(8) 0.037(4) -0.029(5) -0.007(4) 0.001(4)
C33I 0.045(5) 0.053(6) 0.036(4) -0.025(4) 0.000(3) -0.004(4)
C34I 0.041(5) 0.038(6) 0.034(4) -0.014(4) 0.003(3) -0.005(4)
C35I 0.038(5) 0.074(8) 0.035(5) -0.029(5) 0.008(4) -0.001(5)
C36I 0.048(6) 0.095(10) 0.035(5) -0.036(6) 0.001(4) 0.006(5)
C37I 0.047(5) 0.069(8) 0.037(5) -0.020(5) 0.006(4) 0.005(5)
C38I 0.048(5) 0.054(7) 0.038(4) -0.017(5) 0.001(4) 0.008(4)
C39I 0.052(5) 0.074(9) 0.040(5) -0.017(5) -0.002(4) 0.007(5)
C40I 0.070(7) 0.113(13) 0.036(6) -0.039(8) -0.012(5) 0.012(7)
C41I 0.063(7) 0.127(14) 0.038(6) -0.040(8) -0.012(5) 0.010(7)
C42I 0.053(6) 0.077(9) 0.037(5) -0.020(5) -0.004(4) 0.001(5)
P1A 0.0277(13) 0.0244(13) 0.0290(13) -0.0083(10) 0.0092(10) -0.0035(10)
F1A 0.055(4) 0.033(3) 0.057(4) -0.011(3) 0.002(3) -0.009(3)
F2A 0.108(6) 0.031(3) 0.041(4) -0.014(3) 0.012(4) -0.008(3)
F3A 0.028(3) 0.051(4) 0.113(6) -0.007(3) -0.011(4) 0.002(4)
F4A 0.075(5) 0.073(5) 0.063(5) -0.021(4) -0.034(4) 0.002(4)
F5A 0.036(4) 0.043(4) 0.049(4) -0.003(3) 0.019(3) 0.005(3)
F6A 0.093(6) 0.037(4) 0.096(5) -0.003(4) 0.060(5) 0.015(4)
P1B 0.0285(14) 0.0183(12) 0.0355(13) -0.0109(10) 0.0001(11) -0.0057(10)
F1B 0.038(3) 0.042(4) 0.038(3) -0.009(3) -0.008(3) -0.003(3)
F2B 0.032(3) 0.057(4) 0.062(4) -0.018(3) -0.011(3) -0.006(3)
F3B 0.050(4) 0.055(4) 0.065(4) -0.020(3) 0.021(3) -0.033(3)
F4B 0.041(4) 0.060(4) 0.032(3) -0.013(3) 0.000(3) -0.008(3)
F5B 0.093(6) 0.035(3) 0.043(4) -0.043(3) 0.004(3) -0.004(3)
F6B 0.050(4) 0.033(3) 0.064(4) -0.022(3) -0.013(3) 0.003(3)
P1C 0.0546(19) 0.0288(15) 0.0389(15) -0.0198(13) -0.0078(13) -0.0047(12)
F1C 0.075(5) 0.037(4) 0.062(4) -0.024(4) -0.015(4) 0.009(3)
F2C 0.073(5) 0.054(4) 0.054(4) -0.033(4) -0.006(4) 0.006(3)
F3C 0.087(6) 0.050(5) 0.091(6) -0.030(4) -0.041(5) 0.010(4)
F4C 0.099(6) 0.081(6) 0.057(4) -0.059(5) -0.031(4) 0.013(4)
F5C 0.078(5) 0.044(4) 0.071(5) -0.023(4) 0.007(4) -0.012(3)
F6C 0.101(7) 0.067(5) 0.131(8) -0.040(5) 0.036(6) -0.043(5)
P1D 0.0451(18) 0.0375(16) 0.0457(17) -0.0187(14) 0.0142(14) -0.0169(13)
F1D 0.091(6) 0.059(5) 0.056(4) -0.027(4) 0.022(4) -0.012(3)
F2D 0.057(5) 0.081(6) 0.049(4) 0.006(4) 0.010(3) -0.003(4)
F3D 0.086(6) 0.053(4) 0.092(6) -0.023(4) 0.013(5) -0.041(4)
F4D 0.150(8) 0.045(4) 0.053(5) -0.029(4) 0.030(5) -0.018(3)
F5D 0.072(5) 0.071(5) 0.074(5) -0.029(4) -0.011(4) -0.007(4)
F6D 0.056(5) 0.122(8) 0.111(7) -0.019(5) 0.012(4) -0.058(6)
P1E 0.0339(16) 0.0425(17) 0.0426(16) -0.0170(13) -0.0083(12) 0.0078(13)
F1E 0.066(5) 0.067(5) 0.069(5) -0.027(4) -0.030(4) 0.024(4)
F2E 0.084(6) 0.048(4) 0.050(4) -0.021(4) -0.016(4) 0.006(3)
F3E 0.065(5) 0.135(7) 0.054(5) 0.009(5) -0.011(4) -0.009(5)
F4E 0.086(6) 0.085(6) 0.083(6) 0.000(5) -0.012(4) -0.021(5)
F5E 0.075(5) 0.075(6) 0.111(7) -0.045(5) -0.022(5) 0.003(5)
F6E 0.093(6) 0.102(6) 0.102(6) -0.068(5) -0.054(5) 0.047(5)
P1F 0.0298(15) 0.0338(15) 0.0376(14) -0.0087(12) 0.0021(11) -0.0109(12)
F1F 0.101(6) 0.076(6) 0.055(4) -0.057(5) 0.012(4) -0.014(4)
F2F 0.157(9) 0.123(8) 0.077(6) -0.099(7) 0.065(6) -0.052(5)
F3F 0.101(7) 0.111(8) 0.134(8) -0.013(6) -0.020(6) 0.030(6)
F4F 0.098(7) 0.200(10) 0.131(9) -0.009(7) -0.020(6) 0.005(7)
F5F 0.237(12) 0.075(6) 0.071(6) -0.083(7) 0.028(7) -0.026(5)
F6F 0.235(12) 0.134(8) 0.096(7) -0.135(8) 0.081(7) -0.066(6)
P1G 0.0297(13) 0.0535(17) 0.0328(13) -0.0083(11) -0.0046(10) -0.0161(12)
F1G 0.055(4) 0.061(4) 0.040(3) -0.017(3) -0.006(3) -0.012(3)
F2G 0.049(4) 0.066(4) 0.039(3) -0.013(3) -0.005(3) -0.011(3)
F3G 0.043(4) 0.063(4) 0.043(4) -0.008(3) -0.003(3) -0.021(3)
F4G 0.053(4) 0.068(5) 0.037(3) -0.009(3) 0.001(3) -0.022(3)
F5G 0.037(4) 0.069(5) 0.058(4) -0.013(3) -0.013(3) -0.018(4)
F6G 0.035(4) 0.071(5) 0.054(4) -0.016(3) -0.011(3) -0.015(4)
P1H 0.0209(12) 0.0225(12) 0.0286(12) -0.0090(10) -0.0014(9) -0.0028(10)
F1H 0.072(5) 0.074(5) 0.058(4) -0.055(4) -0.012(4) -0.004(4)
F2H 0.068(5) 0.064(5) 0.059(4) -0.037(4) -0.012(4) -0.017(4)
F3H 0.129(7) 0.054(4) 0.051(4) -0.057(5) -0.008(4) 0.006(3)
F4H 0.111(7) 0.061(5) 0.046(4) -0.047(5) 0.002(4) 0.002(3)
F5H 0.051(4) 0.091(6) 0.090(6) 0.011(4) -0.003(4) -0.023(5)
F6H 0.049(4) 0.053(4) 0.093(6) 0.001(3) 0.013(4) -0.021(4)
P1I 0.0227(12) 0.0205(12) 0.0312(13) -0.0080(10) 0.0038(10) 0.0015(10)
F1I 0.076(5) 0.026(3) 0.037(3) -0.012(3) 0.000(3) -0.001(2)
F2I 0.078(5) 0.033(3) 0.040(3) -0.029(3) 0.012(3) -0.005(3)
F3I 0.056(4) 0.047(4) 0.063(4) -0.025(3) 0.026(3) -0.009(3)
F4I 0.059(4) 0.041(4) 0.065(4) -0.022(3) 0.031(3) -0.010(3)
F5I 0.054(4) 0.038(4) 0.064(4) -0.011(3) -0.021(3) 0.007(3)
F6I 0.063(5) 0.044(4) 0.051(4) 0.007(3) -0.011(3) 0.003(3)
P1J 0.071(2) 0.0382(17) 0.0337(16) 0.0116(16) 0.0169(15) 0.0012(13)
F1J 0.113(7) 0.045(4) 0.049(4) -0.004(4) 0.039(4) -0.005(3)
F2J 0.114(7) 0.041(4) 0.054(5) 0.015(4) -0.007(5) -0.002(3)
F3J 0.073(5) 0.057(5) 0.069(5) -0.007(4) 0.008(4) -0.007(4)
F4J 0.121(7) 0.089(7) 0.114(7) -0.020(6) 0.076(6) -0.036(5)
F5J 0.123(7) 0.064(5) 0.057(5) 0.011(5) -0.012(5) 0.007(4)
F6J 0.100(7) 0.083(6) 0.087(6) -0.009(5) -0.029(5) -0.007(5)
P1K 0.0355(19) 0.083(3) 0.085(3) -0.0261(19) 0.0106(18) -0.039(2)
F1K 0.036(4) 0.049(4) 0.067(4) -0.009(3) -0.005(3) -0.007(3)
F2K 0.094(7) 0.177(10) 0.117(7) -0.078(7) 0.047(6) -0.076(7)
F3K 0.067(6) 0.260(13) 0.106(7) -0.021(7) 0.000(5) -0.044(7)
F4K 0.082(6) 0.142(9) 0.093(6) -0.030(6) 0.002(5) -0.002(6)
F5K 0.135(10) 0.090(6) 0.144(10) -0.038(6) 0.036(7) -0.045(6)
F6K 0.177(11) 0.145(7) 0.151(10) -0.096(7) 0.089(8) -0.067(7)
P1L 0.0275(14) 0.0203(13) 0.0445(15) -0.0113(11) 0.0023(11) -0.0041(11)
F1L 0.039(4) 0.026(3) 0.075(5) -0.003(3) -0.009(3) 0.001(3)
F2L 0.037(4) 0.036(3) 0.058(4) -0.001(3) 0.007(3) 0.001(3)
F3L 0.038(4) 0.040(4) 0.070(4) -0.016(3) 0.016(3) -0.008(3)
F4L 0.046(4) 0.050(4) 0.050(4) -0.024(3) 0.010(3) -0.005(3)
F5L 0.051(4) 0.048(4) 0.060(4) -0.030(3) 0.004(3) -0.014(3)
F6L 0.065(5) 0.033(4) 0.061(4) -0.031(3) -0.001(3) -0.009(3)
P1M 0.0206(12) 0.0220(12) 0.0311(12) -0.0088(10) 0.0051(10) -0.0025(9)
F1M 0.025(3) 0.031(3) 0.044(3) -0.016(2) 0.005(2) -0.003(2)
F3M 0.034(3) 0.035(3) 0.039(3) -0.014(3) -0.007(2) 0.010(2)
F2M 0.033(3) 0.024(3) 0.045(3) -0.012(2) 0.006(3) 0.003(2)
F5M 0.024(3) 0.031(3) 0.039(3) -0.005(2) 0.008(2) -0.003(2)
F4M 0.052(4) 0.053(4) 0.034(3) -0.024(3) -0.004(3) 0.002(3)
F6M 0.035(3) 0.032(3) 0.055(4) -0.011(3) 0.022(3) -0.013(3)
P1N 0.0257(14) 0.0420(16) 0.0473(16) -0.0132(12) 0.0014(12) -0.0047(13)
F1N 0.037(4) 0.047(4) 0.063(4) -0.013(3) 0.007(3) -0.003(3)
F2N 0.038(4) 0.061(5) 0.068(5) -0.016(3) 0.007(3) -0.018(4)
F3N 0.035(4) 0.048(4) 0.087(5) -0.014(3) -0.005(4) -0.001(3)
F4N 0.045(4) 0.056(4) 0.076(5) -0.021(3) 0.014(4) -0.021(4)
F5N 0.046(4) 0.059(4) 0.051(4) -0.016(3) -0.003(3) -0.002(3)
F6N 0.049(4) 0.078(5) 0.053(4) -0.015(4) -0.005(3) 0.000(3)
P1O 0.0258(14) 0.0262(14) 0.0447(15) -0.0135(11) 0.0045(11) -0.0077(11)
F1O 0.044(4) 0.037(3) 0.067(4) -0.003(3) 0.002(3) -0.008(3)
F2O 0.055(4) 0.032(3) 0.077(5) -0.010(3) 0.000(4) 0.001(3)
F3O 0.041(4) 0.060(4) 0.046(3) -0.033(3) 0.008(3) -0.013(3)
F4O 0.042(4) 0.039(4) 0.065(4) -0.017(3) 0.015(3) -0.006(3)
F5O 0.062(5) 0.052(4) 0.060(4) -0.042(4) -0.004(3) -0.006(3)
F6O 0.056(4) 0.050(4) 0.055(4) -0.033(3) 0.010(3) -0.024(3)
P1P 0.0184(14) 0.0577(19) 0.0595(19) -0.0145(13) 0.0058(13) -0.0119(15)
F1P 0.082(6) 0.073(5) 0.087(6) -0.046(4) 0.009(5) -0.007(4)
F2P 0.098(7) 0.077(5) 0.160(9) -0.045(5) 0.065(6) -0.052(5)
F3P 0.027(3) 0.048(4) 0.065(4) -0.014(3) 0.008(3) -0.005(3)
F4P 0.064(6) 0.162(9) 0.098(6) -0.071(6) 0.039(5) -0.047(6)
F5P 0.056(5) 0.120(7) 0.069(5) -0.040(5) -0.005(4) -0.005(5)
F6P 0.032(4) 0.114(7) 0.109(6) -0.020(4) -0.010(4) 0.005(5)
P1Q 0.0362(16) 0.0310(14) 0.0429(16) -0.0081(12) 0.0010(12) 0.0044(12)
F1Q 0.051(4) 0.039(4) 0.044(3) -0.008(3) 0.002(3) 0.009(3)
F2Q 0.054(4) 0.070(5) 0.050(4) -0.022(4) -0.006(3) 0.016(3)
F3Q 0.054(4) 0.081(5) 0.058(5) -0.004(4) 0.003(3) 0.002(4)
F4Q 0.047(4) 0.054(4) 0.069(5) 0.006(3) 0.007(3) 0.001(4)
F5Q 0.081(6) 0.050(4) 0.078(5) -0.029(4) -0.006(4) -0.004(4)
F6Q 0.081(6) 0.053(4) 0.080(5) -0.031(4) -0.029(4) 0.020(4)
P1R 0.115(4) 0.0293(18) 0.051(2) 0.024(2) 0.014(2) -0.0008(15)
F1R 0.093(6) 0.033(4) 0.082(6) 0.012(4) 0.024(5) -0.014(3)
F2R 0.196(11) 0.040(4) 0.075(6) 0.023(5) -0.009(7) -0.009(4)
F3R 0.149(9) 0.081(6) 0.079(5) -0.031(6) 0.024(5) -0.023(4)
F4R 0.273(14) 0.082(7) 0.084(6) -0.057(8) 0.009(6) -0.008(5)
F5R 0.113(7) 0.087(8) 0.248(13) -0.013(5) 0.019(6) -0.078(8)
F6R 0.134(7) 0.121(9) 0.138(9) 0.020(6) 0.007(6) -0.047(7)
O1SA 0.034(4) 0.061(6) 0.077(7) -0.014(4) -0.004(4) -0.021(5)
C1SA 0.033(5) 0.056(6) 0.062(8) -0.009(4) 0.000(5) -0.025(5)
C2SA 0.041(6) 0.063(8) 0.060(8) -0.013(6) 0.000(6) -0.016(6)
C3SA 0.043(7) 0.050(6) 0.082(9) -0.002(5) 0.000(6) -0.028(5)
O1SB 0.032(4) 0.041(4) 0.054(5) -0.007(3) -0.004(3) -0.017(4)
C1SB 0.034(5) 0.049(6) 0.047(6) -0.009(4) 0.002(4) -0.023(5)
C2SB 0.049(7) 0.078(9) 0.049(7) -0.028(6) 0.007(6) -0.017(6)
C3SB 0.043(7) 0.053(6) 0.072(9) -0.003(5) 0.009(6) -0.024(5)
O1SC 0.130(12) 0.077(8) 0.163(14) -0.023(7) 0.010(9) 0.017(8)
C1SC 0.149(15) 0.078(12) 0.151(14) 0.017(11) -0.020(10) -0.014(9)
C2SC 0.111(15) 0.040(9) 0.156(13) -0.008(9) -0.024(11) -0.012(8)
C3SC 0.100(14) 0.055(10) 0.149(14) -0.025(9) 0.010(11) 0.009(9)
O1SD 0.126(10) 0.083(7) 0.097(8) -0.081(7) 0.060(7) -0.063(6)
C1SD 0.092(11) 0.085(8) 0.095(9) -0.068(8) 0.027(8) -0.044(6)
C2SD 0.099(13) 0.075(11) 0.111(11) -0.055(10) 0.009(9) -0.036(9)
C3SD 0.066(10) 0.092(10) 0.104(9) -0.053(8) 0.037(7) -0.039(7)
O1SE 0.047(5) 0.041(4) 0.066(6) 0.015(4) -0.021(4) -0.022(4)
C1SE 0.071(7) 0.041(6) 0.030(6) 0.029(5) -0.004(5) 0.001(5)
C2SE 0.071(8) 0.080(12) 0.21(3) 0.023(8) -0.033(10) 0.009(14)
C3SE 0.157(18) 0.055(9) 0.31(4) 0.032(10) -0.12(2) -0.051(14)
O1SF 0.31(3) 0.126(11) 0.130(12) -0.081(14) 0.036(14) 0.025(9)
C1SF 0.055(10) 0.089(9) 0.088(8) -0.014(8) 0.007(7) 0.007(7)
C2SF 0.118(18) 0.093(9) 0.101(13) -0.042(10) 0.042(12) 0.002(8)
C3SF 0.050(8) 0.040(7) 0.078(8) 0.007(6) 0.012(6) 0.016(6)
O1SG 0.096(8) 0.080(9) 0.128(11) 0.022(6) 0.008(7) -0.006(8)
C1SG 0.098(9) 0.041(8) 0.078(8) 0.024(7) 0.008(7) -0.002(6)
C2SG 0.102(11) 0.045(9) 0.078(8) 0.021(8) 0.013(7) 0.000(7)
C3SG 0.106(12) 0.057(10) 0.075(8) 0.010(9) 0.012(8) -0.003(7)
O1SH 0.034(6) 0.167(14) 0.209(14) -0.001(6) -0.007(7) 0.125(11)
C1SH 0.036(6) 0.060(9) 0.137(12) -0.005(6) -0.012(7) 0.053(8)
C2SH 0.093(14) 0.083(14) 0.156(12) 0.026(11) -0.002(8) 0.048(9)
C3SH 0.054(8) 0.086(12) 0.131(13) 0.004(8) -0.018(8) 0.065(9)
O1SI 0.035(5) 0.069(6) 0.036(4) -0.014(4) -0.004(3) -0.004(4)
C1SI 0.027(5) 0.046(5) 0.036(5) -0.005(4) 0.005(4) -0.004(4)
C2SI 0.101(13) 0.044(6) 0.066(9) -0.008(6) 0.044(8) -0.008(5)
C3SI 0.084(10) 0.038(6) 0.047(6) -0.008(6) -0.021(6) -0.017(5)
O1SJ 0.053(6) 0.070(7) 0.103(9) -0.011(5) 0.000(5) 0.030(6)
C1SJ 0.041(7) 0.083(9) 0.089(10) -0.006(6) 0.009(6) 0.039(7)
C2SJ 0.084(14) 0.124(14) 0.150(15) -0.004(12) 0.006(12) -0.009(12)
C3SJ 0.064(9) 0.134(16) 0.121(12) -0.032(9) -0.006(9) 0.055(10)
O1SK 0.037(4) 0.051(5) 0.035(4) -0.015(4) 0.002(3) -0.011(3)
C1SK 0.040(6) 0.032(5) 0.028(4) -0.013(4) 0.006(4) -0.003(4)
C2SK 0.073(8) 0.051(7) 0.046(6) -0.018(6) -0.019(6) -0.011(5)
C3SK 0.097(12) 0.039(6) 0.049(8) -0.003(6) 0.023(7) -0.006(5)
O1E1 0.061(5) 0.059(6) 0.061(5) -0.024(5) -0.005(4) 0.010(4)
C1E1 0.079(8) 0.069(10) 0.057(8) -0.025(7) 0.019(6) -0.013(7)
C2E1 0.079(8) 0.139(16) 0.065(8) -0.058(9) 0.005(6) -0.012(8)
C3E1 0.056(8) 0.18(2) 0.113(12) -0.023(8) -0.004(7) 0.057(11)
C4E1 0.098(14) 0.100(14) 0.141(14) 0.000(11) 0.038(11) 0.059(11)

loop_
_atom_type_symbol
_atom_type_description
_atom_type_scat_dispersion_real
_atom_type_scat_dispersion_imag
_atom_type_scat_source
C C 0.0181 0.0091 'International Tables Vol C Tables 4.2.6.8 and 6.1.1.4'
H H 0.0000 0.0000 'International Tables Vol C Tables 4.2.6.8 and 6.1.1.4'
N N 0.0311 0.0180 'International Tables Vol C Tables 4.2.6.8 and 6.1.1.4'
F F 0.0727 0.0534 'International Tables Vol C Tables 4.2.6.8 and 6.1.1.4'
P P 0.2955 0.4335 'International Tables Vol C Tables 4.2.6.8 and 6.1.1.4'
Ru Ru 0.0552 3.2960 'International Tables Vol C Tables 4.2.6.8 and 6.1.1.4'
O O 0.0492 0.0322 'International Tables Vol C Tables 4.2.6.8 and 6.1.1.4'

loop_
_geom_angle_atom_site_label_1
_geom_angle_atom_site_label_2
_geom_angle_atom_site_label_3
_geom_angle
N5A Ru1A N2A 170.8(3)
N5A Ru1A N6A 79.1(3)
N2A Ru1A N6A 91.7(3)
N5A Ru1A N1A 97.4(3)
N2A Ru1A N1A 80.3(3)
N6A Ru1A N1A 82.4(3)
N5A Ru1A N4A 80.7(3)
N2A Ru1A N4A 101.8(3)
N6A Ru1A N4A 99.0(3)
N1A Ru1A N4A 177.4(3)
N5A Ru1A N3A 95.3(3)
N2A Ru1A N3A 93.9(3)
N6A Ru1A N3A 174.4(3)
N1A Ru1A N3A 98.3(3)
N4A Ru1A N3A 80.2(3)
C2A N1A C6A 118.5(9)
C2A N1A Ru1A 130.5(7)
C6A N1A Ru1A 110.9(7)
C11A N2A C7A 117.3(9)
C11A N2A Ru1A 131.7(8)
C7A N2A Ru1A 110.4(7)
C16A N3A C20A 117.4(8)
C16A N3A Ru1A 131.1(6)
C20A N3A Ru1A 111.2(6)
C25A N4A C21A 116.3(8)
C25A N4A Ru1A 132.5(7)
C21A N4A Ru1A 110.5(6)
C33A N5A C29A 117.4(8)
C33A N5A Ru1A 113.7(6)
C29A N5A Ru1A 128.6(6)
C35A N6A C34A 117.5(8)
C35A N6A Ru1A 129.1(6)
C34A N6A Ru1A 113.3(6)
C40A N7A C39A 115.9(9)
C41A N8A C42A 115.8(9)
C2A C1A H1A1 109.5
C2A C1A H1A2 109.5
H1A1 C1A H1A2 109.5
C2A C1A H1A3 109.5
H1A1 C1A H1A3 109.5
H1A2 C1A H1A3 109.5
N1A C2A C3A 121.2(10)
N1A C2A C1A 120.5(9)
C3A C2A C1A 118.1(10)
C4A C3A C2A 120.9(11)
C4A C3A H3A 119.5
C2A C3A H3A 119.5
C3A C4A C5A 120.0(11)
C3A C4A H4A 120.0
C5A C4A H4A 120.0
C4A C5A C13A 122.1(12)
C4A C5A C6A 117.4(11)
C13A C5A C6A 120.4(12)
N1A C6A C7A 118.5(10)
N1A C6A C5A 121.7(11)
C7A C6A C5A 119.6(10)
C6A C7A C8A 120.5(11)
C6A C7A N2A 117.1(9)
C8A C7A N2A 122.3(11)
C9A C8A C7A 118.6(12)
C9A C8A C14A 126.9(10)
C7A C8A C14A 114.4(11)
C8A C9A C10A 119.3(10)
C8A C9A H9A 120.4
C10A C9A H9A 120.4
C9A C10A C11A 121.9(11)
C9A C10A H10A 119.0
C11A C10A H10A 119.0
N2A C11A C10A 120.2(11)
N2A C11A C12A 119.2(9)
C10A C11A C12A 120.7(10)
C11A C12A H12D 109.5
C11A C12A H12E 109.5
H12D C12A H12E 109.5
C11A C12A H12F 109.5
H12D C12A H12F 109.5
H12E C12A H12F 109.5
C14A C13A C5A 117.7(13)
C14A C13A H13A 121.2
C5A C13A H13A 121.2
C13A C14A C8A 127.1(11)
C13A C14A H14A 116.4
C8A C14A H14A 116.4
C16A C15A H15D 109.5
C16A C15A H15E 109.5
H15D C15A H15E 109.5
C16A C15A H15F 109.5
H15D C15A H15F 109.5
H15E C15A H15F 109.5
N3A C16A C17A 120.3(9)
N3A C16A C15A 120.7(8)
C17A C16A C15A 119.0(9)
C18A C17A C16A 121.9(9)
C18A C17A H17A 119.0
C16A C17A H17A 119.0
C17A C18A C19A 118.8(9)
C17A C18A H18A 120.6
C19A C18A H18A 120.6
C18A C19A C20A 118.0(9)
C18A C19A C27A 123.2(9)
C20A C19A C27A 118.9(9)
N3A C20A C19A 123.0(8)
N3A C20A C21A 117.4(8)
C19A C20A C21A 119.6(9)
N4A C21A C22A 123.3(9)
N4A C21A C20A 117.7(8)
C22A C21A C20A 118.8(9)
C23A C22A C21A 116.8(9)
C23A C22A C28A 122.9(10)
C21A C22A C28A 120.2(9)
C24A C23A C22A 118.7(10)
C24A C23A H23A 120.6
C22A C23A H23A 120.6
C25A C24A C23A 122.1(10)
C25A C24A H24A 118.9
C23A C24A H24A 118.9
C24A C25A N4A 122.5(10)
C24A C25A C26A 119.1(9)
N4A C25A C26A 118.4(9)
C25A C26A H26D 109.5
C25A C26A H26E 109.5
H26D C26A H26E 109.5
C25A C26A H26F 109.5
H26D C26A H26F 109.5
H26E C26A H26F 109.5
C28A C27A C19A 122.6(10)
C28A C27A H27A 118.7
C19A C27A H27A 118.7
C27A C28A C22A 119.7(10)
C27A C28A H28A 120.1
C22A C28A H28A 120.1
C30A C29A N5A 122.1(9)
C30A C29A H29A 119.0
N5A C29A H29A 119.0
C29A C30A C31A 121.2(9)
C29A C30A H30A 119.4
C31A C30A H30A 119.4
C32A C31A C30A 118.3(9)
C32A C31A H31A 120.9
C30A C31A H31A 120.9
C31A C32A C33A 118.3(9)
C31A C32A C42A 122.4(9)
C33A C32A C42A 119.3(8)
N5A C33A C32A 122.6(8)
N5A C33A C34A 117.0(8)
C32A C33A C34A 120.4(8)
N6A C34A C38A 122.0(8)
N6A C34A C33A 116.7(7)
C38A C34A C33A 121.2(8)
N6A C35A C36A 123.0(9)
N6A C35A H35A 118.5
C36A C35A H35A 118.5
C37A C36A C35A 120.0(9)
C37A C36A H36A 120.0
C35A C36A H36A 120.0
C36A C37A C38A 118.8(9)
C36A C37A H37A 120.6
C38A C37A H37A 120.6
C34A C38A C37A 118.6(8)
C34A C38A C39A 119.0(8)
C37A C38A C39A 122.3(8)
N7A C39A C42A 121.4(9)
N7A C39A C38A 119.0(9)
C42A C39A C38A 119.6(8)
N7A C40A C41A 122.4(10)
N7A C40A H40A 118.8
C41A C40A H40A 118.8
N8A C41A C40A 122.8(10)
N8A C41A H41A 118.6
C40A C41A H41A 118.6
N8A C42A C39A 121.5(9)
N8A C42A C32A 118.0(9)
C39A C42A C32A 120.3(8)
N6B Ru1B N5B 79.6(3)
N6B Ru1B N2B 93.0(3)
N5B Ru1B N2B 172.2(3)
N6B Ru1B N1B 80.4(3)
N5B Ru1B N1B 97.1(3)
N2B Ru1B N1B 79.3(3)
N6B Ru1B N4B 99.4(3)
N5B Ru1B N4B 81.9(3)
N2B Ru1B N4B 101.6(3)
N1B Ru1B N4B 179.1(3)
N6B Ru1B N3B 174.2(3)
N5B Ru1B N3B 94.6(3)
N2B Ru1B N3B 92.9(3)
N1B Ru1B N3B 100.9(3)
N4B Ru1B N3B 79.2(3)
C2B N1B C6B 117.1(9)
C2B N1B Ru1B 130.8(8)
C6B N1B Ru1B 111.9(6)
C7B N2B C11B 117.6(8)
C7B N2B Ru1B 112.3(6)
C11B N2B Ru1B 130.1(6)
C16B N3B C20B 117.9(9)
C16B N3B Ru1B 129.5(7)
C20B N3B Ru1B 112.6(7)
C25B N4B C21B 117.6(9)
C25B N4B Ru1B 130.8(7)
C21B N4B Ru1B 111.5(7)
C29B N5B C33B 119.1(9)
C29B N5B Ru1B 126.5(7)
C33B N5B Ru1B 114.0(7)
C35B N6B C34B 116.9(8)
C35B N6B Ru1B 130.1(6)
C34B N6B Ru1B 113.0(6)
C40B N7B C39B 114.7(9)
C41B N8B C42B 114.8(10)
C2B C1B H1B1 109.5
C2B C1B H1B2 109.5
H1B1 C1B H1B2 109.5
C2B C1B H1B3 109.5
H1B1 C1B H1B3 109.5
H1B2 C1B H1B3 109.5
N1B C2B C3B 120.9(12)
N1B C2B C1B 121.8(11)
C3B C2B C1B 117.3(11)
C4B C3B C2B 122.8(13)
C4B C3B H3B 118.6
C2B C3B H3B 118.6
C3B C4B C5B 117.8(12)
C3B C4B H4B 121.1
C5B C4B H4B 121.1
C6B C5B C4B 116.5(12)
C6B C5B C13B 121.4(11)
C4B C5B C13B 122.1(11)
N1B C6B C5B 124.7(10)
N1B C6B C7B 117.2(9)
C5B C6B C7B 118.1(10)
N2B C7B C8B 124.3(9)
N2B C7B C6B 117.1(9)
C8B C7B C6B 118.6(9)
C7B C8B C9B 117.2(9)
C7B C8B C14B 121.9(10)
C9B C8B C14B 120.9(10)
C10B C9B C8B 117.9(10)
C10B C9B H9B 121.1
C8B C9B H9B 121.1
C9B C10B C11B 123.2(10)
C9B C10B H10B 118.4
C11B C10B H10B 118.4
N2B C11B C10B 119.5(9)
N2B C11B C12B 121.1(8)
C10B C11B C12B 119.3(9)
C11B C12B H12V 109.5
C11B C12B H12W 109.5
H12V C12B H12W 109.5
C11B C12B H12X 109.5
H12V C12B H12X 109.5
H12W C12B H12X 109.5
C14B C13B C5B 120.8(11)
C14B C13B H13B 119.6
C5B C13B H13B 119.6
C13B C14B C8B 119.2(11)
C13B C14B H14B 120.4
C8B C14B H14B 120.4
C16B C15B H15V 109.5
C16B C15B H15W 109.5
H15V C15B H15W 109.5
C16B C15B H15X 109.5
H15V C15B H15X 109.5
H15W C15B H15X 109.5
N3B C16B C17B 120.9(11)
N3B C16B C15B 120.6(9)
C17B C16B C15B 118.4(10)
C18B C17B C16B 121.0(11)
C18B C17B H17B 119.5
C16B C17B H17B 119.5
C17B C18B C19B 118.9(10)
C17B C18B H18B 120.5
C19B C18B H18B 120.5
C18B C19B C27B 122.5(11)
C18B C19B C20B 117.5(11)
C27B C19B C20B 119.9(11)
N3B C20B C19B 123.1(10)
N3B C20B C21B 117.2(9)
C19B C20B C21B 119.7(10)
N4B C21B C22B 123.3(10)
N4B C21B C20B 117.6(9)
C22B C21B C20B 119.1(10)
C21B C22B C23B 117.6(11)
C21B C22B C28B 118.8(12)
C23B C22B C28B 123.5(11)
C24B C23B C22B 119.1(11)
C24B C23B H23B 120.5
C22B C23B H23B 120.5
C23B C24B C25B 120.9(11)
C23B C24B H24B 119.6
C25B C24B H24B 119.6
N4B C25B C24B 121.5(9)
N4B C25B C26B 121.1(9)
C24B C25B C26B 117.3(9)
C25B C26B H26V 109.5
C25B C26B H26W 109.5
H26V C26B H26W 109.5
C25B C26B H26X 109.5
H26V C26B H26X 109.5
H26W C26B H26X 109.5
C28B C27B C19B 121.1(11)
C28B C27B H27B 119.5
C19B C27B H27B 119.5
C27B C28B C22B 121.5(12)
C27B C28B H28B 119.3
C22B C28B H28B 119.3
N5B C29B C30B 121.2(10)
N5B C29B H29B 119.4
C30B C29B H29B 119.4
C31B C30B C29B 120.7(10)
C31B C30B H30B 119.6
C29B C30B H30B 119.6
C30B C31B C32B 118.1(10)
C30B C31B H31B 121.0
C32B C31B H31B 121.0
C33B C32B C31B 117.3(10)
C33B C32B C42B 120.0(9)
C31B C32B C42B 122.6(9)
N5B C33B C32B 123.5(10)
N5B C33B C34B 116.9(9)
C32B C33B C34B 119.5(9)
N6B C34B C38B 121.6(8)
N6B C34B C33B 116.1(8)
C38B C34B C33B 122.3(9)
N6B C35B C36B 124.3(9)
N6B C35B H35B 117.9
C36B C35B H35B 117.9
C35B C36B C37B 119.1(9)
C35B C36B H36B 120.5
C37B C36B H36B 120.5
C38B C37B C36B 118.7(9)
C38B C37B H37B 120.7
C36B C37B H37B 120.7
C37B C38B C34B 119.5(8)
C37B C38B C39B 123.6(9)
C34B C38B C39B 116.9(9)
N7B C39B C42B 122.7(9)
N7B C39B C38B 116.5(9)
C42B C39B C38B 120.8(9)
N7B C40B C41B 122.1(10)
N7B C40B H40B 118.9
C41B C40B H40B 118.9
N8B C41B C40B 124.0(10)
N8B C41B H41B 118.0
C40B C41B H41B 118.0
N8B C42B C39B 121.7(10)
N8B C42B C32B 118.1(9)
C39B C42B C32B 120.2(9)
N5C Ru1C N6C 78.6(3)
N5C Ru1C N2C 173.5(3)
N6C Ru1C N2C 94.9(3)
N5C Ru1C N3C 94.4(3)
N6C Ru1C N3C 172.1(3)
N2C Ru1C N3C 92.0(3)
N5C Ru1C N1C 99.2(3)
N6C Ru1C N1C 83.9(3)
N2C Ru1C N1C 80.2(3)
N3C Ru1C N1C 101.1(3)
N5C Ru1C N4C 80.0(3)
N6C Ru1C N4C 95.5(3)
N2C Ru1C N4C 100.6(3)
N3C Ru1C N4C 79.4(3)
N1C Ru1C N4C 179.1(3)
C2C N1C C6C 118.5(8)
C2C N1C Ru1C 131.3(7)
C6C N1C Ru1C 110.2(6)
C11C N2C C7C 117.4(8)
C11C N2C Ru1C 130.8(7)
C7C N2C Ru1C 111.5(6)
C16C N3C C20C 118.4(8)
C16C N3C Ru1C 130.4(6)
C20C N3C Ru1C 111.0(6)
C25C N4C C21C 118.9(8)
C25C N4C Ru1C 129.9(7)
C21C N4C Ru1C 110.7(6)
C29C N5C C33C 116.7(8)
C29C N5C Ru1C 128.0(6)
C33C N5C Ru1C 115.2(6)
C34C N6C C35C 117.9(8)
C34C N6C Ru1C 113.8(6)
C35C N6C Ru1C 128.2(7)
C40C N7C C39C 114.1(10)
C41C N8C C42C 115.8(10)
C2C C1C H1C1 109.5
C2C C1C H1C2 109.5
H1C1 C1C H1C2 109.5
C2C C1C H1C3 109.5
H1C1 C1C H1C3 109.5
H1C2 C1C H1C3 109.5
N1C C2C C3C 120.5(10)
N1C C2C C1C 120.9(9)
C3C C2C C1C 118.5(9)
C4C C3C C2C 121.6(11)
C4C C3C H3C 119.2
C2C C3C H3C 119.2
C3C C4C C5C 118.9(10)
C3C C4C H4C 120.5
C5C C4C H4C 120.5
C4C C5C C6C 119.1(10)
C4C C5C C13C 122.1(10)
C6C C5C C13C 118.7(10)
C5C C6C N1C 121.4(10)
C5C C6C C7C 120.7(9)
N1C C6C C7C 117.8(9)
N2C C7C C8C 123.0(9)
N2C C7C C6C 117.8(8)
C8C C7C C6C 119.0(9)
C7C C8C C14C 119.9(10)
C7C C8C C9C 117.6(10)
C14C C8C C9C 122.5(10)
C10C C9C C8C 119.1(9)
C10C C9C H9C 120.4
C8C C9C H9C 120.4
C9C C10C C11C 121.0(10)
C9C C10C H10C 119.5
C11C C10C H10C 119.5
N2C C11C C10C 121.4(9)
N2C C11C C12C 120.3(8)
C10C C11C C12C 118.3(9)
C11C C12C H12A 109.5
C11C C12C H12B 109.5
H12A C12C H12B 109.5
C11C C12C H12C 109.5
H12A C12C H12C 109.5
H12B C12C H12C 109.5
C14C C13C C5C 120.5(11)
C14C C13C H13C 119.7
C5C C13C H13C 119.7
C13C C14C C8C 121.0(10)
C13C C14C H14C 119.5
C8C C14C H14C 119.5
C16C C15C H15A 109.5
C16C C15C H15B 109.5
H15A C15C H15B 109.5
C16C C15C H15C 109.5
H15A C15C H15C 109.5
H15B C15C H15C 109.5
N3C C16C C17C 120.8(9)
N3C C16C C15C 121.2(8)
C17C C16C C15C 118.0(8)
C18C C17C C16C 121.5(9)
C18C C17C H17C 119.3
C16C C17C H17C 119.3
C17C C18C C19C 118.8(9)
C17C C18C H18C 120.6
C19C C18C H18C 120.6
C20C C19C C18C 118.3(9)
C20C C19C C27C 120.0(10)
C18C C19C C27C 121.4(9)
C19C C20C N3C 122.1(9)
C19C C20C C21C 120.6(9)
N3C C20C C21C 117.2(8)
N4C C21C C22C 123.7(9)
N4C C21C C20C 118.0(8)
C22C C21C C20C 118.1(9)
C28C C22C C23C 122.8(10)
C28C C22C C21C 120.6(10)
C23C C22C C21C 116.5(10)
C24C C23C C22C 118.9(10)
C24C C23C H23C 120.5
C22C C23C H23C 120.5
C23C C24C C25C 122.5(10)
C23C C24C H24C 118.8
C25C C24C H24C 118.8
N4C C25C C24C 119.0(9)
N4C C25C C26C 123.0(9)
C24C C25C C26C 118.0(9)
C25C C26C H26A 109.5
C25C C26C H26B 109.5
H26A C26C H26B 109.5
C25C C26C H26C 109.5
H26A C26C H26C 109.5
H26B C26C H26C 109.5
C28C C27C C19C 119.6(10)
C28C C27C H27C 120.2
C19C C27C H27C 120.2
C27C C28C C22C 121.0(10)
C27C C28C H28C 119.5
C22C C28C H28C 119.5
N5C C29C C30C 121.9(8)
N5C C29C H29C 119.1
C30C C29C H29C 119.1
C31C C30C C29C 121.5(9)
C31C C30C H30C 119.3
C29C C30C H30C 119.3
C30C C31C C32C 117.7(9)
C30C C31C H31C 121.2
C32C C31C H31C 121.2
C33C C32C C31C 117.7(9)
C33C C32C C42C 120.3(9)
C31C C32C C42C 121.9(9)
N5C C33C C32C 124.6(8)
N5C C33C C34C 114.2(8)
C32C C33C C34C 121.2(8)
N6C C34C C38C 123.3(8)
N6C C34C C33C 117.8(8)
C38C C34C C33C 118.8(9)
N6C C35C C36C 121.9(10)
N6C C35C H35C 119.0
C36C C35C H35C 119.0
C37C C36C C35C 121.0(10)
C37C C36C H36C 119.5
C35C C36C H36C 119.5
C36C C37C C38C 118.9(9)
C36C C37C H37C 120.5
C38C C37C H37C 120.5
C37C C38C C34C 116.6(9)
C37C C38C C39C 124.9(9)
C34C C38C C39C 118.5(9)
N7C C39C C42C 121.7(10)
N7C C39C C38C 116.2(10)
C42C C39C C38C 122.0(9)
N7C C40C C41C 123.4(10)
N7C C40C H40C 118.3
C41C C40C H40C 118.3
N8C C41C C40C 123.3(11)
N8C C41C H41C 118.3
C40C C41C H41C 118.3
N8C C42C C39C 121.7(9)
N8C C42C C32C 119.4(9)
C39C C42C C32C 118.9(9)
N6D Ru1D N5D 79.3(3)
N6D Ru1D N3D 173.4(3)
N5D Ru1D N3D 94.0(3)
N6D Ru1D N2D 92.5(3)
N5D Ru1D N2D 171.9(3)
N3D Ru1D N2D 94.1(3)
N6D Ru1D N1D 81.8(3)
N5D Ru1D N1D 98.5(3)
N3D Ru1D N1D 99.4(3)
N2D Ru1D N1D 80.3(3)
N6D Ru1D N4D 99.9(3)
N5D Ru1D N4D 80.8(3)
N3D Ru1D N4D 78.7(3)
N2D Ru1D N4D 100.7(3)
N1D Ru1D N4D 177.9(3)
C2D N1D C6D 117.9(9)
C2D N1D Ru1D 130.9(7)
C6D N1D Ru1D 111.0(6)
C11D N2D C7D 119.1(9)
C11D N2D Ru1D 130.2(7)
C7D N2D Ru1D 110.1(6)
C16D N3D C20D 118.4(9)
C16D N3D Ru1D 129.1(7)
C20D N3D Ru1D 112.1(6)
C25D N4D C21D 118.6(8)
C25D N4D Ru1D 129.2(7)
C21D N4D Ru1D 111.9(6)
C29D N5D C33D 118.9(8)
C29D N5D Ru1D 128.1(7)
C33D N5D Ru1D 113.0(6)
C35D N6D C34D 117.2(8)
C35D N6D Ru1D 128.7(6)
C34D N6D Ru1D 114.1(6)
C40D N7D C39D 117.8(9)
C41D N8D C42D 118.1(10)
C2D C1D H1D1 109.5
C2D C1D H1D2 109.5
H1D1 C1D H1D2 109.5
C2D C1D H1D3 109.5
H1D1 C1D H1D3 109.5
H1D2 C1D H1D3 109.5
N1D C2D C3D 121.6(11)
N1D C2D C1D 120.3(9)
C3D C2D C1D 118.0(10)
C4D C3D C2D 120.2(12)
C4D C3D H3D 119.9
C2D C3D H3D 119.9
C3D C4D C5D 118.4(11)
C3D C4D H4D 120.8
C5D C4D H4D 120.8
C6D C5D C4D 120.2(11)
C6D C5D C13D 118.3(11)
C4D C5D C13D 121.4(10)
C5D C6D N1D 121.5(10)
C5D C6D C7D 121.2(10)
N1D C6D C7D 117.3(9)
N2D C7D C8D 120.4(9)
N2D C7D C6D 118.9(9)
C8D C7D C6D 120.4(10)
C9D C8D C7D 119.1(10)
C9D C8D C14D 122.1(10)
C7D C8D C14D 118.8(10)
C10D C9D C8D 119.3(10)
C10D C9D H9D 120.4
C8D C9D H9D 120.4
C9D C10D C11D 120.8(11)
C9D C10D H10D 119.6
C11D C10D H10D 119.6
N2D C11D C10D 120.9(10)
N2D C11D C12D 122.1(9)
C10D C11D C12D 117.1(9)
C11D C12D H12Y 109.5
C11D C12D H12Z 109.5
H12Y C12D H12Z 109.5
C11D C12D H12' 109.5
H12Y C12D H12' 109.5
H12Z C12D H12' 109.5
C14D C13D C5D 121.5(10)
C14D C13D H13D 119.3
C5D C13D H13D 119.3
C13D C14D C8D 119.7(10)
C13D C14D H14D 120.1
C8D C14D H14D 120.1
C16D C15D H15Y 109.5
C16D C15D H15Z 109.5
H15Y C15D H15Z 109.5
C16D C15D H15' 109.5
H15Y C15D H15' 109.5
H15Z C15D H15' 109.5
N3D C16D C17D 119.0(10)
N3D C16D C15D 123.6(10)
C17D C16D C15D 117.4(10)
C18D C17D C16D 122.9(11)
C18D C17D H17D 118.5
C16D C17D H17D 118.5
C17D C18D C19D 117.9(11)
C17D C18D H18D 121.0
C19D C18D H18D 121.0
C20D C19D C18D 117.9(10)
C20D C19D C27D 120.3(10)
C18D C19D C27D 121.8(10)
N3D C20D C19D 123.4(9)
N3D C20D C21D 116.8(9)
C19D C20D C21D 119.7(9)
N4D C21D C22D 122.6(9)
N4D C21D C20D 118.0(8)
C22D C21D C20D 119.4(9)
C21D C22D C23D 118.9(10)
C21D C22D C28D 119.2(10)
C23D C22D C28D 121.8(9)
C24D C23D C22D 117.9(10)
C24D C23D H23D 121.0
C22D C23D H23D 121.0
C23D C24D C25D 121.7(10)
C23D C24D H24D 119.2
C25D C24D H24D 119.2
N4D C25D C24D 120.2(10)
N4D C25D C26D 121.9(9)
C24D C25D C26D 117.8(9)
C25D C26D H26Y 109.5
C25D C26D H26Z 109.5
H26Y C26D H26Z 109.5
C25D C26D H26' 109.5
H26Y C26D H26' 109.5
H26Z C26D H26' 109.5
C28D C27D C19D 119.2(10)
C28D C27D H27D 120.4
C19D C27D H27D 120.4
C27D C28D C22D 122.1(10)
C27D C28D H28D 119.0
C22D C28D H28D 119.0
N5D C29D C30D 121.3(9)
N5D C29D H29D 119.4
C30D C29D H29D 119.4
C31D C30D C29D 120.0(9)
C31D C30D H30D 120.0
C29D C30D H30D 120.0
C30D C31D C32D 119.8(9)
C30D C31D H31D 120.1
C32D C31D H31D 120.1
C31D C32D C33D 118.0(9)
C31D C32D C42D 122.5(9)
C33D C32D C42D 119.4(8)
N5D C33D C32D 121.8(8)
N5D C33D C34D 117.3(8)
C32D C33D C34D 120.9(8)
N6D C34D C38D 123.1(8)
N6D C34D C33D 116.2(8)
C38D C34D C33D 120.7(8)
N6D C35D C36D 122.8(9)
N6D C35D H35D 118.6
C36D C35D H35D 118.6
C35D C36D C37D 120.3(9)
C35D C36D H36D 119.9
C37D C36D H36D 119.9
C36D C37D C38D 118.5(9)
C36D C37D H37D 120.7
C38D C37D H37D 120.7
C37D C38D C34D 118.0(8)
C37D C38D C39D 122.9(9)
C34D C38D C39D 119.1(9)
N7D C39D C42D 122.0(9)
N7D C39D C38D 118.3(9)
C42D C39D C38D 119.8(9)
N7D C40D C41D 119.9(10)
N7D C40D H40D 120.1
C41D C40D H40D 120.1
N8D C41D C40D 121.9(10)
N8D C41D H41D 119.0
C40D C41D H41D 119.0
N8D C42D C39D 120.3(9)
N8D C42D C32D 119.6(9)
C39D C42D C32D 120.1(8)
N3E Ru1E N6E 172.6(4)
N3E Ru1E N1E 100.8(4)
N6E Ru1E N1E 80.7(3)
N3E Ru1E N5E 93.3(4)
N6E Ru1E N5E 79.4(3)
N1E Ru1E N5E 96.6(4)
N3E Ru1E N2E 93.3(4)
N6E Ru1E N2E 94.1(4)
N1E Ru1E N2E 81.3(4)
N5E Ru1E N2E 173.4(4)
N3E Ru1E N4E 79.5(4)
N6E Ru1E N4E 98.8(3)
N1E Ru1E N4E 177.9(4)
N5E Ru1E N4E 81.3(3)
N2E Ru1E N4E 100.8(4)
C2E N1E C6E 119.5(11)
C2E N1E Ru1E 132.0(10)
C6E N1E Ru1E 108.1(9)
C11E N2E C7E 120.6(12)
C11E N2E Ru1E 129.9(10)
C7E N2E Ru1E 109.4(9)
C16E N3E C20E 116.9(10)
C16E N3E Ru1E 130.2(8)
C20E N3E Ru1E 112.4(7)
C25E N4E C21E 119.4(10)
C25E N4E Ru1E 129.5(9)
C21E N4E Ru1E 109.9(7)
C29E N5E C33E 116.5(9)
C29E N5E Ru1E 129.4(8)
C33E N5E Ru1E 114.1(6)
C35E N6E C34E 116.9(9)
C35E N6E Ru1E 129.0(7)
C34E N6E Ru1E 113.9(6)
C40E N7E C39E 115.0(10)
C41E N8E C42E 115.2(11)
C2E C1E H1E1 109.5
C2E C1E H1E2 109.5
H1E1 C1E H1E2 109.5
C2E C1E H1E3 109.5
H1E1 C1E H1E3 109.5
H1E2 C1E H1E3 109.5
N1E C2E C3E 118.8(16)
N1E C2E C1E 120.9(12)
C3E C2E C1E 120.3(15)
C4E C3E C2E 120.7(17)
C4E C3E H3E 119.6
C2E C3E H3E 119.6
C5E C4E C3E 119.5(16)
C5E C4E H4E 120.2
C3E C4E H4E 120.2
C4E C5E C6E 120.7(18)
C4E C5E C13E 122.2(16)
C6E C5E C13E 117.0(19)
C7E C6E C5E 121.5(16)
C7E C6E N1E 118.2(12)
C5E C6E N1E 120.3(16)
C6E C7E N2E 119.5(13)
C6E C7E C8E 120.4(14)
N2E C7E C8E 120.1(15)
C14E C8E C9E 127.9(18)
C14E C8E C7E 116.6(19)
C9E C8E C7E 115.4(16)
C10E C9E C8E 122.7(18)
C10E C9E H9E 118.6
C8E C9E H9E 118.6
C9E C10E C11E 122.3(18)
C9E C10E H10E 118.9
C11E C10E H10E 118.9
N2E C11E C10E 118.5(16)
N2E C11E C12E 121.5(12)
C10E C11E C12E 119.9(14)
C11E C12E H12S 109.5
C11E C12E H12T 109.5
H12S C12E H12T 109.5
C11E C12E H12U 109.5
H12S C12E H12U 109.5
H12T C12E H12U 109.5
C14E C13E C5E 119.3(18)
C14E C13E H13E 120.3
C5E C13E H13E 120.3
C13E C14E C8E 125(2)
C13E C14E H14E 117.5
C8E C14E H14E 117.5
C16E C15E H15S 109.5
C16E C15E H15T 109.5
H15S C15E H15T 109.5
C16E C15E H15U 109.5
H15S C15E H15U 109.5
H15T C15E H15U 109.5
N3E C16E C15E 121.7(11)
N3E C16E C17E 119.3(11)
C15E C16E C17E 119.0(11)
C18E C17E C16E 123.5(12)
C18E C17E H17E 118.2
C16E C17E H17E 118.2
C17E C18E C19E 117.7(13)
C17E C18E H18E 121.1
C19E C18E H18E 121.1
C27E C19E C18E 123.5(13)
C27E C19E C20E 118.2(12)
C18E C19E C20E 118.0(12)
N3E C20E C19E 124.1(11)
N3E C20E C21E 115.7(10)
C19E C20E C21E 120.1(11)
N4E C21E C22E 122.1(10)
N4E C21E C20E 118.7(10)
C22E C21E C20E 118.9(11)
C21E C22E C23E 119.3(12)
C21E C22E C28E 119.8(11)
C23E C22E C28E 120.9(11)
C24E C23E C22E 115.9(11)
C24E C23E H23E 122.0
C22E C23E H23E 122.0
C23E C24E C25E 124.2(12)
C23E C24E H24E 117.9
C25E C24E H24E 117.9
N4E C25E C24E 118.9(12)
N4E C25E C26E 120.0(11)
C24E C25E C26E 121.0(11)
C25E C26E H26S 109.5
C25E C26E H26T 109.5
H26S C26E H26T 109.5
C25E C26E H26U 109.5
H26S C26E H26U 109.5
H26T C26E H26U 109.5
C28E C27E C19E 123.6(13)
C28E C27E H27E 118.2
C19E C27E H27E 118.2
C27E C28E C22E 119.0(12)
C27E C28E H28E 120.5
C22E C28E H28E 120.5
N5E C29E C30E 123.8(12)
N5E C29E H29E 118.1
C30E C29E H29E 118.1
C31E C30E C29E 119.1(11)
C31E C30E H30E 120.4
C29E C30E H30E 120.4
C30E C31E C32E 119.8(11)
C30E C31E H31E 120.1
C32E C31E H31E 120.1
C33E C32E C31E 117.6(10)
C33E C32E C42E 119.6(9)
C31E C32E C42E 122.8(10)
C32E C33E N5E 123.1(9)
C32E C33E C34E 121.5(9)
N5E C33E C34E 115.5(8)
C38E C34E N6E 122.2(9)
C38E C34E C33E 120.9(9)
N6E C34E C33E 117.0(8)
N6E C35E C36E 122.7(10)
N6E C35E H35E 118.6
C36E C35E H35E 118.6
C37E C36E C35E 120.1(10)
C37E C36E H36E 120.0
C35E C36E H36E 120.0
C36E C37E C38E 118.3(10)
C36E C37E H37E 120.8
C38E C37E H37E 120.8
C34E C38E C37E 119.6(9)
C34E C38E C39E 117.6(9)
C37E C38E C39E 122.8(9)
N7E C39E C42E 121.5(10)
N7E C39E C38E 117.1(9)
C42E C39E C38E 121.4(9)
N7E C40E C41E 123.0(11)
N7E C40E H40E 118.5
C41E C40E H40E 118.5
N8E C41E C40E 123.6(11)
N8E C41E H41E 118.2
C40E C41E H41E 118.2
N8E C42E C39E 121.6(10)
N8E C42E C32E 119.3(10)
C39E C42E C32E 119.1(9)
N5F Ru1F N6F 79.6(3)
N5F Ru1F N4F 80.9(3)
N6F Ru1F N4F 97.3(3)
N5F Ru1F N2F 172.1(3)
N6F Ru1F N2F 93.0(3)
N4F Ru1F N2F 102.8(3)
N5F Ru1F N1F 96.6(3)
N6F Ru1F N1F 81.8(3)
N4F Ru1F N1F 177.4(3)
N2F Ru1F N1F 79.7(3)
N5F Ru1F N3F 94.2(3)
N6F Ru1F N3F 173.6(3)
N4F Ru1F N3F 79.9(3)
N2F Ru1F N3F 93.3(3)
N1F Ru1F N3F 100.8(3)
C2F N1F C6F 117.8(8)
C2F N1F Ru1F 130.7(7)
C6F N1F Ru1F 111.2(6)
C11F N2F C7F 119.4(8)
C11F N2F Ru1F 130.2(7)
C7F N2F Ru1F 110.4(6)
C16F N3F C20F 120.2(9)
C16F N3F Ru1F 130.2(7)
C20F N3F Ru1F 109.3(6)
C25F N4F C21F 117.3(8)
C25F N4F Ru1F 130.4(7)
C21F N4F Ru1F 111.2(6)
C29F N5F C33F 118.1(8)
C29F N5F Ru1F 127.9(7)
C33F N5F Ru1F 114.0(6)
C35F N6F C34F 116.7(8)
C35F N6F Ru1F 129.8(7)
C34F N6F Ru1F 113.5(6)
C40F N7F C39F 114.2(9)
C41F N8F C42F 115.6(9)
C2F C1F H1F1 109.5
C2F C1F H1F2 109.5
H1F1 C1F H1F2 109.5
C2F C1F H1F3 109.5
H1F1 C1F H1F3 109.5
H1F2 C1F H1F3 109.5
N1F C2F C3F 122.3(9)
N1F C2F C1F 120.6(9)
C3F C2F C1F 117.1(10)
C4F C3F C2F 119.7(11)
C4F C3F H3F 120.2
C2F C3F H3F 120.2
C3F C4F C5F 120.2(10)
C3F C4F H4F 119.9
C5F C4F H4F 119.9
C4F C5F C13F 124.0(10)
C4F C5F C6F 117.0(9)
C13F C5F C6F 118.9(10)
N1F C6F C5F 122.9(9)
N1F C6F C7F 117.0(9)
C5F C6F C7F 119.8(9)
C8F C7F N2F 121.8(10)
C8F C7F C6F 119.2(10)
N2F C7F C6F 118.9(8)
C7F C8F C9F 119.0(10)
C7F C8F C14F 120.0(11)
C9F C8F C14F 120.9(10)
C10F C9F C8F 117.0(10)
C10F C9F H9F 121.5
C8F C9F H9F 121.5
C9F C10F C11F 123.4(11)
C9F C10F H10F 118.3
C11F C10F H10F 118.3
N2F C11F C10F 119.3(10)
N2F C11F C12F 121.2(9)
C10F C11F C12F 119.5(10)
C11F C12F H12G 109.5
C11F C12F H12H 109.5
H12G C12F H12H 109.5
C11F C12F H12I 109.5
H12G C12F H12I 109.5
H12H C12F H12I 109.5
C14F C13F C5F 121.7(10)
C14F C13F H13F 119.2
C5F C13F H13F 119.2
C13F C14F C8F 120.1(10)
C13F C14F H14F 119.9
C8F C14F H14F 119.9
C16F C15F H15G 109.5
C16F C15F H15H 109.5
H15G C15F H15H 109.5
C16F C15F H15I 109.5
H15G C15F H15I 109.5
H15H C15F H15I 109.5
N3F C16F C17F 120.3(10)
N3F C16F C15F 121.1(9)
C17F C16F C15F 118.6(9)
C18F C17F C16F 121.1(11)
C18F C17F H17F 119.4
C16F C17F H17F 119.4
C17F C18F C19F 119.7(10)
C17F C18F H18F 120.2
C19F C18F H18F 120.2
C18F C19F C20F 117.2(10)
C18F C19F C27F 122.6(10)
C20F C19F C27F 120.0(9)
N3F C20F C21F 119.9(9)
N3F C20F C19F 121.4(9)
C21F C20F C19F 118.6(9)
N4F C21F C20F 116.7(8)
N4F C21F C22F 122.7(9)
C20F C21F C22F 120.5(9)
C21F C22F C23F 117.3(10)
C21F C22F C28F 119.2(10)
C23F C22F C28F 123.4(10)
C24F C23F C22F 118.0(10)
C24F C23F H23F 121.0
C22F C23F H23F 121.0
C23F C24F C25F 123.8(10)
C23F C24F H24F 118.1
C25F C24F H24F 118.1
N4F C25F C24F 120.2(9)
N4F C25F C26F 120.6(9)
C24F C25F C26F 119.1(9)
C25F C26F H26G 109.5
C25F C26F H26H 109.5
H26G C26F H26H 109.5
C25F C26F H26I 109.5
H26G C26F H26I 109.5
H26H C26F H26I 109.5
C28F C27F C19F 120.1(10)
C28F C27F H27F 119.9
C19F C27F H27F 119.9
C27F C28F C22F 121.4(10)
C27F C28F H28F 119.3
C22F C28F H28F 119.3
N5F C29F C30F 122.1(9)
N5F C29F H29F 118.9
C30F C29F H29F 118.9
C31F C30F C29F 120.7(9)
C31F C30F H30F 119.7
C29F C30F H30F 119.7
C30F C31F C32F 118.4(9)
C30F C31F H31F 120.8
C32F C31F H31F 120.8
C31F C32F C33F 118.5(9)
C31F C32F C42F 124.0(9)
C33F C32F C42F 117.5(9)
N5F C33F C32F 122.3(8)
N5F C33F C34F 117.1(8)
C32F C33F C34F 120.6(9)
N6F C34F C38F 123.0(8)
N6F C34F C33F 115.8(8)
C38F C34F C33F 121.2(9)
N6F C35F C36F 123.4(9)
N6F C35F H35F 118.3
C36F C35F H35F 118.3
C37F C36F C35F 119.8(8)
C37F C36F H36F 120.1
C35F C36F H36F 120.1
C36F C37F C38F 118.9(9)
C36F C37F H37F 120.6
C38F C37F H37F 120.6
C34F C38F C37F 118.1(9)
C34F C38F C39F 119.4(8)
C37F C38F C39F 122.5(9)
N7F C39F C42F 122.7(9)
N7F C39F C38F 118.3(8)
C42F C39F C38F 119.0(9)
N7F C40F C41F 123.9(10)
N7F C40F H40F 118.0
C41F C40F H40F 118.0
N8F C41F C40F 122.7(10)
N8F C41F H41F 118.6
C40F C41F H41F 118.6
N8F C42F C39F 120.9(9)
N8F C42F C32F 116.9(9)
C39F C42F C32F 122.2(9)
N6G Ru1G N5G 78.8(3)
N6G Ru1G N2G 92.9(3)
N5G Ru1G N2G 170.9(3)
N6G Ru1G N4G 98.8(3)
N5G Ru1G N4G 83.2(3)
N2G Ru1G N4G 102.0(3)
N6G Ru1G N1G 80.8(3)
N5G Ru1G N1G 95.6(3)
N2G Ru1G N1G 79.2(3)
N4G Ru1G N1G 178.8(3)
N6G Ru1G N3G 173.6(3)
N5G Ru1G N3G 94.8(3)
N2G Ru1G N3G 93.5(3)
N4G Ru1G N3G 79.4(3)
N1G Ru1G N3G 100.9(3)
C2G N1G C6G 118.0(8)
C2G N1G Ru1G 131.9(7)
C6G N1G Ru1G 109.6(6)
C11G N2G C7G 116.9(8)
C11G N2G Ru1G 131.0(6)
C7G N2G Ru1G 111.3(6)
C16G N3G C20G 117.6(7)
C16G N3G Ru1G 131.5(6)
C20G N3G Ru1G 110.9(5)
C25G N4G C21G 117.6(8)
C25G N4G Ru1G 130.1(7)
C21G N4G Ru1G 111.8(6)
C29G N5G C33G 117.5(8)
C29G N5G Ru1G 128.8(7)
C33G N5G Ru1G 113.7(6)
C34G N6G C35G 116.9(8)
C34G N6G Ru1G 114.2(6)
C35G N6G Ru1G 128.6(6)
C40G N7G C39G 114.5(10)
C41G N8G C42G 116.4(10)
C2G C1G H1G1 109.5
C2G C1G H1G2 109.5
H1G1 C1G H1G2 109.5
C2G C1G H1G3 109.5
H1G1 C1G H1G3 109.5
H1G2 C1G H1G3 109.5
N1G C2G C3G 120.5(9)
N1G C2G C1G 119.6(8)
C3G C2G C1G 119.9(8)
C4G C3G C2G 122.6(9)
C4G C3G H3G 118.7
C2G C3G H3G 118.7
C3G C4G C5G 118.1(9)
C3G C4G H4G 120.9
C5G C4G H4G 120.9
C6G C5G C4G 117.5(9)
C6G C5G C13G 118.9(9)
C4G C5G C13G 123.4(9)
N1G C6G C5G 122.7(8)
N1G C6G C7G 118.1(8)
C5G C6G C7G 119.1(8)
C8G C7G N2G 124.3(8)
C8G C7G C6G 119.9(8)
N2G C7G C6G 115.9(8)
C7G C8G C14G 120.3(9)
C7G C8G C9G 117.4(9)
C14G C8G C9G 122.2(9)
C10G C9G C8G 118.8(9)
C10G C9G H9G 120.6
C8G C9G H9G 120.6
C9G C10G C11G 121.2(9)
C9G C10G H10G 119.4
C11G C10G H10G 119.4
N2G C11G C10G 121.1(8)
N2G C11G C12G 118.7(8)
C10G C11G C12G 120.2(8)
C11G C12G H12P 109.5
C11G C12G H12Q 109.5
H12P C12G H12Q 109.5
C11G C12G H12R 109.5
H12P C12G H12R 109.5
H12Q C12G H12R 109.5
C14G C13G C5G 121.0(9)
C14G C13G H13G 119.5
C5G C13G H13G 119.5
C13G C14G C8G 120.5(10)
C13G C14G H14G 119.7
C8G C14G H14G 119.7
C16G C15G H15P 109.5
C16G C15G H15Q 109.5
H15P C15G H15Q 109.5
C16G C15G H15R 109.5
H15P C15G H15R 109.5
H15Q C15G H15R 109.5
N3G C16G C17G 121.4(8)
N3G C16G C15G 119.6(8)
C17G C16G C15G 119.0(8)
C18G C17G C16G 121.8(9)
C18G C17G H17G 119.1
C16G C17G H17G 119.1
C17G C18G C19G 117.8(8)
C17G C18G H18G 121.1
C19G C18G H18G 121.1
C20G C19G C18G 119.0(8)
C20G C19G C27G 119.3(8)
C18G C19G C27G 121.6(8)
N3G C20G C19G 122.1(8)
N3G C20G C21G 117.8(8)
C19G C20G C21G 120.1(8)
N4G C21G C22G 124.1(8)
N4G C21G C20G 116.7(8)
C22G C21G C20G 119.0(8)
C23G C22G C21G 117.4(9)
C23G C22G C28G 123.3(9)
C21G C22G C28G 119.3(8)
C24G C23G C22G 118.4(9)
C24G C23G H23G 120.8
C22G C23G H23G 120.8
C23G C24G C25G 121.9(9)
C23G C24G H24G 119.1
C25G C24G H24G 119.1
N4G C25G C24G 120.6(9)
N4G C25G C26G 120.7(9)
C24G C25G C26G 118.7(9)
C25G C26G H26P 109.5
C25G C26G H26Q 109.5
H26P C26G H26Q 109.5
C25G C26G H26R 109.5
H26P C26G H26R 109.5
H26Q C26G H26R 109.5
C28G C27G C19G 121.3(8)
C28G C27G H27G 119.4
C19G C27G H27G 119.4
C27G C28G C22G 120.9(8)
C27G C28G H28G 119.5
C22G C28G H28G 119.5
N5G C29G C30G 122.7(9)
N5G C29G H29G 118.6
C30G C29G H29G 118.6
C31G C30G C29G 120.5(9)
C31G C30G H30G 119.7
C29G C30G H30G 119.7
C30G C31G C32G 117.8(9)
C30G C31G H31G 121.1
C32G C31G H31G 121.1
C33G C32G C31G 118.6(8)
C33G C32G C42G 119.2(8)
C31G C32G C42G 122.2(9)
N5G C33G C32G 122.9(8)
N5G C33G C34G 115.9(8)
C32G C33G C34G 121.2(8)
N6G C34G C38G 122.9(8)
N6G C34G C33G 116.9(8)
C38G C34G C33G 120.2(9)
N6G C35G C36G 123.3(9)
N6G C35G H35G 118.3
C36G C35G H35G 118.3
C35G C36G C37G 120.0(9)
C35G C36G H36G 120.0
C37G C36G H36G 120.0
C36G C37G C38G 117.7(9)
C36G C37G H37G 121.1
C38G C37G H37G 121.1
C37G C38G C34G 119.0(9)
C37G C38G C39G 121.9(9)
C34G C38G C39G 119.1(8)
N7G C39G C42G 122.6(10)
N7G C39G C38G 117.2(9)
C42G C39G C38G 120.2(9)
N7G C40G C41G 124.1(11)
N7G C40G H40G 118.0
C41G C40G H40G 118.0
N8G C41G C40G 121.5(12)
N8G C41G H41G 119.3
C40G C41G H41G 119.3
N8G C42G C39G 120.8(9)
N8G C42G C32G 119.0(9)
C39G C42G C32G 120.1(9)
N6H Ru1H N1H 80.1(3)
N6H Ru1H N5H 79.1(3)
N1H Ru1H N5H 96.4(3)
N6H Ru1H N2H 93.0(3)
N1H Ru1H N2H 79.3(3)
N5H Ru1H N2H 171.6(3)
N6H Ru1H N3H 174.2(3)
N1H Ru1H N3H 101.7(3)
N5H Ru1H N3H 95.2(3)
N2H Ru1H N3H 92.8(3)
N6H Ru1H N4H 98.6(3)
N1H Ru1H N4H 178.4(3)
N5H Ru1H N4H 82.6(3)
N2H Ru1H N4H 101.6(3)
N3H Ru1H N4H 79.5(3)
C2H N1H C6H 116.3(8)
C2H N1H Ru1H 132.3(7)
C6H N1H Ru1H 110.8(6)
C11H N2H C7H 117.6(9)
C11H N2H Ru1H 131.5(7)
C7H N2H Ru1H 110.4(6)
C16H N3H C20H 119.4(9)
C16H N3H Ru1H 130.7(7)
C20H N3H Ru1H 109.7(7)
C25H N4H C21H 117.7(9)
C25H N4H Ru1H 132.0(7)
C21H N4H Ru1H 110.1(7)
C29H N5H C33H 117.4(9)
C29H N5H Ru1H 128.1(7)
C33H N5H Ru1H 114.5(6)
C35H N6H C34H 117.4(8)
C35H N6H Ru1H 128.5(7)
C34H N6H Ru1H 114.1(6)
C40H N7H C39H 115.4(10)
C41H N8H C42H 115.9(10)
C2H C1H H1H1 109.5
C2H C1H H1H2 109.5
H1H1 C1H H1H2 109.5
C2H C1H H1H3 109.5
H1H1 C1H H1H3 109.5
H1H2 C1H H1H3 109.5
N1H C2H C3H 121.3(9)
N1H C2H C1H 120.0(8)
C3H C2H C1H 118.6(8)
C4H C3H C2H 122.4(9)
C4H C3H H3H 118.8
C2H C3H H3H 118.8
C3H C4H C5H 117.2(9)
C3H C4H H4H 121.4
C5H C4H H4H 121.4
C6H C5H C4H 118.3(9)
C6H C5H C13H 120.2(9)
C4H C5H C13H 121.3(9)
C5H C6H N1H 123.6(9)
C5H C6H C7H 120.6(9)
N1H C6H C7H 115.8(8)
N2H C7H C8H 123.1(9)
N2H C7H C6H 117.4(8)
C8H C7H C6H 119.3(9)
C9H C8H C7H 118.5(9)
C9H C8H C14H 122.9(9)
C7H C8H C14H 118.7(9)
C10H C9H C8H 117.2(10)
C10H C9H H9H 121.4
C8H C9H H9H 121.4
C9H C10H C11H 122.8(10)
C9H C10H H10H 118.6
C11H C10H H10H 118.6
N2H C11H C10H 120.4(10)
N2H C11H C12H 120.8(9)
C10H C11H C12H 118.8(9)
C11H C12H H12J 109.5
C11H C12H H12K 109.5
H12J C12H H12K 109.5
C11H C12H H12L 109.5
H12J C12H H12L 109.5
H12K C12H H12L 109.5
C14H C13H C5H 119.4(9)
C14H C13H H13H 120.3
C5H C13H H13H 120.3
C13H C14H C8H 121.4(9)
C13H C14H H14H 119.3
C8H C14H H14H 119.3
C16H C15H H15J 109.5
C16H C15H H15K 109.5
H15J C15H H15K 109.5
C16H C15H H15L 109.5
H15J C15H H15L 109.5
H15K C15H H15L 109.5
N3H C16H C17H 120.9(11)
N3H C16H C15H 121.7(9)
C17H C16H C15H 117.3(11)
C18H C17H C16H 119.9(13)
C18H C17H H17H 120.1
C16H C17H H17H 120.1
C17H C18H C19H 120.1(11)
C17H C18H H18H 120.0
C19H C18H H18H 120.0
C18H C19H C20H 117.6(12)
C18H C19H C27H 123.4(12)
C20H C19H C27H 118.9(13)
N3H C20H C21H 119.4(9)
N3H C20H C19H 121.4(11)
C21H C20H C19H 119.1(11)
N4H C21H C20H 117.1(9)
N4H C21H C22H 122.8(11)
C20H C21H C22H 119.9(11)
C21H C22H C28H 119.9(13)
C21H C22H C23H 116.1(12)
C28H C22H C23H 123.9(12)
C24H C23H C22H 119.9(12)
C24H C23H H23H 120.0
C22H C23H H23H 120.0
C23H C24H C25H 120.2(14)
C23H C24H H24H 119.9
C25H C24H H24H 119.9
N4H C25H C24H 122.7(12)
N4H C25H C26H 120.0(9)
C24H C25H C26H 117.2(11)
C25H C26H H26J 109.5
C25H C26H H26K 109.5
H26J C26H H26K 109.5
C25H C26H H26L 109.5
H26J C26H H26L 109.5
H26K C26H H26L 109.5
C28H C27H C19H 120.8(12)
C28H C27H H27H 119.6
C19H C27H H27H 119.6
C27H C28H C22H 121.1(12)
C27H C28H H28H 119.4
C22H C28H H28H 119.4
N5H C29H C30H 122.5(10)
N5H C29H H29H 118.7
C30H C29H H29H 118.7
C31H C30H C29H 118.9(9)
C31H C30H H30H 120.6
C29H C30H H30H 120.6
C32H C31H C30H 119.5(10)
C32H C31H H31H 120.2
C30H C31H H31H 120.2
C31H C32H C33H 118.8(10)
C31H C32H C42H 123.2(10)
C33H C32H C42H 117.9(9)
N5H C33H C32H 122.8(9)
N5H C33H C34H 116.6(9)
C32H C33H C34H 120.6(9)
C38H C34H N6H 123.0(9)
C38H C34H C33H 121.3(9)
N6H C34H C33H 115.6(8)
N6H C35H C36H 121.5(10)
N6H C35H H35H 119.2
C36H C35H H35H 119.2
C37H C36H C35H 120.0(9)
C37H C36H H36H 120.0
C35H C36H H36H 120.0
C36H C37H C38H 120.3(10)
C36H C37H H37H 119.9
C38H C37H H37H 119.9
C34H C38H C37H 117.6(10)
C34H C38H C39H 119.1(9)
C37H C38H C39H 123.3(9)
N7H C39H C42H 121.5(10)
N7H C39H C38H 118.4(9)
C42H C39H C38H 120.2(9)
N7H C40H C41H 122.3(11)
N7H C40H H40H 118.9
C41H C40H H40H 118.9
N8H C41H C40H 123.9(12)
N8H C41H H41H 118.1
C40H C41H H41H 118.1
N8H C42H C39H 121.0(10)
N8H C42H C32H 118.1(9)
C39H C42H C32H 120.9(10)
N5I Ru1I N6I 79.7(4)
N5I Ru1I N2I 173.6(4)
N6I Ru1I N2I 93.9(4)
N5I Ru1I N3I 93.0(3)
N6I Ru1I N3I 170.5(4)
N2I Ru1I N3I 93.4(4)
N5I Ru1I N1I 98.8(3)
N6I Ru1I N1I 83.6(4)
N2I Ru1I N1I 79.5(4)
N3I Ru1I N1I 103.6(3)
N5I Ru1I N4I 79.6(4)
N6I Ru1I N4I 93.6(4)
N2I Ru1I N4I 101.8(4)
N3I Ru1I N4I 79.0(3)
N1I Ru1I N4I 177.0(4)
C2I N1I C6I 117.0(9)
C2I N1I Ru1I 131.3(7)
C6I N1I Ru1I 111.2(7)
C11I N2I C7I 116.6(11)
C11I N2I Ru1I 132.3(10)
C7I N2I Ru1I 111.0(7)
C16I N3I C20I 117.7(9)
C16I N3I Ru1I 132.3(7)
C20I N3I Ru1I 109.6(6)
C25I N4I C21I 116.8(11)
C25I N4I Ru1I 133.1(10)
C21I N4I Ru1I 109.3(7)
C33I N5I C29I 115.9(10)
C33I N5I Ru1I 113.8(8)
C29I N5I Ru1I 130.0(7)
C34I N6I C35I 117.5(10)
C34I N6I Ru1I 112.9(8)
C35I N6I Ru1I 129.1(8)
C40I N7I C39I 117.2(14)
C41I N8I C42I 113.7(15)
C2I C1I H1I1 109.5
C2I C1I H1I2 109.5
H1I1 C1I H1I2 109.5
C2I C1I H1I3 109.5
H1I1 C1I H1I3 109.5
H1I2 C1I H1I3 109.5
N1I C2I C3I 121.5(10)
N1I C2I C1I 120.2(9)
C3I C2I C1I 118.3(10)
C4I C3I C2I 120.0(11)
C4I C3I H3I 120.0
C2I C3I H3I 120.0
C5I C4I C3I 118.9(11)
C5I C4I H4I 120.6
C3I C4I H4I 120.6
C4I C5I C6I 117.8(11)
C4I C5I C13I 122.4(12)
C6I C5I C13I 119.8(12)
N1I C6I C5I 124.2(10)
N1I C6I C7I 116.6(10)
C5I C6I C7I 119.1(11)
N2I C7I C8I 124.0(11)
N2I C7I C6I 117.1(10)
C8I C7I C6I 118.9(12)
C14I C8I C7I 120.5(12)
C14I C8I C9I 126.3(13)
C7I C8I C9I 113.2(13)
C10I C9I C8I 122.1(14)
C10I C9I H9I 118.9
C8I C9I H9I 118.9
C9I C10I C11I 122.2(14)
C9I C10I H10I 118.9
C11I C10I H10I 118.9
N2I C11I C10I 121.3(13)
N2I C11I C12I 118.9(12)
C10I C11I C12I 119.7(12)
C11I C12I H12M 109.5
C11I C12I H12N 109.5
H12M C12I H12N 109.5
C11I C12I H12O 109.5
H12M C12I H12O 109.5
H12N C12I H12O 109.5
C14I C13I C5I 120.4(14)
C14I C13I H13I 119.8
C5I C13I H13I 119.8
C13I C14I C8I 121.0(13)
C13I C14I H14I 119.5
C8I C14I H14I 119.5
C16I C15I H15M 109.5
C16I C15I H15N 109.5
H15M C15I H15N 109.5
C16I C15I H15O 109.5
H15M C15I H15O 109.5
H15N C15I H15O 109.5
N3I C16I C17I 122.3(10)
N3I C16I C15I 120.1(9)
C17I C16I C15I 117.6(9)
C18I C17I C16I 119.7(10)
C18I C17I H17I 120.1
C16I C17I H17I 120.1
C17I C18I C19I 119.9(11)
C17I C18I H18I 120.0
C19I C18I H18I 120.0
C18I C19I C20I 116.8(10)
C18I C19I C27I 123.1(11)
C20I C19I C27I 120.1(10)
N3I C20I C21I 118.3(10)
N3I C20I C19I 122.9(9)
C21I C20I C19I 118.7(10)
N4I C21I C20I 116.1(11)
N4I C21I C22I 122.9(11)
C20I C21I C22I 120.9(12)
C23I C22I C21I 118.3(14)
C23I C22I C28I 123.9(13)
C21I C22I C28I 117.6(11)
C24I C23I C22I 119.1(15)
C24I C23I H23I 120.5
C22I C23I H23I 120.5
C23I C24I C25I 121.5(13)
C23I C24I H24I 119.3
C25I C24I H24I 119.3
N4I C25I C24I 120.7(15)
N4I C25I C26I 118.8(14)
C24I C25I C26I 120.6(12)
C25I C26I H26M 109.5
C25I C26I H26N 109.5
H26M C26I H26N 109.5
C25I C26I H26O 109.5
H26M C26I H26O 109.5
H26N C26I H26O 109.5
C28I C27I C19I 121.0(13)
C28I C27I H27I 119.5
C19I C27I H27I 119.5
C27I C28I C22I 121.2(13)
C27I C28I H28I 119.4
C22I C28I H28I 119.4
N5I C29I C30I 124.6(11)
N5I C29I H29I 117.7
C30I C29I H29I 117.7
C29I C30I C31I 117.2(13)
C29I C30I H30I 121.4
C31I C30I H30I 121.4
C32I C31I C30I 121.1(14)
C32I C31I H31I 119.4
C30I C31I H31I 119.4
C31I C32I C33I 117.5(12)
C31I C32I C42I 124.4(12)
C33I C32I C42I 118.0(12)
N5I C33I C32I 123.6(12)
N5I C33I C34I 115.6(10)
C32I C33I C34I 120.9(11)
N6I C34I C38I 122.4(12)
N6I C34I C33I 116.3(10)
C38I C34I C33I 121.2(11)
N6I C35I C36I 122.5(12)
N6I C35I H35I 118.7
C36I C35I H35I 118.7
C35I C36I C37I 121.1(13)
C35I C36I H36I 119.4
C37I C36I H36I 119.4
C38I C37I C36I 116.6(12)
C38I C37I H37I 121.7
C36I C37I H37I 121.7
C37I C38I C34I 119.8(12)
C37I C38I C39I 121.7(12)
C34I C38I C39I 118.4(12)
N7I C39I C42I 120.4(13)
N7I C39I C38I 118.2(13)
C42I C39I C38I 121.4(12)
N7I C40I C41I 120.5(14)
N7I C40I H40I 119.7
C41I C40I H40I 119.7
N8I C41I C40I 125.0(14)
N8I C41I H41I 117.5
C40I C41I H41I 117.5
N8I C42I C39I 123.0(13)
N8I C42I C32I 117.0(14)
C39I C42I C32I 119.9(12)
F4A P1A F5A 90.6(5)
F4A P1A F2A 91.4(5)
F5A P1A F2A 90.3(4)
F4A P1A F6A 90.3(6)
F5A P1A F6A 179.0(6)
F2A P1A F6A 90.1(5)
F4A P1A F1A 89.6(5)
F5A P1A F1A 89.8(4)
F2A P1A F1A 179.0(5)
F6A P1A F1A 89.8(5)
F4A P1A F3A 179.5(6)
F5A P1A F3A 89.4(5)
F2A P1A F3A 89.1(5)
F6A P1A F3A 89.8(6)
F1A P1A F3A 89.9(4)
F5B P1B F4B 90.7(4)
F5B P1B F1B 91.5(4)
F4B P1B F1B 91.3(4)
F5B P1B F3B 90.8(4)
F4B P1B F3B 178.4(4)
F1B P1B F3B 88.1(4)
F5B P1B F6B 179.2(5)
F4B P1B F6B 90.1(4)
F1B P1B F6B 88.7(4)
F3B P1B F6B 88.4(4)
F5B P1B F2B 90.4(4)
F4B P1B F2B 88.4(4)
F1B P1B F2B 178.1(4)
F3B P1B F2B 92.1(4)
F6B P1B F2B 89.4(4)
F4C P1C F6C 92.8(6)
F4C P1C F3C 178.7(6)
F6C P1C F3C 88.4(6)
F4C P1C F1C 88.9(5)
F6C P1C F1C 89.2(5)
F3C P1C F1C 90.5(5)
F4C P1C F5C 90.1(6)
F6C P1C F5C 177.1(6)
F3C P1C F5C 88.7(5)
F1C P1C F5C 90.9(5)
F4C P1C F2C 91.2(5)
F6C P1C F2C 90.9(5)
F3C P1C F2C 89.4(5)
F1C P1C F2C 179.9(6)
F5C P1C F2C 89.0(5)
F3D P1D F2D 90.0(5)
F3D P1D F6D 92.0(6)
F2D P1D F6D 91.7(6)
F3D P1D F4D 178.7(6)
F2D P1D F4D 91.2(5)
F6D P1D F4D 87.5(6)
F3D P1D F5D 89.2(5)
F2D P1D F5D 89.7(5)
F6D P1D F5D 178.1(6)
F4D P1D F5D 91.3(6)
F3D P1D F1D 92.1(5)
F2D P1D F1D 175.6(6)
F6D P1D F1D 92.1(6)
F4D P1D F1D 86.7(5)
F5D P1D F1D 86.5(5)
F3E P1E F5E 91.2(7)
F3E P1E F6E 93.7(7)
F5E P1E F6E 174.3(7)
F3E P1E F1E 93.8(6)
F5E P1E F1E 88.5(5)
F6E P1E F1E 94.0(5)
F3E P1E F2E 89.6(5)
F5E P1E F2E 90.5(5)
F6E P1E F2E 86.7(5)
F1E P1E F2E 176.4(6)
F3E P1E F4E 178.8(6)
F5E P1E F4E 89.5(6)
F6E P1E F4E 85.5(7)
F1E P1E F4E 87.1(6)
F2E P1E F4E 89.5(5)
F3F P1F F6F 89.7(9)
F3F P1F F4F 175.8(9)
F6F P1F F4F 91.6(10)
F3F P1F F5F 90.7(8)
F6F P1F F5F 179.0(7)
F4F P1F F5F 87.9(9)
F3F P1F F2F 86.2(8)
F6F P1F F2F 89.7(6)
F4F P1F F2F 97.8(8)
F5F P1F F2F 91.2(6)
F3F P1F F1F 93.1(7)
F6F P1F F1F 88.9(5)
F4F P1F F1F 82.9(7)
F5F P1F F1F 90.1(6)
F2F P1F F1F 178.5(6)
F6G P1G F2G 91.3(5)
F6G P1G F3G 90.5(4)
F2G P1G F3G 89.4(4)
F6G P1G F5G 179.0(6)
F2G P1G F5G 89.7(5)
F3G P1G F5G 89.6(4)
F6G P1G F4G 90.9(5)
F2G P1G F4G 90.4(4)
F3G P1G F4G 178.5(5)
F5G P1G F4G 88.9(4)
F6G P1G F1G 89.2(4)
F2G P1G F1G 179.2(6)
F3G P1G F1G 90.1(4)
F5G P1G F1G 89.8(5)
F4G P1G F1G 90.2(4)
F5H P1H F3H 91.5(6)
F5H P1H F6H 177.2(6)
F3H P1H F6H 90.0(5)
F5H P1H F1H 92.0(5)
F3H P1H F1H 89.4(4)
F6H P1H F1H 90.3(5)
F5H P1H F2H 87.9(5)
F3H P1H F2H 89.0(5)
F6H P1H F2H 89.8(5)
F1H P1H F2H 178.4(5)
F5H P1H F4H 89.1(6)
F3H P1H F4H 179.3(6)
F6H P1H F4H 89.4(5)
F1H P1H F4H 90.9(5)
F2H P1H F4H 90.7(5)
F3I P1I F6I 93.0(5)
F3I P1I F4I 177.5(4)
F6I P1I F4I 88.3(5)
F3I P1I F5I 88.6(5)
F6I P1I F5I 178.4(5)
F4I P1I F5I 90.1(5)
F3I P1I F2I 90.7(4)
F6I P1I F2I 88.9(4)
F4I P1I F2I 91.5(4)
F5I P1I F2I 91.2(4)
F3I P1I F1I 89.6(4)
F6I P1I F1I 90.8(4)
F4I P1I F1I 88.3(4)
F5I P1I F1I 89.1(4)
F2I P1I F1I 179.6(4)
F4J P1J F2J 90.8(6)
F4J P1J F1J 90.2(6)
F2J P1J F1J 178.9(6)
F4J P1J F3J 172.9(7)
F2J P1J F3J 89.2(6)
F1J P1J F3J 89.8(5)
F4J P1J F6J 99.9(8)
F2J P1J F6J 90.3(6)
F1J P1J F6J 89.2(6)
F3J P1J F6J 87.2(6)
F4J P1J F5J 86.5(7)
F2J P1J F5J 89.0(5)
F1J P1J F5J 91.4(5)
F3J P1J F5J 86.4(6)
F6J P1J F5J 173.6(7)
F4K P1K F3K 179.4(10)
F4K P1K F5K 86.9(8)
F3K P1K F5K 92.6(10)
F4K P1K F2K 90.9(8)
F3K P1K F2K 88.7(8)
F5K P1K F2K 84.9(7)
F4K P1K F6K 89.0(9)
F3K P1K F6K 91.4(10)
F5K P1K F6K 173.2(9)
F2K P1K F6K 89.7(7)
F4K P1K F1K 90.7(6)
F3K P1K F1K 89.7(7)
F5K P1K F1K 93.5(6)
F2K P1K F1K 177.7(8)
F6K P1K F1K 92.0(6)
F1L P1L F4L 89.8(4)
F1L P1L F3L 90.0(4)
F4L P1L F3L 179.5(4)
F1L P1L F5L 92.1(4)
F4L P1L F5L 89.7(4)
F3L P1L F5L 89.8(4)
F1L P1L F6L 90.7(4)
F4L P1L F6L 90.1(4)
F3L P1L F6L 90.4(4)
F5L P1L F6L 177.2(5)
F1L P1L F2L 178.6(5)
F4L P1L F2L 90.9(4)
F3L P1L F2L 89.3(4)
F5L P1L F2L 89.0(4)
F6L P1L F2L 88.1(4)
F4M P1M F6M 90.7(4)
F4M P1M F2M 90.5(4)
F6M P1M F2M 91.3(3)
F4M P1M F5M 89.3(4)
F6M P1M F5M 179.1(4)
F2M P1M F5M 89.6(3)
F4M P1M F3M 178.7(4)
F6M P1M F3M 90.5(4)
F2M P1M F3M 89.9(3)
F5M P1M F3M 89.5(4)
F4M P1M F1M 91.0(4)
F6M P1M F1M 89.8(3)
F2M P1M F1M 178.1(4)
F5M P1M F1M 89.3(3)
F3M P1M F1M 88.5(3)
F4N P1N F3N 179.7(6)
F4N P1N F5N 90.1(5)
F3N P1N F5N 89.6(4)
F4N P1N F6N 90.6(5)
F3N P1N F6N 89.8(5)
F5N P1N F6N 178.8(5)
F4N P1N F1N 89.1(4)
F3N P1N F1N 90.9(4)
F5N P1N F1N 89.7(4)
F6N P1N F1N 89.3(4)
F4N P1N F2N 89.3(4)
F3N P1N F2N 90.8(4)
F5N P1N F2N 91.2(4)
F6N P1N F2N 89.8(5)
F1N P1N F2N 178.1(5)
F2O P1O F6O 90.8(5)
F2O P1O F4O 92.2(4)
F6O P1O F4O 90.0(4)
F2O P1O F5O 90.7(5)
F6O P1O F5O 178.5(5)
F4O P1O F5O 90.1(4)
F2O P1O F3O 89.5(4)
F6O P1O F3O 90.9(4)
F4O P1O F3O 178.1(4)
F5O P1O F3O 88.9(4)
F2O P1O F1O 178.4(5)
F6O P1O F1O 90.0(4)
F4O P1O F1O 89.2(4)
F5O P1O F1O 88.4(4)
F3O P1O F1O 89.1(4)
F2P P1P F3P 89.1(5)
F2P P1P F1P 179.4(8)
F3P P1P F1P 90.7(5)
F2P P1P F5P 91.0(7)
F3P P1P F5P 89.8(5)
F1P P1P F5P 88.5(6)
F2P P1P F4P 92.3(7)
F3P P1P F4P 178.5(6)
F1P P1P F4P 87.9(6)
F5P P1P F4P 90.6(6)
F2P P1P F6P 94.8(7)
F3P P1P F6P 89.5(5)
F1P P1P F6P 85.8(6)
F5P P1P F6P 174.2(7)
F4P P1P F6P 90.0(6)
F4Q P1Q F2Q 89.8(5)
F4Q P1Q F6Q 91.7(5)
F2Q P1Q F6Q 89.5(5)
F4Q P1Q F3Q 179.4(5)
F2Q P1Q F3Q 90.8(5)
F6Q P1Q F3Q 88.1(5)
F4Q P1Q F5Q 90.9(5)
F2Q P1Q F5Q 89.3(5)
F6Q P1Q F5Q 177.1(6)
F3Q P1Q F5Q 89.3(5)
F4Q P1Q F1Q 90.1(4)
F2Q P1Q F1Q 179.8(6)
F6Q P1Q F1Q 90.4(4)
F3Q P1Q F1Q 89.4(4)
F5Q P1Q F1Q 90.8(5)
F5R P1R F4R 108.2(11)
F5R P1R F3R 93.3(9)
F4R P1R F3R 158.4(11)
F5R P1R F1R 87.7(6)
F4R P1R F1R 92.3(7)
F3R P1R F1R 90.5(6)
F5R P1R F2R 91.1(8)
F4R P1R F2R 87.6(7)
F3R P1R F2R 90.0(6)
F1R P1R F2R 178.7(9)
F5R P1R F6R 172.8(10)
F4R P1R F6R 78.7(9)
F3R P1R F6R 79.9(8)
F1R P1R F6R 89.8(7)
F2R P1R F6R 91.5(8)
O1SA C1SA C2SA 121.8(11)
O1SA C1SA C3SA 118.7(11)
C2SA C1SA C3SA 119.4(11)
C1SA C2SA H2S4 109.5
C1SA C2SA H2S5 109.5
H2S4 C2SA H2S5 109.5
C1SA C2SA H2S6 109.5
H2S4 C2SA H2S6 109.5
H2S5 C2SA H2S6 109.5
C1SA C3SA H3S4 109.5
C1SA C3SA H3S5 109.5
H3S4 C3SA H3S5 109.5
C1SA C3SA H3S6 109.5
H3S4 C3SA H3S6 109.5
H3S5 C3SA H3S6 109.5
O1SB C1SB C2SB 121.2(11)
O1SB C1SB C3SB 121.6(11)
C2SB C1SB C3SB 117.1(11)
C1SB C2SB H2SP 109.5
C1SB C2SB H2SQ 109.5
H2SP C2SB H2SQ 109.5
C1SB C2SB H2SR 109.5
H2SP C2SB H2SR 109.5
H2SQ C2SB H2SR 109.5
C1SB C3SB H3SP 109.5
C1SB C3SB H3SQ 109.5
H3SP C3SB H3SQ 109.5
C1SB C3SB H3SR 109.5
H3SP C3SB H3SR 109.5
H3SQ C3SB H3SR 109.5
O1SC C1SC C2SC 106.0(16)
O1SC C1SC C3SC 137.1(19)
C2SC C1SC C3SC 115.2(16)
C1SC C2SC H2S7 109.5
C1SC C2SC H2S8 109.5
H2S7 C2SC H2S8 109.5
C1SC C2SC H2S9 109.5
H2S7 C2SC H2S9 109.5
H2S8 C2SC H2S9 109.5
C1SC C3SC H3S7 109.5
C1SC C3SC H3S8 109.5
H3S7 C3SC H3S8 109.5
C1SC C3SC H3S9 109.5
H3S7 C3SC H3S9 109.5
H3S8 C3SC H3S9 109.5
O1SD C1SD C2SD 113.0(13)
O1SD C1SD C3SD 128.5(14)
C2SD C1SD C3SD 118.4(13)
C1SD C2SD H2SJ 109.5
C1SD C2SD H2SK 109.5
H2SJ C2SD H2SK 109.5
C1SD C2SD H2SL 109.5
H2SJ C2SD H2SL 109.5
H2SK C2SD H2SL 109.5
C1SD C3SD H3SJ 109.5
C1SD C3SD H3SK 109.5
H3SJ C3SD H3SK 109.5
C1SD C3SD H3SL 109.5
H3SJ C3SD H3SL 109.5
H3SK C3SD H3SL 109.5
O1SE C1SE C3SE 119.3(14)
O1SE C1SE C2SE 117.7(14)
C3SE C1SE C2SE 122.7(14)
C1SE C2SE H2SS 109.5
C1SE C2SE H2ST 109.5
H2SS C2SE H2ST 109.5
C1SE C2SE H2SU 109.5
H2SS C2SE H2SU 109.5
H2ST C2SE H2SU 109.5
C1SE C3SE H3SS 109.5
C1SE C3SE H3ST 109.5
H3SS C3SE H3ST 109.5
C1SE C3SE H3SU 109.5
H3SS C3SE H3SU 109.5
H3ST C3SE H3SU 109.5
O1SF C1SF C3SF 119.0(16)
O1SF C1SF C2SF 128.7(17)
C3SF C1SF C2SF 112.3(14)
C1SF C2SF H2SX 109.5
C1SF C2SF H2SY 109.5
H2SX C2SF H2SY 109.5
C1SF C2SF H2SZ 109.5
H2SX C2SF H2SZ 109.5
H2SY C2SF H2SZ 109.5
C1SF C3SF H3SX 109.5
C1SF C3SF H3SY 109.5
H3SX C3SF H3SY 109.5
C1SF C3SF H3SZ 109.5
H3SX C3SF H3SZ 109.5
H3SY C3SF H3SZ 109.5
O1SG C1SG C2SG 119.1(15)
O1SG C1SG C3SG 122.2(16)
C2SG C1SG C3SG 118.6(15)
C1SG C2SG H2S1 109.5
C1SG C2SG H2S2 109.5
H2S1 C2SG H2S2 109.5
C1SG C2SG H2S3 109.5
H2S1 C2SG H2S3 109.5
H2S2 C2SG H2S3 109.5
C1SG C3SG H3S1 109.5
C1SG C3SG H3S2 109.5
H3S1 C3SG H3S2 109.5
C1SG C3SG H3S3 109.5
H3S1 C3SG H3S3 109.5
H3S2 C3SG H3S3 109.5
O1SH C1SH C3SH 127.5(17)
O1SH C1SH C2SH 114.5(17)
C3SH C1SH C2SH 118.1(14)
C1SH C2SH H2SA 109.5
C1SH C2SH H2SB 109.5
H2SA C2SH H2SB 109.5
C1SH C2SH H2SC 109.5
H2SA C2SH H2SC 109.5
H2SB C2SH H2SC 109.5
C1SH C3SH H3SA 109.5
C1SH C3SH H3SB 109.5
H3SA C3SH H3SB 109.5
C1SH C3SH H3SC 109.5
H3SA C3SH H3SC 109.5
H3SB C3SH H3SC 109.5
O1SI C1SI C3SI 121.8(10)
O1SI C1SI C2SI 122.0(12)
C3SI C1SI C2SI 116.2(12)
C1SI C2SI H2SM 109.5
C1SI C2SI H2SN 109.5
H2SM C2SI H2SN 109.5
C1SI C2SI H2SO 109.5
H2SM C2SI H2SO 109.5
H2SN C2SI H2SO 109.5
C1SI C3SI H3SM 109.5
C1SI C3SI H3SN 109.5
H3SM C3SI H3SN 109.5
C1SI C3SI H3SO 109.5
H3SM C3SI H3SO 109.5
H3SN C3SI H3SO 109.5
O1SJ C1SJ C2SJ 124.1(17)
O1SJ C1SJ C3SJ 123.0(18)
C2SJ C1SJ C3SJ 112.9(16)
C1SJ C2SJ H2SG 109.5
C1SJ C2SJ H2SH 109.5
H2SG C2SJ H2SH 109.5
C1SJ C2SJ H2SI 109.5
H2SG C2SJ H2SI 109.5
H2SH C2SJ H2SI 109.5
C1SJ C3SJ H3SG 109.5
C1SJ C3SJ H3SH 109.5
H3SG C3SJ H3SH 109.5
C1SJ C3SJ H3SI 109.5
H3SG C3SJ H3SI 109.5
H3SH C3SJ H3SI 109.5
O1SK C1SK C3SK 121.2(11)
O1SK C1SK C2SK 121.8(10)
C3SK C1SK C2SK 117.0(11)
C1SK C2SK H2SD 109.5
C1SK C2SK H2SE 109.5
H2SD C2SK H2SE 109.5
C1SK C2SK H2SF 109.5
H2SD C2SK H2SF 109.5
H2SE C2SK H2SF 109.5
C1SK C3SK H3SD 109.5
C1SK C3SK H3SE 109.5
H3SD C3SK H3SE 109.5
C1SK C3SK H3SF 109.5
H3SD C3SK H3SF 109.5
H3SE C3SK H3SF 109.5
C3E1 O1E1 C2E1 112.5(14)
C2E1 C1E1 H1E4 109.5
C2E1 C1E1 H1E5 109.5
H1E4 C1E1 H1E5 109.5
C2E1 C1E1 H1E6 109.5
H1E4 C1E1 H1E6 109.5
H1E5 C1E1 H1E6 109.5
O1E1 C2E1 C1E1 110.5(14)
O1E1 C2E1 H2E1 109.5
C1E1 C2E1 H2E1 109.5
O1E1 C2E1 H2E2 109.5
C1E1 C2E1 H2E2 109.5
H2E1 C2E1 H2E2 108.1
O1E1 C3E1 C4E1 109.6(18)
O1E1 C3E1 H3E1 109.8
C4E1 C3E1 H3E1 109.8
O1E1 C3E1 H3E2 109.8
C4E1 C3E1 H3E2 109.8
H3E1 C3E1 H3E2 108.2
C3E1 C4E1 H4E1 109.5
C3E1 C4E1 H4E2 109.5
H4E1 C4E1 H4E2 109.5
C3E1 C4E1 H4E3 109.5
H4E1 C4E1 H4E3 109.5
H4E2 C4E1 H4E3 109.5

loop_
_geom_bond_atom_site_label_1
_geom_bond_atom_site_label_2
_geom_bond_distance
Ru1A N5A 2.083(7)
Ru1A N2A 2.091(8)
Ru1A N6A 2.093(7)
Ru1A N1A 2.105(8)
Ru1A N4A 2.119(8)
Ru1A N3A 2.122(7)
N1A C2A 1.347(13)
N1A C6A 1.377(13)
N2A C11A 1.333(14)
N2A C7A 1.421(14)
N3A C16A 1.332(12)
N3A C20A 1.374(12)
N4A C25A 1.350(12)
N4A C21A 1.391(12)
N5A C33A 1.365(11)
N5A C29A 1.368(11)
N6A C35A 1.332(11)
N6A C34A 1.369(11)
N7A C40A 1.327(13)
N7A C39A 1.356(12)
N8A C41A 1.334(14)
N8A C42A 1.346(12)
C1A C2A 1.495(14)
C1A H1A1 0.9800
C1A H1A2 0.9800
C1A H1A3 0.9800
C2A C3A 1.411(14)
C3A C4A 1.341(17)
C3A H3A 0.9500
C4A C5A 1.411(18)
C4A H4A 0.9500
C5A C13A 1.415(16)
C5A C6A 1.424(16)
C6A C7A 1.399(16)
C7A C8A 1.400(13)
C8A C9A 1.361(18)
C8A C14A 1.475(19)
C9A C10A 1.363(19)
C9A H9A 0.9500
C10A C11A 1.421(14)
C10A H10A 0.9500
C11A C12A 1.519(18)
C12A H12D 0.9800
C12A H12E 0.9800
C12A H12F 0.9800
C13A C14A 1.263(19)
C13A H13A 0.9500
C14A H14A 0.9500
C15A C16A 1.496(14)
C15A H15D 0.9800
C15A H15E 0.9800
C15A H15F 0.9800
C16A C17A 1.424(13)
C17A C18A 1.328(15)
C17A H17A 0.9500
C18A C19A 1.390(14)
C18A H18A 0.9500
C19A C20A 1.399(13)
C19A C27A 1.439(14)
C20A C21A 1.453(13)
C21A C22A 1.410(14)
C22A C23A 1.390(15)
C22A C28A 1.438(14)
C23A C24A 1.380(15)
C23A H23A 0.9500
C24A C25A 1.344(15)
C24A H24A 0.9500
C25A C26A 1.509(14)
C26A H26D 0.9800
C26A H26E 0.9800
C26A H26F 0.9800
C27A C28A 1.336(16)
C27A H27A 0.9500
C28A H28A 0.9500
C29A C30A 1.343(14)
C29A H29A 0.9500
C30A C31A 1.405(14)
C30A H30A 0.9500
C31A C32A 1.378(12)
C31A H31A 0.9500
C32A C33A 1.406(12)
C32A C42A 1.438(13)
C33A C34A 1.422(11)
C34A C38A 1.391(12)
C35A C36A 1.385(13)
C35A H35A 0.9500
C36A C37A 1.356(13)
C36A H36A 0.9500
C37A C38A 1.401(12)
C37A H37A 0.9500
C38A C39A 1.458(12)
C39A C42A 1.408(13)
C40A C41A 1.385(15)
C40A H40A 0.9500
C41A H41A 0.9500
Ru1B N6B 2.071(7)
Ru1B N5B 2.097(8)
Ru1B N2B 2.100(8)
Ru1B N1B 2.106(8)
Ru1B N4B 2.111(8)
Ru1B N3B 2.116(8)
N1B C2B 1.341(14)
N1B C6B 1.360(14)
N2B C7B 1.359(12)
N2B C11B 1.359(12)
N3B C16B 1.344(13)
N3B C20B 1.353(14)
N4B C25B 1.344(13)
N4B C21B 1.382(12)
N5B C29B 1.325(13)
N5B C33B 1.334(13)
N6B C35B 1.305(12)
N6B C34B 1.396(12)
N7B C40B 1.332(13)
N7B C39B 1.348(13)
N8B C41B 1.313(15)
N8B C42B 1.353(13)
C1B C2B 1.504(18)
C1B H1B1 0.9800
C1B H1B2 0.9800
C1B H1B3 0.9800
C2B C3B 1.398(18)
C3B C4B 1.34(2)
C3B H3B 0.9500
C4B C5B 1.433(17)
C4B H4B 0.9500
C5B C6B 1.393(14)
C5B C13B 1.434(18)
C6B C7B 1.443(14)
C7B C8B 1.408(14)
C8B C9B 1.415(15)
C8B C14B 1.419(15)
C9B C10B 1.348(15)
C9B H9B 0.9500
C10B C11B 1.414(14)
C10B H10B 0.9500
C11B C12B 1.472(13)
C12B H12V 0.9800
C12B H12W 0.9800
C12B H12X 0.9800
C13B C14B 1.344(18)
C13B H13B 0.9500
C14B H14B 0.9500
C15B C16B 1.524(16)
C15B H15V 0.9800
C15B H15W 0.9800
C15B H15X 0.9800
C16B C17B 1.406(14)
C17B C18B 1.363(18)
C17B H17B 0.9500
C18B C19B 1.392(17)
C18B H18B 0.9500
C19B C27B 1.405(17)
C19B C20B 1.414(14)
C20B C21B 1.436(15)
C21B C22B 1.411(15)
C22B C23B 1.417(18)
C22B C28B 1.442(16)
C23B C24B 1.357(17)
C23B H23B 0.9500
C24B C25B 1.428(15)
C24B H24B 0.9500
C25B C26B 1.498(13)
C26B H26V 0.9800
C26B H26W 0.9800
C26B H26X 0.9800
C27B C28B 1.344(19)
C27B H27B 0.9500
C28B H28B 0.9500
C29B C30B 1.391(15)
C29B H29B 0.9500
C30B C31B 1.355(15)
C30B H30B 0.9500
C31B C32B 1.428(14)
C31B H31B 0.9500
C32B C33B 1.375(14)
C32B C42B 1.452(14)
C33B C34B 1.447(14)
C34B C38B 1.397(13)
C35B C36B 1.387(13)
C35B H35B 0.9500
C36B C37B 1.389(14)
C36B H36B 0.9500
C37B C38B 1.367(13)
C37B H37B 0.9500
C38B C39B 1.469(13)
C39B C42B 1.388(15)
C40B C41B 1.384(17)
C40B H40B 0.9500
C41B H41B 0.9500
Ru1C N5C 2.082(7)
Ru1C N6C 2.092(7)
Ru1C N2C 2.094(8)
Ru1C N3C 2.110(8)
Ru1C N1C 2.131(8)
Ru1C N4C 2.137(8)
N1C C2C 1.326(13)
N1C C6C 1.402(12)
N2C C11C 1.345(12)
N2C C7C 1.393(12)
N3C C16C 1.323(12)
N3C C20C 1.392(12)
N4C C25C 1.333(12)
N4C C21C 1.359(12)
N5C C29C 1.355(11)
N5C C33C 1.358(12)
N6C C34C 1.334(12)
N6C C35C 1.336(12)
N7C C40C 1.334(16)
N7C C39C 1.381(13)
N8C C41C 1.311(14)
N8C C42C 1.354(13)
C1C C2C 1.490(13)
C1C H1C1 0.9800
C1C H1C2 0.9800
C1C H1C3 0.9800
C2C C3C 1.402(14)
C3C C4C 1.365(16)
C3C H3C 0.9500
C4C C5C 1.369(16)
C4C H4C 0.9500
C5C C6C 1.396(14)
C5C C13C 1.441(15)
C6C C7C 1.415(14)
C7C C8C 1.400(13)
C8C C14C 1.420(15)
C8C C9C 1.429(15)
C9C C10C 1.345(15)
C9C H9C 0.9500
C10C C11C 1.428(13)
C10C H10C 0.9500
C11C C12C 1.488(14)
C12C H12A 0.9800
C12C H12B 0.9800
C12C H12C 0.9800
C13C C14C 1.344(17)
C13C H13C 0.9500
C14C H14C 0.9500
C15C C16C 1.496(13)
C15C H15A 0.9800
C15C H15B 0.9800
C15C H15C 0.9800
C16C C17C 1.416(13)
C17C C18C 1.345(15)
C17C H17C 0.9500
C18C C19C 1.403(15)
C18C H18C 0.9500
C19C C20C 1.390(13)
C19C C27C 1.429(14)
C20C C21C 1.437(13)
C21C C22C 1.421(13)
C22C C28C 1.399(15)
C22C C23C 1.402(15)
C23C C24C 1.344(16)
C23C H23C 0.9500
C24C C25C 1.435(13)
C24C H24C 0.9500
C25C C26C 1.466(15)
C26C H26A 0.9800
C26C H26B 0.9800
C26C H26C 0.9800
C27C C28C 1.387(16)
C27C H27C 0.9500
C28C H28C 0.9500
C29C C30C 1.381(12)
C29C H29C 0.9500
C30C C31C 1.363(14)
C30C H30C 0.9500
C31C C32C 1.424(13)
C31C H31C 0.9500
C32C C33C 1.371(13)
C32C C42C 1.436(13)
C33C C34C 1.464(12)
C34C C38C 1.423(13)
C35C C36C 1.377(14)
C35C H35C 0.9500
C36C C37C 1.358(15)
C36C H36C 0.9500
C37C C38C 1.394(14)
C37C H37C 0.9500
C38C C39C 1.429(14)
C39C C42C 1.408(15)
C40C C41C 1.391(17)
C40C H40C 0.9500
C41C H41C 0.9500
Ru1D N6D 2.077(8)
Ru1D N5D 2.082(8)
Ru1D N3D 2.105(8)
Ru1D N2D 2.113(8)
Ru1D N1D 2.123(8)
Ru1D N4D 2.124(8)
N1D C2D 1.345(13)
N1D C6D 1.383(13)
N2D C11D 1.320(13)
N2D C7D 1.387(13)
N3D C16D 1.340(13)
N3D C20D 1.389(12)
N4D C25D 1.336(12)
N4D C21D 1.369(12)
N5D C29D 1.322(12)
N5D C33D 1.375(12)
N6D C35D 1.361(11)
N6D C34D 1.364(12)
N7D C40D 1.324(13)
N7D C39D 1.331(13)
N8D C41D 1.296(14)
N8D C42D 1.343(12)
C1D C2D 1.474(16)
C1D H1D1 0.9800
C1D H1D2 0.9800
C1D H1D3 0.9800
C2D C3D 1.408(15)
C3D C4D 1.365(18)
C3D H3D 0.9500
C4D C5D 1.385(18)
C4D H4D 0.9500
C5D C6D 1.380(15)
C5D C13D 1.462(16)
C6D C7D 1.426(15)
C7D C8D 1.404(14)
C8D C9D 1.383(16)
C8D C14D 1.460(16)
C9D C10D 1.339(16)
C9D H9D 0.9500
C10D C11D 1.414(14)
C10D H10D 0.9500
C11D C12D 1.469(14)
C12D H12Y 0.9800
C12D H12Z 0.9800
C12D H12' 0.9800
C13D C14D 1.364(18)
C13D H13D 0.9500
C14D H14D 0.9500
C15D C16D 1.471(16)
C15D H15Y 0.9800
C15D H15Z 0.9800
C15D H15' 0.9800
C16D C17D 1.424(16)
C17D C18D 1.364(17)
C17D H17D 0.9500
C18D C19D 1.399(16)
C18D H18D 0.9500
C19D C20D 1.396(14)
C19D C27D 1.421(15)
C20D C21D 1.412(14)
C21D C22D 1.392(14)
C22D C23D 1.396(15)
C22D C28D 1.422(15)
C23D C24D 1.358(16)
C23D H23D 0.9500
C24D C25D 1.421(15)
C24D H24D 0.9500
C25D C26D 1.488(14)
C26D H26Y 0.9800
C26D H26Z 0.9800
C26D H26' 0.9800
C27D C28D 1.338(16)
C27D H27D 0.9500
C28D H28D 0.9500
C29D C30D 1.423(14)
C29D H29D 0.9500
C30D C31D 1.351(14)
C30D H30D 0.9500
C31D C32D 1.394(13)
C31D H31D 0.9500
C32D C33D 1.405(12)
C32D C42D 1.444(13)
C33D C34D 1.421(12)
C34D C38D 1.410(13)
C35D C36D 1.379(13)
C35D H35D 0.9500
C36D C37D 1.390(13)
C36D H36D 0.9500
C37D C38D 1.403(13)
C37D H37D 0.9500
C38D C39D 1.454(13)
C39D C42D 1.416(13)
C40D C41D 1.454(15)
C40D H40D 0.9500
C41D H41D 0.9500
Ru1E N3E 2.071(9)
Ru1E N6E 2.073(8)
Ru1E N1E 2.090(9)
Ru1E N5E 2.092(8)
Ru1E N2E 2.106(9)
Ru1E N4E 2.132(9)
N1E C2E 1.346(18)
N1E C6E 1.440(18)
N2E C11E 1.360(18)
N2E C7E 1.383(17)
N3E C16E 1.361(14)
N3E C20E 1.400(14)
N4E C25E 1.336(14)
N4E C21E 1.360(15)
N5E C29E 1.325(13)
N5E C33E 1.385(13)
N6E C35E 1.338(13)
N6E C34E 1.383(12)
N7E C40E 1.324(15)
N7E C39E 1.368(13)
N8E C41E 1.338(16)
N8E C42E 1.342(14)
C1E C2E 1.50(2)
C1E H1E1 0.9800
C1E H1E2 0.9800
C1E H1E3 0.9800
C2E C3E 1.429(19)
C3E C4E 1.41(3)
C3E H3E 0.9500
C4E C5E 1.35(3)
C4E H4E 0.9500
C5E C6E 1.382(19)
C5E C13E 1.50(3)
C6E C7E 1.37(2)
C7E C8E 1.48(2)
C8E C14E 1.35(3)
C8E C9E 1.39(3)
C9E C10E 1.32(3)
C9E H9E 0.9500
C10E C11E 1.418(19)
C10E H10E 0.9500
C11E C12E 1.43(2)
C12E H12S 0.9800
C12E H12T 0.9800
C12E H12U 0.9800
C13E C14E 1.32(3)
C13E H13E 0.9500
C14E H14E 0.9500
C15E C16E 1.428(17)
C15E H15S 0.9800
C15E H15T 0.9800
C15E H15U 0.9800
C16E C17E 1.440(17)
C17E C18E 1.369(19)
C17E H17E 0.9500
C18E C19E 1.402(18)
C18E H18E 0.9500
C19E C27E 1.393(17)
C19E C20E 1.418(17)
C20E C21E 1.426(15)
C21E C22E 1.389(16)
C22E C23E 1.392(17)
C22E C28E 1.460(18)
C23E C24E 1.369(18)
C23E H23E 0.9500
C24E C25E 1.378(17)
C24E H24E 0.9500
C25E C26E 1.501(17)
C26E H26S 0.9800
C26E H26T 0.9800
C26E H26U 0.9800
C27E C28E 1.331(18)
C27E H27E 0.9500
C28E H28E 0.9500
C29E C30E 1.376(17)
C29E H29E 0.9500
C30E C31E 1.357(18)
C30E H30E 0.9500
C31E C32E 1.403(15)
C31E H31E 0.9500
C32E C33E 1.370(14)
C32E C42E 1.433(14)
C33E C34E 1.436(13)
C34E C38E 1.375(13)
C35E C36E 1.384(15)
C35E H35E 0.9500
C36E C37E 1.370(16)
C36E H36E 0.9500
C37E C38E 1.383(14)
C37E H37E 0.9500
C38E C39E 1.463(14)
C39E C42E 1.399(15)
C40E C41E 1.356(18)
C40E H40E 0.9500
C41E H41E 0.9500
Ru1F N5F 2.061(8)
Ru1F N6F 2.070(8)
Ru1F N4F 2.098(8)
Ru1F N2F 2.119(8)
Ru1F N1F 2.120(8)
Ru1F N3F 2.136(8)
N1F C2F 1.339(13)
N1F C6F 1.384(12)
N2F C11F 1.336(13)
N2F C7F 1.389(13)
N3F C16F 1.321(13)
N3F C20F 1.371(13)
N4F C25F 1.369(12)
N4F C21F 1.389(12)
N5F C29F 1.353(12)
N5F C33F 1.359(12)
N6F C35F 1.338(11)
N6F C34F 1.381(12)
N7F C40F 1.329(13)
N7F C39F 1.339(12)
N8F C41F 1.297(14)
N8F C42F 1.373(12)
C1F C2F 1.502(14)
C1F H1F1 0.9800
C1F H1F2 0.9800
C1F H1F3 0.9800
C2F C3F 1.397(15)
C3F C4F 1.381(15)
C3F H3F 0.9500
C4F C5F 1.395(16)
C4F H4F 0.9500
C5F C13F 1.403(15)
C5F C6F 1.412(14)
C6F C7F 1.416(15)
C7F C8F 1.387(14)
C8F C9F 1.417(17)
C8F C14F 1.426(16)
C9F C10F 1.357(17)
C9F H9F 0.9500
C10F C11F 1.407(14)
C10F H10F 0.9500
C11F C12F 1.478(15)
C12F H12G 0.9800
C12F H12H 0.9800
C12F H12I 0.9800
C13F C14F 1.342(17)
C13F H13F 0.9500
C14F H14F 0.9500
C15F C16F 1.500(14)
C15F H15G 0.9800
C15F H15H 0.9800
C15F H15I 0.9800
C16F C17F 1.423(14)
C17F C18F 1.350(16)
C17F H17F 0.9500
C18F C19F 1.405(15)
C18F H18F 0.9500
C19F C20F 1.425(13)
C19F C27F 1.434(15)
C20F C21F 1.408(13)
C21F C22F 1.410(14)
C22F C23F 1.420(15)
C22F C28F 1.428(15)
C23F C24F 1.347(16)
C23F H23F 0.9500
C24F C25F 1.374(14)
C24F H24F 0.9500
C25F C26F 1.454(14)
C26F H26G 0.9800
C26F H26H 0.9800
C26F H26I 0.9800
C27F C28F 1.343(16)
C27F H27F 0.9500
C28F H28F 0.9500
C29F C30F 1.391(14)
C29F H29F 0.9500
C30F C31F 1.377(14)
C30F H30F 0.9500
C31F C32F 1.402(14)
C31F H31F 0.9500
C32F C33F 1.419(13)
C32F C42F 1.440(13)
C33F C34F 1.423(13)
C34F C38F 1.389(13)
C35F C36F 1.389(13)
C35F H35F 0.9500
C36F C37F 1.368(13)
C36F H36F 0.9500
C37F C38F 1.408(13)
C37F H37F 0.9500
C38F C39F 1.455(13)
C39F C42F 1.391(14)
C40F C41F 1.374(15)
C40F H40F 0.9500
C41F H41F 0.9500
Ru1G N6G 2.074(7)
Ru1G N5G 2.083(8)
Ru1G N2G 2.104(8)
Ru1G N4G 2.111(8)
Ru1G N1G 2.112(7)
Ru1G N3G 2.115(7)
N1G C2G 1.337(12)
N1G C6G 1.383(12)
N2G C11G 1.357(12)
N2G C7G 1.384(11)
N3G C16G 1.345(11)
N3G C20G 1.387(10)
N4G C25G 1.350(12)
N4G C21G 1.372(12)
N5G C29G 1.340(12)
N5G C33G 1.362(12)
N6G C34G 1.345(12)
N6G C35G 1.353(12)
N7G C40G 1.313(16)
N7G C39G 1.348(13)
N8G C41G 1.313(15)
N8G C42G 1.353(13)
C1G C2G 1.469(13)
C1G H1G1 0.9800
C1G H1G2 0.9800
C1G H1G3 0.9800
C2G C3G 1.405(13)
C3G C4G 1.351(14)
C3G H3G 0.9500
C4G C5G 1.413(14)
C4G H4G 0.9500
C5G C6G 1.409(12)
C5G C13G 1.426(13)
C6G C7G 1.433(12)
C7G C8G 1.372(13)
C8G C14G 1.422(13)
C8G C9G 1.428(13)
C9G C10G 1.358(14)
C9G H9G 0.9500
C10G C11G 1.408(13)
C10G H10G 0.9500
C11G C12G 1.497(13)
C12G H12P 0.9800
C12G H12Q 0.9800
C12G H12R 0.9800
C13G C14G 1.345(15)
C13G H13G 0.9500
C14G H14G 0.9500
C15G C16G 1.487(11)
C15G H15P 0.9800
C15G H15Q 0.9800
C15G H15R 0.9800
C16G C17G 1.381(13)
C17G C18G 1.374(13)
C17G H17G 0.9500
C18G C19G 1.395(13)
C18G H18G 0.9500
C19G C20G 1.391(12)
C19G C27G 1.433(12)
C20G C21G 1.436(12)
C21G C22G 1.417(12)
C22G C23G 1.395(14)
C22G C28G 1.428(13)
C23G C24G 1.382(15)
C23G H23G 0.9500
C24G C25G 1.413(14)
C24G H24G 0.9500
C25G C26G 1.479(14)
C26G H26P 0.9800
C26G H26Q 0.9800
C26G H26R 0.9800
C27G C28G 1.343(14)
C27G H27G 0.9500
C28G H28G 0.9500
C29G C30G 1.402(13)
C29G H29G 0.9500
C30G C31G 1.362(13)
C30G H30G 0.9500
C31G C32G 1.424(12)
C31G H31G 0.9500
C32G C33G 1.396(13)
C32G C42G 1.450(13)
C33G C34G 1.436(12)
C34G C38G 1.401(13)
C35G C36G 1.376(13)
C35G H35G 0.9500
C36G C37G 1.378(14)
C36G H36G 0.9500
C37G C38G 1.399(13)
C37G H37G 0.9500
C38G C39G 1.460(14)
C39G C42G 1.402(13)
C40G C41G 1.401(17)
C40G H40G 0.9500
C41G H41G 0.9500
Ru1H N6H 2.080(8)
Ru1H N1H 2.089(8)
Ru1H N5H 2.090(8)
Ru1H N2H 2.097(8)
Ru1H N3H 2.104(8)
Ru1H N4H 2.118(8)
N1H C2H 1.342(12)
N1H C6H 1.396(12)
N2H C11H 1.339(13)
N2H C7H 1.375(12)
N3H C16H 1.321(14)
N3H C20H 1.380(13)
N4H C25H 1.333(14)
N4H C21H 1.385(13)
N5H C29H 1.340(12)
N5H C33H 1.362(12)
N6H C35H 1.331(13)
N6H C34H 1.395(13)
N7H C40H 1.316(15)
N7H C39H 1.360(13)
N8H C41H 1.285(15)
N8H C42H 1.360(14)
C1H C2H 1.487(12)
C1H H1H1 0.9800
C1H H1H2 0.9800
C1H H1H3 0.9800
C2H C3H 1.401(13)
C3H C4H 1.367(14)
C3H H3H 0.9500
C4H C5H 1.413(14)
C4H H4H 0.9500
C5H C6H 1.385(13)
C5H C13H 1.424(13)
C6H C7H 1.429(13)
C7H C8H 1.393(13)
C8H C9H 1.389(14)
C8H C14H 1.449(14)
C9H C10H 1.374(15)
C9H H9H 0.9500
C10H C11H 1.387(15)
C10H H10H 0.9500
C11H C12H 1.473(14)
C12H H12J 0.9800
C12H H12K 0.9800
C12H H12L 0.9800
C13H C14H 1.362(15)
C13H H13H 0.9500
C14H H14H 0.9500
C15H C16H 1.495(15)
C15H H15J 0.9800
C15H H15K 0.9800
C15H H15L 0.9800
C16H C17H 1.430(14)
C17H C18H 1.359(18)
C17H H17H 0.9500
C18H C19H 1.39(2)
C18H H18H 0.9500
C19H C20H 1.421(15)
C19H C27H 1.439(18)
C20H C21H 1.394(17)
C21H C22H 1.402(15)
C22H C28H 1.412(19)
C22H C23H 1.47(2)
C23H C24H 1.32(2)
C23H H23H 0.9500
C24H C25H 1.418(15)
C24H H24H 0.9500
C25H C26H 1.513(17)
C26H H26J 0.9800
C26H H26K 0.9800
C26H H26L 0.9800
C27H C28H 1.32(2)
C27H H27H 0.9500
C28H H28H 0.9500
C29H C30H 1.400(15)
C29H H29H 0.9500
C30H C31H 1.389(15)
C30H H30H 0.9500
C31H C32H 1.361(14)
C31H H31H 0.9500
C32H C33H 1.397(15)
C32H C42H 1.461(14)
C33H C34H 1.442(13)
C34H C38H 1.386(13)
C35H C36H 1.415(14)
C35H H35H 0.9500
C36H C37H 1.354(15)
C36H H36H 0.9500
C37H C38H 1.388(14)
C37H H37H 0.9500
C38H C39H 1.438(15)
C39H C42H 1.401(14)
C40H C41H 1.391(17)
C40H H40H 0.9500
C41H H41H 0.9500
Ru1I N5I 2.041(10)
Ru1I N6I 2.079(9)
Ru1I N2I 2.084(10)
Ru1I N3I 2.097(8)
Ru1I N1I 2.108(8)
Ru1I N4I 2.109(10)
N1I C2I 1.347(13)
N1I C6I 1.364(13)
N2I C11I 1.341(14)
N2I C7I 1.396(16)
N3I C16I 1.332(12)
N3I C20I 1.382(14)
N4I C25I 1.336(15)
N4I C21I 1.387(16)
N5I C33I 1.339(15)
N5I C29I 1.353(15)
N6I C34I 1.317(15)
N6I C35I 1.346(15)
N7I C40I 1.319(18)
N7I C39I 1.366(17)
N8I C41I 1.338(19)
N8I C42I 1.349(18)
C1I C2I 1.494(14)
C1I H1I1 0.9800
C1I H1I2 0.9800
C1I H1I3 0.9800
C2I C3I 1.410(16)
C3I C4I 1.390(16)
C3I H3I 0.9500
C4I C5I 1.381(18)
C4I H4I 0.9500
C5I C6I 1.399(16)
C5I C13I 1.441(17)
C6I C7I 1.432(15)
C7I C8I 1.413(16)
C8I C14I 1.40(2)
C8I C9I 1.45(2)
C9I C10I 1.27(2)
C9I H9I 0.9500
C10I C11I 1.398(19)
C10I H10I 0.9500
C11I C12I 1.48(2)
C12I H12M 0.9800
C12I H12N 0.9800
C12I H12O 0.9800
C13I C14I 1.34(2)
C13I H13I 0.9500
C14I H14I 0.9500
C15I C16I 1.523(15)
C15I H15M 0.9800
C15I H15N 0.9800
C15I H15O 0.9800
C16I C17I 1.394(14)
C17I C18I 1.385(15)
C17I H17I 0.9500
C18I C19I 1.394(15)
C18I H18I 0.9500
C19I C20I 1.409(16)
C19I C27I 1.413(16)
C20I C21I 1.407(14)
C21I C22I 1.419(16)
C22I C23I 1.366(18)
C22I C28I 1.44(2)
C23I C24I 1.36(2)
C23I H23I 0.9500
C24I C25I 1.43(2)
C24I H24I 0.9500
C25I C26I 1.52(2)
C26I H26M 0.9800
C26I H26N 0.9800
C26I H26O 0.9800
C27I C28I 1.339(18)
C27I H27I 0.9500
C28I H28I 0.9500
C29I C30I 1.379(18)
C29I H29I 0.9500
C30I C31I 1.383(19)
C30I H30I 0.9500
C31I C32I 1.353(19)
C31I H31I 0.9500
C32I C33I 1.417(17)
C32I C42I 1.475(18)
C33I C34I 1.479(16)
C34I C38I 1.396(16)
C35I C36I 1.351(17)
C35I H35I 0.9500
C36I C37I 1.374(18)
C36I H36I 0.9500
C37I C38I 1.373(18)
C37I H37I 0.9500
C38I C39I 1.455(18)
C39I C42I 1.43(2)
C40I C41I 1.42(2)
C40I H40I 0.9500
C41I H41I 0.9500
P1A F4A 1.572(8)
P1A F5A 1.572(7)
P1A F2A 1.575(8)
P1A F6A 1.582(8)
P1A F1A 1.583(7)
P1A F3A 1.599(8)
P1B F5B 1.565(7)
P1B F4B 1.587(7)
P1B F1B 1.594(7)
P1B F3B 1.596(7)
P1B F6B 1.598(7)
P1B F2B 1.612(7)
P1C F4C 1.571(8)
P1C F6C 1.582(10)
P1C F3C 1.583(9)
P1C F1C 1.592(8)
P1C F5C 1.594(9)
P1C F2C 1.609(8)
P1D F3D 1.551(8)
P1D F2D 1.558(9)
P1D F6D 1.567(11)
P1D F4D 1.588(9)
P1D F5D 1.600(10)
P1D F1D 1.605(9)
P1E F3E 1.536(10)
P1E F5E 1.541(9)
P1E F6E 1.542(9)
P1E F1E 1.580(8)
P1E F2E 1.593(8)
P1E F4E 1.604(11)
P1F F3F 1.502(12)
P1F F6F 1.510(11)
P1F F4F 1.536(14)
P1F F5F 1.541(10)
P1F F2F 1.554(10)
P1F F1F 1.611(9)
P1G F6G 1.572(8)
P1G F2G 1.583(8)
P1G F3G 1.592(7)
P1G F5G 1.603(8)
P1G F4G 1.608(8)
P1G F1G 1.625(9)
P1H F5H 1.544(9)
P1H F3H 1.551(8)
P1H F6H 1.568(8)
P1H F1H 1.576(7)
P1H F2H 1.585(7)
P1H F4H 1.588(8)
P1I F3I 1.556(7)
P1I F6I 1.576(7)
P1I F4I 1.579(7)
P1I F5I 1.591(7)
P1I F2I 1.596(7)
P1I F1I 1.599(7)
P1J F4J 1.508(11)
P1J F2J 1.564(9)
P1J F1J 1.587(9)
P1J F3J 1.595(10)
P1J F6J 1.597(11)
P1J F5J 1.639(11)
P1K F4K 1.534(13)
P1K F3K 1.540(14)
P1K F5K 1.558(13)
P1K F2K 1.570(12)
P1K F6K 1.576(15)
P1K F1K 1.606(9)
P1L F1L 1.590(7)
P1L F4L 1.597(7)
P1L F3L 1.597(7)
P1L F5L 1.598(7)
P1L F6L 1.600(7)
P1L F2L 1.607(7)
P1M F4M 1.579(7)
P1M F6M 1.585(6)
P1M F2M 1.586(6)
P1M F5M 1.607(6)
P1M F3M 1.610(6)
P1M F1M 1.614(6)
P1N F4N 1.583(8)
P1N F3N 1.586(8)
P1N F5N 1.587(8)
P1N F6N 1.590(8)
P1N F1N 1.593(8)
P1N F2N 1.600(8)
P1O F2O 1.569(8)
P1O F6O 1.579(7)
P1O F4O 1.585(7)
P1O F5O 1.604(7)
P1O F3O 1.606(7)
P1O F1O 1.608(8)
P1P F2P 1.541(11)
P1P F3P 1.574(8)
P1P F1P 1.576(10)
P1P F5P 1.582(10)
P1P F4P 1.587(10)
P1P F6P 1.587(10)
P1Q F4Q 1.565(8)
P1Q F2Q 1.584(8)
P1Q F6Q 1.589(9)
P1Q F3Q 1.597(9)
P1Q F5Q 1.604(9)
P1Q F1Q 1.607(7)
P1R F5R 1.472(16)
P1R F4R 1.473(13)
P1R F3R 1.536(12)
P1R F1R 1.551(9)
P1R F2R 1.584(11)
P1R F6R 1.613(17)
O1SA C1SA 1.232(10)
C1SA C2SA 1.467(10)
C1SA C3SA 1.472(10)
C2SA H2S4 0.9800
C2SA H2S5 0.9800
C2SA H2S6 0.9800
C3SA H3S4 0.9800
C3SA H3S5 0.9800
C3SA H3S6 0.9800
O1SB C1SB 1.232(9)
C1SB C2SB 1.462(10)
C1SB C3SB 1.465(10)
C2SB H2SP 0.9800
C2SB H2SQ 0.9800
C2SB H2SR 0.9800
C3SB H3SP 0.9800
C3SB H3SQ 0.9800
C3SB H3SR 0.9800
O1SC C1SC 1.268(12)
C1SC C2SC 1.436(11)
C1SC C3SC 1.443(11)
C2SC H2S7 0.9800
C2SC H2S8 0.9800
C2SC H2S9 0.9800
C3SC H3S7 0.9800
C3SC H3S8 0.9800
C3SC H3S9 0.9800
O1SD C1SD 1.242(11)
C1SD C2SD 1.463(11)
C1SD C3SD 1.467(11)
C2SD H2SJ 0.9800
C2SD H2SK 0.9800
C2SD H2SL 0.9800
C3SD H3SJ 0.9800
C3SD H3SK 0.9800
C3SD H3SL 0.9800
O1SE C1SE 1.225(9)
C1SE C3SE 1.443(11)
C1SE C2SE 1.461(11)
C2SE H2SS 0.9800
C2SE H2ST 0.9800
C2SE H2SU 0.9800
C3SE H3SS 0.9800
C3SE H3ST 0.9800
C3SE H3SU 0.9800
O1SF C1SF 1.273(11)
C1SF C3SF 1.404(11)
C1SF C2SF 1.464(11)
C2SF H2SX 0.9800
C2SF H2SY 0.9800
C2SF H2SZ 0.9800
C3SF H3SX 0.9800
C3SF H3SY 0.9800
C3SF H3SZ 0.9800
O1SG C1SG 1.248(11)
C1SG C2SG 1.454(11)
C1SG C3SG 1.454(11)
C2SG H2S1 0.9800
C2SG H2S2 0.9800
C2SG H2S3 0.9800
C3SG H3S1 0.9800
C3SG H3S2 0.9800
C3SG H3S3 0.9800
O1SH C1SH 1.193(11)
C1SH C3SH 1.438(11)
C1SH C2SH 1.457(11)
C2SH H2SA 0.9800
C2SH H2SB 0.9800
C2SH H2SC 0.9800
C3SH H3SA 0.9800
C3SH H3SB 0.9800
C3SH H3SC 0.9800
O1SI C1SI 1.235(9)
C1SI C3SI 1.456(10)
C1SI C2SI 1.462(10)
C2SI H2SM 0.9800
C2SI H2SN 0.9800
C2SI H2SO 0.9800
C3SI H3SM 0.9800
C3SI H3SN 0.9800
C3SI H3SO 0.9800
O1SJ C1SJ 1.239(11)
C1SJ C2SJ 1.456(11)
C1SJ C3SJ 1.457(11)
C2SJ H2SG 0.9800
C2SJ H2SH 0.9800
C2SJ H2SI 0.9800
C3SJ H3SG 0.9800
C3SJ H3SH 0.9800
C3SJ H3SI 0.9800
O1SK C1SK 1.228(9)
C1SK C3SK 1.465(10)
C1SK C2SK 1.476(10)
C2SK H2SD 0.9800
C2SK H2SE 0.9800
C2SK H2SF 0.9800
C3SK H3SD 0.9800
C3SK H3SE 0.9800
C3SK H3SF 0.9800
O1E1 C3E1 1.375(17)
O1E1 C2E1 1.386(16)
C1E1 C2E1 1.438(16)
C1E1 H1E4 0.9800
C1E1 H1E5 0.9800
C1E1 H1E6 0.9800
C2E1 H2E1 0.9900
C2E1 H2E2 0.9900
C3E1 C4E1 1.540(18)
C3E1 H3E1 0.9900
C3E1 H3E2 0.9900
C4E1 H4E1 0.9800
C4E1 H4E2 0.9800
C4E1 H4E3 0.9800

loop_
_geom_torsion_atom_site_label_1
_geom_torsion_atom_site_label_2
_geom_torsion_atom_site_label_3
_geom_torsion_atom_site_label_4
_geom_torsion
C6A N1A C2A C3A 5.0(14)
Ru1A N1A C2A C3A -172.5(7)
C6A N1A C2A C1A -171.0(9)
Ru1A N1A C2A C1A 11.4(13)
N1A C2A C3A C4A -1.6(16)
C1A C2A C3A C4A 174.6(10)
C2A C3A C4A C5A -1.8(17)
C3A C4A C5A C13A -174.4(11)
C3A C4A C5A C6A 1.5(16)
C2A N1A C6A C7A 170.7(9)
Ru1A N1A C6A C7A -11.3(11)
C2A N1A C6A C5A -5.3(14)
Ru1A N1A C6A C5A 172.7(8)
C4A C5A C6A N1A 2.0(15)
C13A C5A C6A N1A 178.0(10)
C4A C5A C6A C7A -173.9(10)
C13A C5A C6A C7A 2.1(16)
N1A C6A C7A C8A -177.4(9)
C5A C6A C7A C8A -1.4(15)
N1A C6A C7A N2A -0.7(14)
C5A C6A C7A N2A 175.4(9)
C11A N2A C7A C6A -175.0(9)
Ru1A N2A C7A C6A 12.4(11)
C11A N2A C7A C8A 1.7(14)
Ru1A N2A C7A C8A -170.9(8)
C6A C7A C8A C9A -179.5(10)
N2A C7A C8A C9A 4.0(15)
C6A C7A C8A C14A -2.1(14)
N2A C7A C8A C14A -178.7(9)
C7A C8A C9A C10A -6.2(15)
C14A C8A C9A C10A 176.7(10)
C8A C9A C10A C11A 3.2(16)
C7A N2A C11A C10A -4.8(14)
Ru1A N2A C11A C10A 165.9(7)
C7A N2A C11A C12A 174.6(9)
Ru1A N2A C11A C12A -14.7(14)
C9A C10A C11A N2A 2.6(15)
C9A C10A C11A C12A -176.8(10)
C4A C5A C13A C14A 177.0(12)
C6A C5A C13A C14A 1.2(17)
C5A C13A C14A C8A -5(2)
C9A C8A C14A C13A -176.9(12)
C7A C8A C14A C13A 5.9(18)
C20A N3A C16A C17A -7.9(13)
Ru1A N3A C16A C17A 165.8(7)
C20A N3A C16A C15A 169.9(9)
Ru1A N3A C16A C15A -16.4(14)
N3A C16A C17A C18A 3.5(16)
C15A C16A C17A C18A -174.3(10)
C16A C17A C18A C19A 3.4(16)
C17A C18A C19A C20A -5.4(14)
C17A C18A C19A C27A 174.5(10)
C16A N3A C20A C19A 5.9(13)
Ru1A N3A C20A C19A -169.0(7)
C16A N3A C20A C21A -173.1(8)
Ru1A N3A C20A C21A 12.0(9)
C18A C19A C20A N3A 0.8(13)
C27A C19A C20A N3A -179.1(8)
C18A C19A C20A C21A 179.8(8)
C27A C19A C20A C21A -0.1(13)
C25A N4A C21A C22A 0.3(13)
Ru1A N4A C21A C22A 172.7(7)
C25A N4A C21A C20A 174.7(8)
Ru1A N4A C21A C20A -12.9(10)
N3A C20A C21A N4A 0.7(12)
C19A C20A C21A N4A -178.4(8)
N3A C20A C21A C22A 175.4(8)
C19A C20A C21A C22A -3.7(13)
N4A C21A C22A C23A -3.3(15)
C20A C21A C22A C23A -177.6(9)
N4A C21A C22A C28A 179.3(9)
C20A C21A C22A C28A 5.0(14)
C21A C22A C23A C24A 4.4(16)
C28A C22A C23A C24A -178.3(11)
C22A C23A C24A C25A -2.7(18)
C23A C24A C25A N4A -0.5(18)
C23A C24A C25A C26A 179.5(11)
C21A N4A C25A C24A 1.7(15)
Ru1A N4A C25A C24A -168.6(8)
C21A N4A C25A C26A -178.3(8)
Ru1A N4A C25A C26A 11.4(14)
C18A C19A C27A C28A -177.1(10)
C20A C19A C27A C28A 2.8(15)
C19A C27A C28A C22A -1.6(16)
C23A C22A C28A C27A -179.7(11)
C21A C22A C28A C27A -2.4(16)
C33A N5A C29A C30A -1.9(14)
Ru1A N5A C29A C30A -176.0(7)
N5A C29A C30A C31A 1.0(16)
C29A C30A C31A C32A -1.1(15)
C30A C31A C32A C33A 2.1(14)
C30A C31A C32A C42A -177.8(9)
C29A N5A C33A C32A 3.0(12)
Ru1A N5A C33A C32A 178.0(7)
C29A N5A C33A C34A -176.9(8)
Ru1A N5A C33A C34A -1.8(9)
C31A C32A C33A N5A -3.2(14)
C42A C32A C33A N5A 176.8(8)
C31A C32A C33A C34A 176.7(8)
C42A C32A C33A C34A -3.4(13)
C35A N6A C34A C38A 1.1(12)
Ru1A N6A C34A C38A 177.9(6)
C35A N6A C34A C33A 179.1(8)
Ru1A N6A C34A C33A -4.1(9)
N5A C33A C34A N6A 4.0(11)
C32A C33A C34A N6A -175.8(8)
N5A C33A C34A C38A -178.0(8)
C32A C33A C34A C38A 2.2(13)
C34A N6A C35A C36A 0.4(13)
Ru1A N6A C35A C36A -175.8(7)
N6A C35A C36A C37A -1.0(15)
C35A C36A C37A C38A 0.0(14)
N6A C34A C38A C37A -2.1(13)
C33A C34A C38A C37A -180.0(8)
N6A C34A C38A C39A 179.1(8)
C33A C34A C38A C39A 1.2(12)
C36A C37A C38A C34A 1.5(13)
C36A C37A C38A C39A -179.8(9)
C40A N7A C39A C42A 1.7(15)
C40A N7A C39A C38A -179.1(9)
C34A C38A C39A N7A 177.4(8)
C37A C38A C39A N7A -1.3(14)
C34A C38A C39A C42A -3.3(13)
C37A C38A C39A C42A 177.9(9)
C39A N7A C40A C41A -0.8(17)
C42A N8A C41A C40A -0.6(17)
N7A C40A C41A N8A 0.2(19)
C41A N8A C42A C39A 1.6(15)
C41A N8A C42A C32A 178.1(10)
N7A C39A C42A N8A -2.2(15)
C38A C39A C42A N8A 178.6(9)
N7A C39A C42A C32A -178.7(9)
C38A C39A C42A C32A 2.1(14)
C31A C32A C42A N8A 4.6(15)
C33A C32A C42A N8A -175.4(9)
C31A C32A C42A C39A -178.8(9)
C33A C32A C42A C39A 1.2(14)
C6B N1B C2B C3B -6.6(15)
Ru1B N1B C2B C3B 166.7(9)
C6B N1B C2B C1B 172.6(10)
Ru1B N1B C2B C1B -14.2(15)
N1B C2B C3B C4B 5(2)
C1B C2B C3B C4B -173.9(13)
C2B C3B C4B C5B -1(2)
C3B C4B C5B C6B -1.7(18)
C3B C4B C5B C13B 175.7(12)
C2B N1B C6B C5B 4.1(15)
Ru1B N1B C6B C5B -170.4(8)
C2B N1B C6B C7B -173.5(9)
Ru1B N1B C6B C7B 12.0(10)
C4B C5B C6B N1B 0.1(16)
C13B C5B C6B N1B -177.4(10)
C4B C5B C6B C7B 177.7(10)
C13B C5B C6B C7B 0.2(16)
C11B N2B C7B C8B -5.7(14)
Ru1B N2B C7B C8B 172.3(8)
C11B N2B C7B C6B 172.0(8)
Ru1B N2B C7B C6B -9.9(10)
N1B C6B C7B N2B -1.4(13)
C5B C6B C7B N2B -179.2(9)
N1B C6B C7B C8B 176.5(9)
C5B C6B C7B C8B -1.3(14)
N2B C7B C8B C9B 1.4(15)
C6B C7B C8B C9B -176.3(9)
N2B C7B C8B C14B 178.9(10)
C6B C7B C8B C14B 1.1(15)
C7B C8B C9B C10B 2.3(16)
C14B C8B C9B C10B -175.2(11)
C8B C9B C10B C11B -1.7(18)
C7B N2B C11B C10B 6.2(13)
Ru1B N2B C11B C10B -171.4(7)
C7B N2B C11B C12B -176.6(8)
Ru1B N2B C11B C12B 5.8(13)
C9B C10B C11B N2B -2.7(16)
C9B C10B C11B C12B -180.0(10)
C6B C5B C13B C14B 1.1(19)
C4B C5B C13B C14B -176.2(12)
C5B C13B C14B C8B -1.3(18)
C7B C8B C14B C13B 0.2(17)
C9B C8B C14B C13B 177.5(11)
C20B N3B C16B C17B 8.4(15)
Ru1B N3B C16B C17B -169.7(8)
C20B N3B C16B C15B -168.3(9)
Ru1B N3B C16B C15B 13.6(14)
N3B C16B C17B C18B -3.8(17)
C15B C16B C17B C18B 173.0(10)
C16B C17B C18B C19B -2.7(18)
C17B C18B C19B C27B -173.2(12)
C17B C18B C19B C20B 4.2(17)
C16B N3B C20B C19B -6.9(15)
Ru1B N3B C20B C19B 171.5(8)
C16B N3B C20B C21B 171.0(9)
Ru1B N3B C20B C21B -10.6(11)
C18B C19B C20B N3B 0.6(16)
C27B C19B C20B N3B 178.0(11)
C18B C19B C20B C21B -177.2(10)
C27B C19B C20B C21B 0.2(16)
C25B N4B C21B C22B 3.0(15)
Ru1B N4B C21B C22B -173.0(9)
C25B N4B C21B C20B -173.8(9)
Ru1B N4B C21B C20B 10.2(11)
N3B C20B C21B N4B 0.2(14)
C19B C20B C21B N4B 178.2(9)
N3B C20B C21B C22B -176.7(10)
C19B C20B C21B C22B 1.2(16)
N4B C21B C22B C23B -0.9(17)
C20B C21B C22B C23B 175.9(11)
N4B C21B C22B C28B -178.5(11)
C20B C21B C22B C28B -1.7(17)
C21B C22B C23B C24B -2.2(18)
C28B C22B C23B C24B 175.3(13)
C22B C23B C24B C25B 3.1(19)
C21B N4B C25B C24B -2.1(14)
Ru1B N4B C25B C24B 173.0(8)
C21B N4B C25B C26B 175.1(9)
Ru1B N4B C25B C26B -9.9(14)
C23B C24B C25B N4B -1.0(17)
C23B C24B C25B C26B -178.2(11)
C18B C19B C27B C28B 176.1(13)
C20B C19B C27B C28B -1(2)
C19B C27B C28B C22B 1(2)
C21B C22B C28B C27B 1(2)
C23B C22B C28B C27B -176.7(14)
C33B N5B C29B C30B -1.5(18)
Ru1B N5B C29B C30B -173.5(9)
N5B C29B C30B C31B 1(2)
C29B C30B C31B C32B -0.3(19)
C30B C31B C32B C33B 0.3(17)
C30B C31B C32B C42B -176.5(11)
C29B N5B C33B C32B 1.6(17)
Ru1B N5B C33B C32B 174.6(9)
C29B N5B C33B C34B -179.2(10)
Ru1B N5B C33B C34B -6.2(12)
C31B C32B C33B N5B -1.0(17)
C42B C32B C33B N5B 175.9(10)
C31B C32B C33B C34B 179.8(10)
C42B C32B C33B C34B -3.3(16)
C35B N6B C34B C38B 0.5(13)
Ru1B N6B C34B C38B -178.1(7)
C35B N6B C34B C33B -178.5(9)
Ru1B N6B C34B C33B 2.9(11)
N5B C33B C34B N6B 2.2(14)
C32B C33B C34B N6B -178.5(9)
N5B C33B C34B C38B -176.8(9)
C32B C33B C34B C38B 2.5(16)
C34B N6B C35B C36B -1.6(14)
Ru1B N6B C35B C36B 176.6(7)
N6B C35B C36B C37B 0.8(15)
C35B C36B C37B C38B 1.3(14)
C36B C37B C38B C34B -2.4(14)
C36B C37B C38B C39B 176.7(9)
N6B C34B C38B C37B 1.5(14)
C33B C34B C38B C37B -179.5(9)
N6B C34B C38B C39B -177.7(9)
C33B C34B C38B C39B 1.3(14)
C40B N7B C39B C42B 0.9(15)
C40B N7B C39B C38B -180.0(9)
C37B C38B C39B N7B -2.6(15)
C34B C38B C39B N7B 176.5(9)
C37B C38B C39B C42B 176.6(10)
C34B C38B C39B C42B -4.3(15)
C39B N7B C40B C41B -3.2(16)
C42B N8B C41B C40B 0.1(18)
N7B C40B C41B N8B 3(2)
C41B N8B C42B C39B -2.4(17)
C41B N8B C42B C32B 176.9(11)
N7B C39B C42B N8B 2.0(17)
C38B C39B C42B N8B -177.1(10)
N7B C39B C42B C32B -177.3(10)
C38B C39B C42B C32B 3.6(16)
C33B C32B C42B N8B -179.0(11)
C31B C32B C42B N8B -2.2(17)
C33B C32B C42B C39B 0.3(17)
C31B C32B C42B C39B 177.1(11)
C6C N1C C2C C3C 2.4(14)
Ru1C N1C C2C C3C -173.7(8)
C6C N1C C2C C1C -176.6(9)
Ru1C N1C C2C C1C 7.4(15)
N1C C2C C3C C4C -1.0(17)
C1C C2C C3C C4C 178.0(11)
C2C C3C C4C C5C -0.1(17)
C3C C4C C5C C6C -0.2(17)
C3C C4C C5C C13C -177.1(11)
C4C C5C C6C N1C 1.7(15)
C13C C5C C6C N1C 178.6(9)
C4C C5C C6C C7C -173.8(10)
C13C C5C C6C C7C 3.1(15)
C2C N1C C6C C5C -2.8(14)
Ru1C N1C C6C C5C 174.1(8)
C2C N1C C6C C7C 172.8(9)
Ru1C N1C C6C C7C -10.3(10)
C11C N2C C7C C8C 3.9(13)
Ru1C N2C C7C C8C -171.0(7)
C11C N2C C7C C6C -172.6(8)
Ru1C N2C C7C C6C 12.5(10)
C5C C6C C7C N2C 174.3(9)
N1C C6C C7C N2C -1.3(13)
C5C C6C C7C C8C -2.3(14)
N1C C6C C7C C8C -177.9(8)
N2C C7C C8C C14C -177.6(9)
C6C C7C C8C C14C -1.1(14)
N2C C7C C8C C9C 2.0(14)
C6C C7C C8C C9C 178.4(9)
C7C C8C C9C C10C -4.4(15)
C14C C8C C9C C10C 175.2(10)
C8C C9C C10C C11C 1.0(16)
C7C N2C C11C C10C -7.4(13)
Ru1C N2C C11C C10C 166.3(7)
C7C N2C C11C C12C 171.1(8)
Ru1C N2C C11C C12C -15.2(13)
C9C C10C C11C N2C 5.1(16)
C9C C10C C11C C12C -173.4(10)
C4C C5C C13C C14C 176.4(11)
C6C C5C C13C C14C -0.5(17)
C5C C13C C14C C8C -2.9(18)
C7C C8C C14C C13C 3.8(16)
C9C C8C C14C C13C -175.8(11)
C20C N3C C16C C17C -0.9(13)
Ru1C N3C C16C C17C 172.7(7)
C20C N3C C16C C15C 178.5(9)
Ru1C N3C C16C C15C -7.9(13)
N3C C16C C17C C18C -2.4(16)
C15C C16C C17C C18C 178.1(10)
C16C C17C C18C C19C 3.2(16)
C17C C18C C19C C20C -0.7(15)
C17C C18C C19C C27C 174.0(10)
C18C C19C C20C N3C -2.7(14)
C27C C19C C20C N3C -177.5(9)
C18C C19C C20C C21C 173.2(9)
C27C C19C C20C C21C -1.6(14)
C16C N3C C20C C19C 3.5(13)
Ru1C N3C C20C C19C -171.3(7)
C16C N3C C20C C21C -172.6(8)
Ru1C N3C C20C C21C 12.6(10)
C25C N4C C21C C22C -3.3(13)
Ru1C N4C C21C C22C 169.8(7)
C25C N4C C21C C20C 171.6(8)
Ru1C N4C C21C C20C -15.3(10)
C19C C20C C21C N4C -174.1(8)
N3C C20C C21C N4C 2.0(12)
C19C C20C C21C C22C 1.1(13)
N3C C20C C21C C22C 177.2(8)
N4C C21C C22C C28C 174.3(9)
C20C C21C C22C C28C -0.6(14)
N4C C21C C22C C23C -2.1(14)
C20C C21C C22C C23C -177.0(9)
C28C C22C C23C C24C -173.2(11)
C21C C22C C23C C24C 3.1(15)
C22C C23C C24C C25C 1.1(17)
C21C N4C C25C C24C 7.4(13)
Ru1C N4C C25C C24C -164.2(7)
C21C N4C C25C C26C -172.0(9)
Ru1C N4C C25C C26C 16.3(14)
C23C C24C C25C N4C -6.6(16)
C23C C24C C25C C26C 172.9(10)
C20C C19C C27C C28C 1.6(15)
C18C C19C C27C C28C -173.0(10)
C19C C27C C28C C22C -1.2(16)
C23C C22C C28C C27C 176.9(10)
C21C C22C C28C C27C 0.8(16)
C33C N5C C29C C30C 0.1(13)
Ru1C N5C C29C C30C -176.7(7)
N5C C29C C30C C31C 0.8(14)
C29C C30C C31C C32C -1.3(14)
C30C C31C C32C C33C 0.9(13)
C30C C31C C32C C42C -176.6(9)
C29C N5C C33C C32C -0.6(14)
Ru1C N5C C33C C32C 176.7(7)
C29C N5C C33C C34C 179.0(8)
Ru1C N5C C33C C34C -3.8(10)
C31C C32C C33C N5C 0.1(14)
C42C C32C C33C N5C 177.6(9)
C31C C32C C33C C34C -179.4(9)
C42C C32C C33C C34C -1.9(14)
C35C N6C C34C C38C 5.0(15)
Ru1C N6C C34C C38C -174.0(8)
C35C N6C C34C C33C -176.5(9)
Ru1C N6C C34C C33C 4.6(11)
N5C C33C C34C N6C -0.6(13)
C32C C33C C34C N6C 179.0(9)
N5C C33C C34C C38C 178.0(9)
C32C C33C C34C C38C -2.4(14)
C34C N6C C35C C36C -5.3(16)
Ru1C N6C C35C C36C 173.5(8)
N6C C35C C36C C37C 0.7(19)
C35C C36C C37C C38C 4.3(19)
C36C C37C C38C C34C -4.5(17)
C36C C37C C38C C39C 173.5(11)
N6C C34C C38C C37C -0.2(16)
C33C C34C C38C C37C -178.7(10)
N6C C34C C38C C39C -178.3(10)
C33C C34C C38C C39C 3.2(15)
C40C N7C C39C C42C -0.2(18)
C40C N7C C39C C38C -175.9(11)
C37C C38C C39C N7C -2.0(18)
C34C C38C C39C N7C 176.0(10)
C37C C38C C39C C42C -177.7(11)
C34C C38C C39C C42C 0.3(16)
C39C N7C C40C C41C 1.5(19)
C42C N8C C41C C40C 2.2(18)
N7C C40C C41C N8C -3(2)
C41C N8C C42C C39C -1.0(16)
C41C N8C C42C C32C 179.0(10)
N7C C39C C42C N8C 0.0(17)
C38C C39C C42C N8C 175.4(10)
N7C C39C C42C C32C 180.0(10)
C38C C39C C42C C32C -4.6(16)
C33C C32C C42C N8C -174.7(9)
C31C C32C C42C N8C 2.8(15)
C33C C32C C42C C39C 5.3(15)
C31C C32C C42C C39C -177.2(9)
C6D N1D C2D C3D -4.2(16)
Ru1D N1D C2D C3D 170.8(8)
C6D N1D C2D C1D 172.9(10)
Ru1D N1D C2D C1D -12.1(15)
N1D C2D C3D C4D 2.8(19)
C1D C2D C3D C4D -174.4(11)
C2D C3D C4D C5D 1.2(19)
C3D C4D C5D C6D -3.5(18)
C3D C4D C5D C13D 176.5(11)
C4D C5D C6D N1D 2.1(17)
C13D C5D C6D N1D -177.9(9)
C4D C5D C6D C7D 178.8(10)
C13D C5D C6D C7D -1.2(16)
C2D N1D C6D C5D 1.8(15)
Ru1D N1D C6D C5D -174.1(8)
C2D N1D C6D C7D -175.0(9)
Ru1D N1D C6D C7D 9.0(11)
C11D N2D C7D C8D 0.2(14)
Ru1D N2D C7D C8D 172.0(7)
C11D N2D C7D C6D 174.9(9)
Ru1D N2D C7D C6D -13.3(10)
C5D C6D C7D N2D -173.9(9)
N1D C6D C7D N2D 3.0(13)
C5D C6D C7D C8D 0.8(15)
N1D C6D C7D C8D 177.7(9)
N2D C7D C8D C9D -4.8(15)
C6D C7D C8D C9D -179.3(10)
N2D C7D C8D C14D 175.7(9)
C6D C7D C8D C14D 1.2(15)
C7D C8D C9D C10D 3.2(16)
C14D C8D C9D C10D -177.3(10)
C8D C9D C10D C11D 2.6(16)
C7D N2D C11D C10D 5.7(14)
Ru1D N2D C11D C10D -164.2(7)
C7D N2D C11D C12D -173.3(9)
Ru1D N2D C11D C12D 16.7(14)
C9D C10D C11D N2D -7.4(16)
C9D C10D C11D C12D 171.8(10)
C6D C5D C13D C14D -0.5(17)
C4D C5D C13D C14D 179.6(12)
C5D C13D C14D C8D 2.4(18)
C9D C8D C14D C13D 177.8(11)
C7D C8D C14D C13D -2.7(16)
C20D N3D C16D C17D 6.7(15)
Ru1D N3D C16D C17D -165.1(8)
C20D N3D C16D C15D -171.0(10)
Ru1D N3D C16D C15D 17.2(17)
N3D C16D C17D C18D -3.2(19)
C15D C16D C17D C18D 174.6(12)
C16D C17D C18D C19D -3.9(19)
C17D C18D C19D C20D 7.0(16)
C17D C18D C19D C27D -172.6(11)
C16D N3D C20D C19D -3.5(14)
Ru1D N3D C20D C19D 169.6(7)
C16D N3D C20D C21D 173.5(9)
Ru1D N3D C20D C21D -13.3(10)
C18D C19D C20D N3D -3.6(14)
C27D C19D C20D N3D 176.0(9)
C18D C19D C20D C21D 179.5(9)
C27D C19D C20D C21D -1.0(14)
C25D N4D C21D C22D 0.6(14)
Ru1D N4D C21D C22D -173.1(7)
C25D N4D C21D C20D -176.7(8)
Ru1D N4D C21D C20D 9.6(10)
N3D C20D C21D N4D 2.4(13)
C19D C20D C21D N4D 179.6(8)
N3D C20D C21D C22D -175.0(8)
C19D C20D C21D C22D 2.2(14)
N4D C21D C22D C23D 1.5(15)
C20D C21D C22D C23D 178.8(9)
N4D C21D C22D C28D -178.3(9)
C20D C21D C22D C28D -1.0(14)
C21D C22D C23D C24D -3.1(16)
C28D C22D C23D C24D 176.7(10)
C22D C23D C24D C25D 2.7(17)
C21D N4D C25D C24D -1.1(14)
Ru1D N4D C25D C24D 171.3(7)
C21D N4D C25D C26D 175.9(9)
Ru1D N4D C25D C26D -11.7(13)
C23D C24D C25D N4D -0.6(16)
C23D C24D C25D C26D -177.7(11)
C20D C19D C27D C28D -1.6(15)
C18D C19D C27D C28D 178.0(10)
C19D C27D C28D C22D 2.9(16)
C21D C22D C28D C27D -1.6(16)
C23D C22D C28D C27D 178.6(10)
C33D N5D C29D C30D -2.4(15)
Ru1D N5D C29D C30D 176.1(8)
N5D C29D C30D C31D 3.9(17)
C29D C30D C31D C32D -3.2(17)
C30D C31D C32D C33D 1.3(15)
C30D C31D C32D C42D 178.2(10)
C29D N5D C33D C32D 0.5(14)
Ru1D N5D C33D C32D -178.2(7)
C29D N5D C33D C34D -179.9(9)
Ru1D N5D C33D C34D 1.3(10)
C31D C32D C33D N5D 0.0(14)
C42D C32D C33D N5D -176.9(8)
C31D C32D C33D C34D -179.5(9)
C42D C32D C33D C34D 3.6(14)
C35D N6D C34D C38D 0.3(14)
Ru1D N6D C34D C38D -177.5(7)
C35D N6D C34D C33D -177.1(8)
Ru1D N6D C34D C33D 5.2(10)
N5D C33D C34D N6D -4.3(12)
C32D C33D C34D N6D 175.2(8)
N5D C33D C34D C38D 178.2(9)
C32D C33D C34D C38D -2.2(14)
C34D N6D C35D C36D -0.6(14)
Ru1D N6D C35D C36D 176.8(7)
N6D C35D C36D C37D -1.5(15)
C35D C36D C37D C38D 3.9(15)
C36D C37D C38D C34D -4.1(14)
C36D C37D C38D C39D 176.5(10)
N6D C34D C38D C37D 2.1(15)
C33D C34D C38D C37D 179.3(9)
N6D C34D C38D C39D -178.4(9)
C33D C34D C38D C39D -1.2(14)
C40D N7D C39D C42D -0.3(17)
C40D N7D C39D C38D 179.3(11)
C37D C38D C39D N7D 3.1(16)
C34D C38D C39D N7D -176.3(10)
C37D C38D C39D C42D -177.3(10)
C34D C38D C39D C42D 3.2(15)
C39D N7D C40D C41D 2.0(19)
C42D N8D C41D C40D -0.3(19)
N7D C40D C41D N8D -2(2)
C41D N8D C42D C39D 2.0(16)
C41D N8D C42D C32D -177.5(10)
N7D C39D C42D N8D -1.8(17)
C38D C39D C42D N8D 178.7(10)
N7D C39D C42D C32D 177.6(10)
C38D C39D C42D C32D -1.9(15)
C31D C32D C42D N8D 1.1(15)
C33D C32D C42D N8D 177.9(9)
C31D C32D C42D C39D -178.3(10)
C33D C32D C42D C39D -1.5(14)
C6E N1E C2E C3E 6.6(17)
Ru1E N1E C2E C3E -166.4(9)
C6E N1E C2E C1E -172.5(11)
Ru1E N1E C2E C1E 14.5(19)
N1E C2E C3E C4E -2(2)
C1E C2E C3E C4E 177.6(14)
C2E C3E C4E C5E -3(2)
C3E C4E C5E C6E 3(2)
C3E C4E C5E C13E -175.1(13)
C4E C5E C6E C7E -174.8(13)
C13E C5E C6E C7E 3.2(19)
C4E C5E C6E N1E 2(2)
C13E C5E C6E N1E -179.6(11)
C2E N1E C6E C7E 170.0(11)
Ru1E N1E C6E C7E -15.4(12)
C2E N1E C6E C5E -7.3(17)
Ru1E N1E C6E C5E 167.3(9)
C5E C6E C7E N2E -179.7(11)
N1E C6E C7E N2E 3.1(16)
C5E C6E C7E C8E 0.6(18)
N1E C6E C7E C8E -176.7(10)
C11E N2E C7E C6E -172.9(11)
Ru1E N2E C7E C6E 11.1(13)
C11E N2E C7E C8E 6.9(17)
Ru1E N2E C7E C8E -169.2(8)
C6E C7E C8E C14E -2.3(18)
N2E C7E C8E C14E 177.9(12)
C6E C7E C8E C9E 175.3(12)
N2E C7E C8E C9E -4.4(17)
C14E C8E C9E C10E 177.0(15)
C7E C8E C9E C10E 0(2)
C8E C9E C10E C11E 3(2)
C7E N2E C11E C10E -4.5(18)
Ru1E N2E C11E C10E 170.7(9)
C7E N2E C11E C12E 174.5(12)
Ru1E N2E C11E C12E -10.4(19)
C9E C10E C11E N2E 0(2)
C9E C10E C11E C12E -179.4(14)
C4E C5E C13E C14E 172.5(16)
C6E C5E C13E C14E -5(2)
C5E C13E C14E C8E 4(3)
C9E C8E C14E C13E -177.4(16)
C7E C8E C14E C13E 0(2)
C20E N3E C16E C15E 175.4(13)
Ru1E N3E C16E C15E -13(2)
C20E N3E C16E C17E -8.2(19)
Ru1E N3E C16E C17E 162.9(10)
N3E C16E C17E C18E 6(2)
C15E C16E C17E C18E -177.6(16)
C16E C17E C18E C19E -2(3)
C17E C18E C19E C27E 174.8(16)
C17E C18E C19E C20E 1(3)
C16E N3E C20E C19E 7.5(19)
Ru1E N3E C20E C19E -165.1(11)
C16E N3E C20E C21E -175.8(11)
Ru1E N3E C20E C21E 11.5(13)
C27E C19E C20E N3E -178.0(13)
C18E C19E C20E N3E -4(2)
C27E C19E C20E C21E 5(2)
C18E C19E C20E C21E 179.7(14)
C25E N4E C21E C22E 0.8(16)
Ru1E N4E C21E C22E 169.2(8)
C25E N4E C21E C20E 174.7(10)
Ru1E N4E C21E C20E -16.9(12)
N3E C20E C21E N4E 4.1(16)
C19E C20E C21E N4E -179.1(11)
N3E C20E C21E C22E 178.2(10)
C19E C20E C21E C22E -5.0(18)
N4E C21E C22E C23E -4.4(16)
C20E C21E C22E C23E -178.3(11)
N4E C21E C22E C28E 176.8(10)
C20E C21E C22E C28E 2.9(16)
C21E C22E C23E C24E 3.7(16)
C28E C22E C23E C24E -177.5(11)
C22E C23E C24E C25E 0.3(17)
C21E N4E C25E C24E 3.2(15)
Ru1E N4E C25E C24E -162.6(8)
C21E N4E C25E C26E -173.8(9)
Ru1E N4E C25E C26E 20.3(15)
C23E C24E C25E N4E -3.9(17)
C23E C24E C25E C26E 173.1(10)
C18E C19E C27E C28E -177.9(16)
C20E C19E C27E C28E -4(2)
C19E C27E C28E C22E 2(2)
C21E C22E C28E C27E -1.4(19)
C23E C22E C28E C27E 179.8(13)
C33E N5E C29E C30E 0.9(18)
Ru1E N5E C29E C30E -179.9(10)
N5E C29E C30E C31E -3(2)
C29E C30E C31E C32E 3(2)
C30E C31E C32E C33E -2.0(18)
C30E C31E C32E C42E -179.1(12)
C31E C32E C33E N5E -0.1(15)
C42E C32E C33E N5E 177.0(9)
C31E C32E C33E C34E -179.7(9)
C42E C32E C33E C34E -2.6(14)
C29E N5E C33E C32E 0.7(15)
Ru1E N5E C33E C32E -178.7(7)
C29E N5E C33E C34E -179.7(9)
Ru1E N5E C33E C34E 1.0(10)
C35E N6E C34E C38E -0.9(13)
Ru1E N6E C34E C38E 175.0(7)
C35E N6E C34E C33E 178.9(8)
Ru1E N6E C34E C33E -5.1(10)
C32E C33E C34E C38E 2.3(14)
N5E C33E C34E C38E -177.4(8)
C32E C33E C34E N6E -177.6(8)
N5E C33E C34E N6E 2.7(12)
C34E N6E C35E C36E 2.2(15)
Ru1E N6E C35E C36E -173.0(8)
N6E C35E C36E C37E -0.7(16)
C35E C36E C37E C38E -2.2(15)
N6E C34E C38E C37E -1.9(14)
C33E C34E C38E C37E 178.3(9)
N6E C34E C38E C39E 179.5(8)
C33E C34E C38E C39E -0.4(13)
C36E C37E C38E C34E 3.4(14)
C36E C37E C38E C39E -178.0(9)
C40E N7E C39E C42E 2.7(14)
C40E N7E C39E C38E -178.0(9)
C34E C38E C39E N7E 179.6(8)
C37E C38E C39E N7E 1.0(14)
C34E C38E C39E C42E -1.1(13)
C37E C38E C39E C42E -179.7(9)
C39E N7E C40E C41E -0.6(16)
C42E N8E C41E C40E 2.5(17)
N7E C40E C41E N8E -2(2)
C41E N8E C42E C39E -0.4(16)
C41E N8E C42E C32E 177.4(10)
N7E C39E C42E N8E -2.3(15)
C38E C39E C42E N8E 178.5(9)
N7E C39E C42E C32E 180.0(9)
C38E C39E C42E C32E 0.7(14)
C33E C32E C42E N8E -176.7(9)
C31E C32E C42E N8E 0.3(16)
C33E C32E C42E C39E 1.1(14)
C31E C32E C42E C39E 178.1(10)
C6F N1F C2F C3F -4.3(14)
Ru1F N1F C2F C3F 168.5(7)
C6F N1F C2F C1F 172.4(9)
Ru1F N1F C2F C1F -14.9(14)
N1F C2F C3F C4F 4.0(16)
C1F C2F C3F C4F -172.8(9)
C2F C3F C4F C5F -1.0(15)
C3F C4F C5F C13F 175.7(10)
C3F C4F C5F C6F -1.3(14)
C2F N1F C6F C5F 1.9(13)
Ru1F N1F C6F C5F -172.2(7)
C2F N1F C6F C7F -171.6(8)
Ru1F N1F C6F C7F 14.3(10)
C4F C5F C6F N1F 0.9(13)
C13F C5F C6F N1F -176.2(9)
C4F C5F C6F C7F 174.2(8)
C13F C5F C6F C7F -2.9(13)
C11F N2F C7F C8F -3.5(13)
Ru1F N2F C7F C8F 173.1(7)
C11F N2F C7F C6F 173.0(8)
Ru1F N2F C7F C6F -10.4(10)
N1F C6F C7F C8F 174.0(8)
C5F C6F C7F C8F 0.3(13)
N1F C6F C7F N2F -2.7(12)
C5F C6F C7F N2F -176.4(8)
N2F C7F C8F C9F -0.4(14)
C6F C7F C8F C9F -176.9(9)
N2F C7F C8F C14F 180.0(8)
C6F C7F C8F C14F 3.5(13)
C7F C8F C9F C10F 2.7(15)
C14F C8F C9F C10F -177.7(9)
C8F C9F C10F C11F -1.2(16)
C7F N2F C11F C10F 5.0(14)
Ru1F N2F C11F C10F -170.9(7)
C7F N2F C11F C12F -177.0(9)
Ru1F N2F C11F C12F 7.1(14)
C9F C10F C11F N2F -2.7(16)
C9F C10F C11F C12F 179.2(10)
C4F C5F C13F C14F -175.1(10)
C6F C5F C13F C14F 1.8(15)
C5F C13F C14F C8F 1.9(16)
C7F C8F C14F C13F -4.6(14)
C9F C8F C14F C13F 175.8(10)
C20F N3F C16F C17F 1.1(16)
Ru1F N3F C16F C17F -171.7(8)
C20F N3F C16F C15F -176.9(10)
Ru1F N3F C16F C15F 10.3(16)
N3F C16F C17F C18F -0.5(19)
C15F C16F C17F C18F 177.6(12)
C16F C17F C18F C19F 2(2)
C17F C18F C19F C20F -3.8(18)
C17F C18F C19F C27F -179.8(12)
C16F N3F C20F C21F 175.9(9)
Ru1F N3F C20F C21F -10.0(11)
C16F N3F C20F C19F -3.2(15)
Ru1F N3F C20F C19F 170.9(8)
C18F C19F C20F N3F 4.5(15)
C27F C19F C20F N3F -179.3(9)
C18F C19F C20F C21F -174.6(10)
C27F C19F C20F C21F 1.5(15)
C25F N4F C21F C20F -175.9(8)
Ru1F N4F C21F C20F 14.8(10)
C25F N4F C21F C22F 2.0(13)
Ru1F N4F C21F C22F -167.3(8)
N3F C20F C21F N4F -3.1(13)
C19F C20F C21F N4F 176.0(8)
N3F C20F C21F C22F 178.9(9)
C19F C20F C21F C22F -2.0(14)
N4F C21F C22F C23F 4.9(16)
C20F C21F C22F C23F -177.2(10)
N4F C21F C22F C28F -177.2(10)
C20F C21F C22F C28F 0.7(15)
C21F C22F C23F C24F -6.5(18)
C28F C22F C23F C24F 175.7(12)
C22F C23F C24F C25F 1.4(19)
C21F N4F C25F C24F -7.4(13)
Ru1F N4F C25F C24F 159.4(7)
C21F N4F C25F C26F 169.3(8)
Ru1F N4F C25F C26F -23.8(13)
C23F C24F C25F N4F 6.0(17)
C23F C24F C25F C26F -170.8(11)
C18F C19F C27F C28F 176.1(12)
C20F C19F C27F C28F 0.2(17)
C19F C27F C28F C22F -1.5(19)
C21F C22F C28F C27F 1.1(18)
C23F C22F C28F C27F 178.8(12)
C33F N5F C29F C30F -0.4(14)
Ru1F N5F C29F C30F 179.9(8)
N5F C29F C30F C31F -0.3(16)
C29F C30F C31F C32F 1.1(16)
C30F C31F C32F C33F -1.2(15)
C30F C31F C32F C42F 177.4(10)
C29F N5F C33F C32F 0.3(13)
Ru1F N5F C33F C32F 180.0(7)
C29F N5F C33F C34F -179.5(8)
Ru1F N5F C33F C34F 0.3(10)
C31F C32F C33F N5F 0.5(14)
C42F C32F C33F N5F -178.1(8)
C31F C32F C33F C34F -179.7(9)
C42F C32F C33F C34F 1.6(13)
C35F N6F C34F C38F 1.3(13)
Ru1F N6F C34F C38F -179.3(7)
C35F N6F C34F C33F -177.4(8)
Ru1F N6F C34F C33F 1.9(10)
N5F C33F C34F N6F -1.5(12)
C32F C33F C34F N6F 178.8(8)
N5F C33F C34F C38F 179.8(8)
C32F C33F C34F C38F 0.0(14)
C34F N6F C35F C36F -0.9(13)
Ru1F N6F C35F C36F 179.9(7)
N6F C35F C36F C37F -1.5(14)
C35F C36F C37F C38F 3.4(13)
N6F C34F C38F C37F 0.6(14)
C33F C34F C38F C37F 179.2(8)
N6F C34F C38F C39F -179.5(8)
C33F C34F C38F C39F -0.8(13)
C36F C37F C38F C34F -2.9(13)
C36F C37F C38F C39F 177.1(8)
C40F N7F C39F C42F -0.6(13)
C40F N7F C39F C38F 177.5(8)
C34F C38F C39F N7F -178.2(8)
C37F C38F C39F N7F 1.7(13)
C34F C38F C39F C42F -0.1(13)
C37F C38F C39F C42F 179.9(9)
C39F N7F C40F C41F 1.5(14)
C42F N8F C41F C40F 0.3(16)
N7F C40F C41F N8F -1.4(18)
C41F N8F C42F C39F 0.5(14)
C41F N8F C42F C32F -179.7(9)
N7F C39F C42F N8F -0.4(14)
C38F C39F C42F N8F -178.5(8)
N7F C39F C42F C32F 179.9(9)
C38F C39F C42F C32F 1.8(13)
C31F C32F C42F N8F -0.9(14)
C33F C32F C42F N8F 177.7(8)
C31F C32F C42F C39F 178.9(9)
C33F C32F C42F C39F -2.5(14)
C6G N1G C2G C3G 6.9(13)
Ru1G N1G C2G C3G -164.3(7)
C6G N1G C2G C1G -174.2(8)
Ru1G N1G C2G C1G 14.5(14)
N1G C2G C3G C4G -0.9(15)
C1G C2G C3G C4G -179.7(9)
C2G C3G C4G C5G -4.2(15)
C3G C4G C5G C6G 3.0(13)
C3G C4G C5G C13G -174.1(9)
C2G N1G C6G C5G -8.1(13)
Ru1G N1G C6G C5G 165.0(7)
C2G N1G C6G C7G 167.3(8)
Ru1G N1G C6G C7G -19.6(10)
C4G C5G C6G N1G 3.1(13)
C13G C5G C6G N1G -179.6(8)
C4G C5G C6G C7G -172.3(8)
C13G C5G C6G C7G 5.0(13)
C11G N2G C7G C8G 6.6(13)
Ru1G N2G C7G C8G -164.6(7)
C11G N2G C7G C6G -173.4(8)
Ru1G N2G C7G C6G 15.4(9)
N1G C6G C7G C8G -176.9(8)
C5G C6G C7G C8G -1.3(13)
N1G C6G C7G N2G 3.1(12)
C5G C6G C7G N2G 178.7(8)
N2G C7G C8G C14G 177.3(9)
C6G C7G C8G C14G -2.7(13)
N2G C7G C8G C9G -3.6(14)
C6G C7G C8G C9G 176.4(8)
C7G C8G C9G C10G -1.4(14)
C14G C8G C9G C10G 177.6(10)
C8G C9G C10G C11G 3.3(15)
C7G N2G C11G C10G -4.5(13)
Ru1G N2G C11G C10G 164.6(7)
C7G N2G C11G C12G 173.6(8)
Ru1G N2G C11G C12G -17.3(13)
C9G C10G C11G N2G -0.2(15)
C9G C10G C11G C12G -178.3(9)
C6G C5G C13G C14G -4.8(15)
C4G C5G C13G C14G 172.3(10)
C5G C13G C14G C8G 0.9(16)
C7G C8G C14G C13G 2.9(15)
C9G C8G C14G C13G -176.1(10)
C20G N3G C16G C17G -5.5(13)
Ru1G N3G C16G C17G 172.0(7)
C20G N3G C16G C15G 174.8(8)
Ru1G N3G C16G C15G -7.7(13)
N3G C16G C17G C18G 1.9(14)
C15G C16G C17G C18G -178.5(8)
C16G C17G C18G C19G 0.9(14)
C17G C18G C19G C20G 0.3(13)
C17G C18G C19G C27G 177.4(8)
C16G N3G C20G C19G 6.8(13)
Ru1G N3G C20G C19G -171.2(7)
C16G N3G C20G C21G -171.1(8)
Ru1G N3G C20G C21G 10.9(10)
C18G C19G C20G N3G -4.2(13)
C27G C19G C20G N3G 178.6(8)
C18G C19G C20G C21G 173.7(8)
C27G C19G C20G C21G -3.5(13)
C25G N4G C21G C22G -3.5(13)
Ru1G N4G C21G C22G 169.0(7)
C25G N4G C21G C20G 172.0(8)
Ru1G N4G C21G C20G -15.6(9)
N3G C20G C21G N4G 3.2(12)
C19G C20G C21G N4G -174.8(8)
N3G C20G C21G C22G 178.9(8)
C19G C20G C21G C22G 0.9(13)
N4G C21G C22G C23G 0.6(14)
C20G C21G C22G C23G -174.8(9)
N4G C21G C22G C28G 177.2(8)
C20G C21G C22G C28G 1.9(13)
C21G C22G C23G C24G 2.1(15)
C28G C22G C23G C24G -174.4(10)
C22G C23G C24G C25G -2.0(16)
C21G N4G C25G C24G 3.6(14)
Ru1G N4G C25G C24G -167.2(7)
C21G N4G C25G C26G -174.4(9)
Ru1G N4G C25G C26G 14.7(15)
C23G C24G C25G N4G -1.0(16)
C23G C24G C25G C26G 177.1(10)
C20G C19G C27G C28G 3.4(14)
C18G C19G C27G C28G -173.7(9)
C19G C27G C28G C22G -0.6(15)
C23G C22G C28G C27G 174.4(10)
C21G C22G C28G C27G -2.1(14)
C33G N5G C29G C30G -1.5(13)
Ru1G N5G C29G C30G 178.1(7)
N5G C29G C30G C31G -1.0(14)
C29G C30G C31G C32G 3.2(14)
C30G C31G C32G C33G -2.9(13)
C30G C31G C32G C42G 177.5(9)
C29G N5G C33G C32G 1.8(13)
Ru1G N5G C33G C32G -177.9(7)
C29G N5G C33G C34G -176.3(8)
Ru1G N5G C33G C34G 4.1(10)
C31G C32G C33G N5G 0.4(13)
C42G C32G C33G N5G -179.9(8)
C31G C32G C33G C34G 178.3(8)
C42G C32G C33G C34G -2.0(13)
C35G N6G C34G C38G 2.2(12)
Ru1G N6G C34G C38G 176.5(7)
C35G N6G C34G C33G -179.8(8)
Ru1G N6G C34G C33G -5.6(10)
N5G C33G C34G N6G 1.0(12)
C32G C33G C34G N6G -177.1(8)
N5G C33G C34G C38G 179.0(8)
C32G C33G C34G C38G 0.9(13)
C34G N6G C35G C36G -4.1(14)
Ru1G N6G C35G C36G -177.4(7)
N6G C35G C36G C37G 3.9(15)
C35G C36G C37G C38G -1.5(14)
C36G C37G C38G C34G -0.3(13)
C36G C37G C38G C39G -179.7(9)
N6G C34G C38G C37G -0.1(13)
C33G C34G C38G C37G -178.0(8)
N6G C34G C38G C39G 179.3(8)
C33G C34G C38G C39G 1.5(13)
C40G N7G C39G C42G -0.2(18)
C40G N7G C39G C38G 178.7(11)
C37G C38G C39G N7G -2.2(15)
C34G C38G C39G N7G 178.4(9)
C37G C38G C39G C42G 176.7(9)
C34G C38G C39G C42G -2.7(14)
C39G N7G C40G C41G 0(2)
C42G N8G C41G C40G 3(2)
N7G C40G C41G N8G -1(2)
C41G N8G C42G C39G -3.3(17)
C41G N8G C42G C32G 178.3(11)
N7G C39G C42G N8G 2.1(17)
C38G C39G C42G N8G -176.7(9)
N7G C39G C42G C32G -179.5(10)
C38G C39G C42G C32G 1.7(15)
C33G C32G C42G N8G 179.1(9)
C31G C32G C42G N8G -1.3(14)
C33G C32G C42G C39G 0.7(14)
C31G C32G C42G C39G -179.7(9)
C6H N1H C2H C3H -7.0(13)
Ru1H N1H C2H C3H 163.8(7)
C6H N1H C2H C1H 172.1(8)
Ru1H N1H C2H C1H -17.1(13)
N1H C2H C3H C4H -0.5(15)
C1H C2H C3H C4H -179.6(9)
C2H C3H C4H C5H 5.4(15)
C3H C4H C5H C6H -2.5(14)
C3H C4H C5H C13H 173.9(9)
C4H C5H C6H N1H -5.3(14)
C13H C5H C6H N1H 178.3(9)
C4H C5H C6H C7H 174.2(9)
C13H C5H C6H C7H -2.2(14)
C2H N1H C6H C5H 10.0(13)
Ru1H N1H C6H C5H -162.7(7)
C2H N1H C6H C7H -169.5(8)
Ru1H N1H C6H C7H 17.8(10)
C11H N2H C7H C8H -6.9(14)
Ru1H N2H C7H C8H 166.0(7)
C11H N2H C7H C6H 168.6(9)
Ru1H N2H C7H C6H -18.5(10)
C5H C6H C7H N2H -179.0(8)
N1H C6H C7H N2H 0.6(12)
C5H C6H C7H C8H -3.3(14)
N1H C6H C7H C8H 176.2(8)
N2H C7H C8H C9H 3.4(14)
C6H C7H C8H C9H -172.0(9)
N2H C7H C8H C14H -177.4(9)
C6H C7H C8H C14H 7.3(14)
C7H C8H C9H C10H 1.6(14)
C14H C8H C9H C10H -177.6(10)
C8H C9H C10H C11H -3.2(16)
C7H N2H C11H C10H 5.2(14)
Ru1H N2H C11H C10H -165.9(8)
C7H N2H C11H C12H -174.9(10)
Ru1H N2H C11H C12H 14.0(15)
C9H C10H C11H N2H -0.3(17)
C9H C10H C11H C12H 179.8(11)
C6H C5H C13H C14H 3.5(14)
C4H C5H C13H C14H -172.8(10)
C5H C13H C14H C8H 0.6(15)
C9H C8H C14H C13H 173.1(10)
C7H C8H C14H C13H -6.0(15)
C20H N3H C16H C17H 2.6(15)
Ru1H N3H C16H C17H -171.8(7)
C20H N3H C16H C15H -174.7(9)
Ru1H N3H C16H C15H 10.9(15)
N3H C16H C17H C18H 4.8(17)
C15H C16H C17H C18H -177.8(10)
C16H C17H C18H C19H -8.0(18)
C17H C18H C19H C20H 3.8(18)
C17H C18H C19H C27H -172.5(12)
C16H N3H C20H C21H 170.4(10)
Ru1H N3H C20H C21H -14.0(12)
C16H N3H C20H C19H -6.9(15)
Ru1H N3H C20H C19H 168.7(9)
C18H C19H C20H N3H 3.7(17)
C27H C19H C20H N3H -179.8(10)
C18H C19H C20H C21H -173.6(11)
C27H C19H C20H C21H 2.8(17)
C25H N4H C21H C20H -169.4(10)
Ru1H N4H C21H C20H 15.5(12)
C25H N4H C21H C22H 5.6(17)
Ru1H N4H C21H C22H -169.5(9)
N3H C20H C21H N4H -1.1(15)
C19H C20H C21H N4H 176.3(10)
N3H C20H C21H C22H -176.2(10)
C19H C20H C21H C22H 1.1(17)
N4H C21H C22H C28H -179.4(11)
C20H C21H C22H C28H -4.5(18)
N4H C21H C22H C23H 0.5(18)
C20H C21H C22H C23H 175.4(11)
C21H C22H C23H C24H -4(2)
C28H C22H C23H C24H 175.6(14)
C22H C23H C24H C25H 2(2)
C21H N4H C25H C24H -8.3(18)
Ru1H N4H C25H C24H 165.4(10)
C21H N4H C25H C26H 174.6(11)
Ru1H N4H C25H C26H -11.7(18)
C23H C24H C25H N4H 5(2)
C23H C24H C25H C26H -178.1(14)
C18H C19H C27H C28H 172.6(13)
C20H C19H C27H C28H -3.6(19)
C19H C27H C28H C22H 0(2)
C21H C22H C28H C27H 4(2)
C23H C22H C28H C27H -176.1(13)
C33H N5H C29H C30H 2.4(14)
Ru1H N5H C29H C30H -178.1(7)
N5H C29H C30H C31H -1.0(16)
C29H C30H C31H C32H -0.5(16)
C30H C31H C32H C33H 0.4(16)
C30H C31H C32H C42H -177.4(10)
C29H N5H C33H C32H -2.4(14)
Ru1H N5H C33H C32H 178.0(8)
C29H N5H C33H C34H 177.3(8)
Ru1H N5H C33H C34H -2.3(10)
C31H C32H C33H N5H 1.0(16)
C42H C32H C33H N5H 179.0(9)
C31H C32H C33H C34H -178.7(9)
C42H C32H C33H C34H -0.7(14)
C35H N6H C34H C38H 0.6(13)
Ru1H N6H C34H C38H -178.4(7)
C35H N6H C34H C33H -177.9(8)
Ru1H N6H C34H C33H 3.0(10)
N5H C33H C34H C38H -179.1(8)
C32H C33H C34H C38H 0.7(14)
N5H C33H C34H N6H -0.5(12)
C32H C33H C34H N6H 179.2(9)
C34H N6H C35H C36H -2.1(14)
Ru1H N6H C35H C36H 176.8(7)
N6H C35H C36H C37H 3.9(15)
C35H C36H C37H C38H -4.0(15)
N6H C34H C38H C37H -0.8(14)
C33H C34H C38H C37H 177.7(9)
N6H C34H C38H C39H -180.0(8)
C33H C34H C38H C39H -1.5(13)
C36H C37H C38H C34H 2.5(14)
C36H C37H C38H C39H -178.3(9)
C40H N7H C39H C42H 2.0(16)
C40H N7H C39H C38H -177.9(10)
C34H C38H C39H N7H -177.6(9)
C37H C38H C39H N7H 3.2(14)
C34H C38H C39H C42H 2.5(14)
C37H C38H C39H C42H -176.6(9)
C39H N7H C40H C41H -0.4(19)
C42H N8H C41H C40H 1(2)
N7H C40H C41H N8H -1(2)
C41H N8H C42H C39H 0.8(16)
C41H N8H C42H C32H -179.0(11)
N7H C39H C42H N8H -2.3(15)
C38H C39H C42H N8H 177.6(9)
N7H C39H C42H C32H 177.5(10)
C38H C39H C42H C32H -2.7(14)
C31H C32H C42H N8H -0.6(16)
C33H C32H C42H N8H -178.5(9)
C31H C32H C42H C39H 179.6(10)
C33H C32H C42H C39H 1.8(15)
C6I N1I C2I C3I 7.2(15)
Ru1I N1I C2I C3I -163.7(8)
C6I N1I C2I C1I -172.8(10)
Ru1I N1I C2I C1I 16.3(15)
N1I C2I C3I C4I -1.7(17)
C1I C2I C3I C4I 178.3(11)
C2I C3I C4I C5I -5.5(18)
C3I C4I C5I C6I 6.7(17)
C3I C4I C5I C13I -172.7(11)
C2I N1I C6I C5I -6.0(15)
Ru1I N1I C6I C5I 166.7(8)
C2I N1I C6I C7I 168.8(9)
Ru1I N1I C6I C7I -18.5(11)
C4I C5I C6I N1I -1.0(16)
C13I C5I C6I N1I 178.4(10)
C4I C5I C6I C7I -175.6(10)
C13I C5I C6I C7I 3.7(16)
C11I N2I C7I C8I 6.9(15)
Ru1I N2I C7I C8I -170.6(8)
C11I N2I C7I C6I -170.7(10)
Ru1I N2I C7I C6I 11.9(11)
N1I C6I C7I N2I 4.7(14)
C5I C6I C7I N2I 179.7(9)
N1I C6I C7I C8I -173.0(9)
C5I C6I C7I C8I 2.0(15)
N2I C7I C8I C14I 177.5(11)
C6I C7I C8I C14I -5.0(17)
N2I C7I C8I C9I -3.0(16)
C6I C7I C8I C9I 174.6(11)
C14I C8I C9I C10I 174.7(14)
C7I C8I C9I C10I -5(2)
C8I C9I C10I C11I 8(2)
C7I N2I C11I C10I -3.5(16)
Ru1I N2I C11I C10I 173.3(9)
C7I N2I C11I C12I 174.4(11)
Ru1I N2I C11I C12I -8.8(17)
C9I C10I C11I N2I -4(2)
C9I C10I C11I C12I 178.1(14)
C4I C5I C13I C14I 172.5(13)
C6I C5I C13I C14I -6.8(18)
C5I C13I C14I C8I 4(2)
C7I C8I C14I C13I 2(2)
C9I C8I C14I C13I -177.5(13)
C20I N3I C16I C17I -1.9(15)
Ru1I N3I C16I C17I 170.0(8)
C20I N3I C16I C15I 176.7(10)
Ru1I N3I C16I C15I -11.4(15)
N3I C16I C17I C18I -4.2(16)
C15I C16I C17I C18I 177.2(10)
C16I C17I C18I C19I 4.0(16)
C17I C18I C19I C20I 2.0(16)
C17I C18I C19I C27I 179.2(11)
C16I N3I C20I C21I -170.8(10)
Ru1I N3I C20I C21I 15.6(12)
C16I N3I C20I C19I 8.3(15)
Ru1I N3I C20I C19I -165.3(9)
C18I C19I C20I N3I -8.3(16)
C27I C19I C20I N3I 174.4(11)
C18I C19I C20I C21I 170.8(11)
C27I C19I C20I C21I -6.5(17)
C25I N4I C21I C20I 165.7(12)
Ru1I N4I C21I C20I -23.7(13)
C25I N4I C21I C22I -9.9(19)
Ru1I N4I C21I C22I 160.7(11)
N3I C20I C21I N4I 5.7(16)
C19I C20I C21I N4I -173.4(10)
N3I C20I C21I C22I -178.6(11)
C19I C20I C21I C22I 2.2(18)
N4I C21I C22I C23I 3(2)
C20I C21I C22I C23I -171.9(13)
N4I C21I C22I C28I 178.9(13)
C20I C21I C22I C28I 4(2)
C21I C22I C23I C24I 2(2)
C28I C22I C23I C24I -172.7(16)
C22I C23I C24I C25I -2(3)
C21I N4I C25I C24I 10(2)
Ru1I N4I C25I C24I -157.5(12)
C21I N4I C25I C26I -169.4(13)
Ru1I N4I C25I C26I 23(2)
C23I C24I C25I N4I -5(3)
C23I C24I C25I C26I 174.8(16)
C18I C19I C27I C28I -172.3(13)
C20I C19I C27I C28I 5(2)
C19I C27I C28I C22I 1(2)
C23I C22I C28I C27I 169.8(16)
C21I C22I C28I C27I -5(2)
C33I N5I C29I C30I -0.8(18)
Ru1I N5I C29I C30I -173.5(11)
N5I C29I C30I C31I 3(2)
C29I C30I C31I C32I -2(3)
C30I C31I C32I C33I -1(2)
C30I C31I C32I C42I -176.9(16)
C29I N5I C33I C32I -2.5(19)
Ru1I N5I C33I C32I 171.3(11)
C29I N5I C33I C34I 177.7(10)
Ru1I N5I C33I C34I -8.5(14)
C31I C32I C33I N5I 3(2)
C42I C32I C33I N5I 179.8(13)
C31I C32I C33I C34I -176.9(14)
C42I C32I C33I C34I 0(2)
C35I N6I C34I C38I 0.0(18)
Ru1I N6I C34I C38I -172.2(10)
C35I N6I C34I C33I -177.1(11)
Ru1I N6I C34I C33I 10.8(13)
N5I C33I C34I N6I -1.8(17)
C32I C33I C34I N6I 178.4(12)
N5I C33I C34I C38I -178.8(12)
C32I C33I C34I C38I 1(2)
C34I N6I C35I C36I -3(2)
Ru1I N6I C35I C36I 168.1(12)
N6I C35I C36I C37I 2(3)
C35I C36I C37I C38I 0(2)
C36I C37I C38I C34I -3(2)
C36I C37I C38I C39I -179.0(15)
N6I C34I C38I C37I 3(2)
C33I C34I C38I C37I 179.5(13)
N6I C34I C38I C39I 179.2(12)
C33I C34I C38I C39I -4(2)
C40I N7I C39I C42I 6(3)
C40I N7I C39I C38I -175.5(16)
C37I C38I C39I N7I 4(2)
C34I C38I C39I N7I -173.0(14)
C37I C38I C39I C42I -177.7(15)
C34I C38I C39I C42I 6(2)
C39I N7I C40I C41I -5(3)
C42I N8I C41I C40I 1(3)
N7I C40I C41I N8I 2(3)
C41I N8I C42I C39I 0(3)
C41I N8I C42I C32I -177.3(17)
N7I C39I C42I N8I -3(3)
C38I C39I C42I N8I 178.0(17)
N7I C39I C42I C32I 173.8(15)
C38I C39I C42I C32I -5(2)
C31I C32I C42I N8I -4(3)
C33I C32I C42I N8I 179.4(15)
C31I C32I C42I C39I 178.4(16)
C33I C32I C42I C39I 2(2)
C3E1 O1E1 C2E1 C1E1 -179.6(17)
C2E1 O1E1 C3E1 C4E1 175.6(17)

_cod_database_fobs_code 2107483
